data_2021964
loop_
_publ_author_name
'Skorepova, Eliska'
'Harchani, Ali'
'Ftini, Mohamed Mongi'
'Du\<sek, Michal'
'Haddad, Amor'

_publ_section_title
;
 Crystal structure of a new polyoxometalate (POM) compound with a high
 level of crystallographic disorder
;
_journal_coeditor_code YD3001
_journal_issue 2
_journal_name_full 'Acta Crystallographica Section C'
_journal_page_first
;
;
_journal_paper_doi 10.1107/S2053229619015596
_journal_volume 76
_journal_year 2020
_chemical_formula_iupac '(C7 H10 N O)8.5 [P2 Mo5 O23]2, 3H2 O'
_chemical_formula_sum 'C59.5 H76.5 Mo10 N8.5 O60.029 P4'
_chemical_formula_weight 2993.5
_chemical_name_systematic
;
Nonakis(2-methoxyaniline) bis(diphosphopentamolybdate) trihydrate
;
_space_group_IT_number 2
_space_group_name_Hall '-P 1'
_space_group_name_H-M_alt 'P -1'
_symmetry_cell_setting triclinic
_symmetry_space_group_name_Hall '-P 1'
_symmetry_space_group_name_H-M 'P -1'
_cell_angle_alpha 89.1396(7)
_cell_angle_beta 78.1097(7)
_cell_angle_gamma 75.4959(8)
_cell_formula_units_Z 2
_cell_length_a 14.8316(2)
_cell_length_b 15.26790(10)
_cell_length_c 23.2370(2)
_cell_measurement_reflns_used 14565
_cell_measurement_temperature 95.0(6)
_cell_measurement_theta_max 73.58
_cell_measurement_theta_min 4.01
_cell_volume 4981.24(9)
_computing_cell_refinement
;
CrysAlis PRO (Rigaku OD, 2015)
;
_computing_data_collection
;
CrysAlis PRO (Rigaku OD, 2015)
;
_computing_data_reduction
;
CrysAlis PRO (Rigaku OD, 2015)
;
_computing_molecular_graphics
;
DIAMOND3 (Brandenburg & Putz, 2005), Mercury (Macrae <i>et al.</i>,
2008)
and Discovery Studio Visualizer (https://www.3dsbiovia.com/)
;
_computing_structure_refinement
;
JANA2006 (Pet\<r\'i\<cek <i>et al.</i>, 2014)
;
_computing_structure_solution
;
SUPERFLIP (Palatinus & Chapuis, 2007)
;
_diffrn_ambient_temperature 95
_diffrn_detector 'CCD plate'
_diffrn_detector_area_resol_mean 5.2027
_diffrn_measured_fraction_theta_full 0.98
_diffrn_measured_fraction_theta_max 0.97
_diffrn_measurement_device 'four-circle diffractometer'
_diffrn_measurement_device_type 'Rigaku OD SuperNova Dual source diffractometer with an AtlasS2 detector'
_diffrn_measurement_method '\w scans'
_diffrn_radiation_monochromator mirror
_diffrn_radiation_probe x-ray
_diffrn_radiation_source 'X-ray tube'
_diffrn_radiation_type 'Cu K\a'
_diffrn_radiation_wavelength 1.54184
_diffrn_reflns_av_R_equivalents 0.0323
_diffrn_reflns_av_unetI/netI 0.0486
_diffrn_reflns_limit_h_max 18
_diffrn_reflns_limit_h_min -17
_diffrn_reflns_limit_k_max 18
_diffrn_reflns_limit_k_min -12
_diffrn_reflns_limit_l_max 28
_diffrn_reflns_limit_l_min -28
_diffrn_reflns_number 35243
_diffrn_reflns_theta_full 73.08
_diffrn_reflns_theta_max 74.16
_diffrn_reflns_theta_min 3.51
_diffrn_source 'micro-focus sealed X-ray tube'
_exptl_absorpt_coefficient_mu 11.567
_exptl_absorpt_correction_T_max 0.641
_exptl_absorpt_correction_T_min 0.516
_exptl_absorpt_correction_type gaussian
_exptl_absorpt_process_details
;
(CrysAlis PRO; Rigaku OD, 2015)
;
_exptl_crystal_colour white
_exptl_crystal_density_diffrn 1.9958
_exptl_crystal_description 'polygonal shape'
_exptl_crystal_F_000 2950
_exptl_crystal_size_max 0.076
_exptl_crystal_size_mid 0.074
_exptl_crystal_size_min 0.064
_refine_diff_density_max 7.49
_refine_diff_density_min -4.98
_refine_ls_extinction_method none
_refine_ls_goodness_of_fit_gt 2.93
_refine_ls_goodness_of_fit_ref 2.74
_refine_ls_hydrogen_treatment mixed
_refine_ls_number_constraints 252
_refine_ls_number_parameters 557
_refine_ls_number_reflns 19576
_refine_ls_number_restraints 38
_refine_ls_R_factor_all 0.0958
_refine_ls_R_factor_gt 0.0828
_refine_ls_shift/su_max 0.0000
_refine_ls_shift/su_mean 0.0000
_refine_ls_structure_factor_coef Fsqd
_refine_ls_weighting_details w=1/(\s^2^(I)+0.0016I^2^)
_refine_ls_weighting_scheme sigma
_refine_ls_wR_factor_gt 0.2124
_refine_ls_wR_factor_ref 0.2187
_reflns_number_gt 16182
_reflns_number_total 19576
_reflns_threshold_expression I>3\s(I)
_cod_data_source_file yd3001sup1.cif
_cod_data_source_block I
_cod_database_code 2021964

loop_
_space_group_symop_id
_space_group_symop_operation_xyz
1 x,y,z
2 -x,-y,-z

loop_
_atom_site_type_symbol
_atom_site_label
_atom_site_fract_x
_atom_site_fract_y
_atom_site_fract_z
_atom_site_U_iso_or_equiv
_atom_site_adp_type
_atom_site_calc_flag
_atom_site_occupancy
_atom_site_site_symmetry_multiplicity
Mo Mo1bx 0.32393(13) 0.13233(14) -0.09859(8) 0.02031(17) Uani d 0.433(2) 2
Mo Mo4bx 0.24160(18) 0.15664(13) 0.05157(10) 0.02353(18) Uani d 0.433(2) 2
Mo Mo5bx 0.20789(16) -0.04434(13) 0.10197(9) 0.02499(19) Uani d 0.433(2) 2
Mo Mo3bx 0.25395(15) -0.19654(12) -0.01073(9) 0.02366(19) Uani d 0.433(2) 2
Mo Mo2bx 0.29431(15) -0.08409(13) -0.13840(9) 0.02338(18) Uani d 0.433(2) 2
P P1bx 0.3943(3) -0.0461(3) -0.0141(2) 0.0200(5) Uani d 0.433(2) 2
P P2bx 0.1383(3) 0.0335(3) -0.0247(2) 0.0256(5) Uani d 0.433(2) 2
O O3bx 0.4004(7) -0.1599(9) -0.1641(7) 0.0315(19) Uani d 0.433(2) 2
O O5bx 0.4760(9) -0.1187(8) 0.0060(7) 0.0247(16) Uani d 0.433(2) 2
O O14bx 0.4291(5) 0.0216(7) -0.0564(6) 0.0212(14) Uani d 0.433(2) 2
O O15bx 0.1655(8) -0.0505(4) 0.0132(3) 0.0233(15) Uani d 0.433(2) 2
O O1bx 0.3161(9) 0.1798(8) -0.0222(3) 0.0228(16) Uani d 0.433(2) 2
O O6bx 0.4257(7) 0.1600(11) -0.1341(7) 0.0274(17) Uani d 0.433(2) 2
O O23bx 0.0999(8) -0.0616(12) 0.1362(7) 0.037(2) Uani d 0.433(2) 2
O O17bx 0.3490(8) -0.1006(8) -0.0495(3) 0.0209(14) Uani d 0.433(2) 2
O O18bx 0.3388(10) 0.0243(6) -0.1461(4) 0.0275(18) Uani d 0.433(2) 2
O O11bx 0.3265(5) -0.0019(4) 0.0429(4) 0.0221(14) Uani d 0.433(2) 2
O O10bx 0.2792(8) -0.1613(5) 0.0628(4) 0.0242(15) Uani d 0.433(2) 2
O O13bx 0.2400(9) 0.2057(9) -0.1273(7) 0.0311(19) Uani d 0.433(2) 2
O O7bx 0.2704(12) -0.0501(12) 0.1568(6) 0.0339(19) Uani d 0.433(2) 2
O O19bx 0.3477(9) -0.2925(7) -0.0206(8) 0.034(2) Uani d 0.433(2) 2
O O16bx 0.1578(9) -0.2380(11) 0.0152(8) 0.033(2) Uani d 0.433(2) 2
O O20bx 0.3079(10) 0.1745(11) 0.1009(6) 0.0292(18) Uani d 0.433(2) 2
O O12bx 0.2369(10) -0.1697(8) -0.0894(4) 0.0271(18) Uani d 0.433(2) 2
O O21bx 0.1619(6) 0.0830(5) 0.0938(6) 0.0293(18) Uani d 0.433(2) 2
O O4bx 0.1484(9) 0.2496(8) 0.0592(8) 0.0351(19) Uani d 0.433(2) 2
O O2bx 0.2360(11) -0.0864(12) -0.1948(6) 0.032(2) Uani d 0.433(2) 2
O O22bx 0.2096(7) 0.0941(8) -0.0275(3) 0.0218(15) Uani d 0.433(2) 2
O O9bx 0.0342(6) 0.0829(10) 0.0005(7) 0.0298(18) Uani d 0.433(2) 2
O O8bx 0.1536(5) -0.0068(9) -0.0863(4) 0.0274(17) Uani d 0.433(2) 2
O O1w 0.3950(19) 0.3149(16) -0.0293(14) 0.057(3) Uiso d 0.47(4) 2
O O1w' 0.4136(17) 0.3145(14) -0.0073(12) 0.057(3) Uiso d 0.53(4) 2
O O2w 0.450(3) 0.305(2) 0.0724(15) 0.072(4) Uiso d 0.40(4) 2
O O2w' 0.492(2) 0.3031(14) 0.0833(10) 0.072(4) Uiso d 0.60(4) 2
O O3w 0.9780(11) -0.2273(10) 0.4134(7) 0.038(3) Uiso d 0.5 2
O O4w 0.9709(15) 0.7500(14) 0.0598(10) 0.059(5) Uiso d 0.5 2
O O24a 0.1148(4) 0.3212(3) 0.2592(2) 0.0434(11) Uani d 1 2
N N1a 0.0837(7) 0.3255(6) 0.3760(3) 0.0364(12) Uani d 1 2
C C1a 0.1827(9) 0.0751(5) 0.2807(5) 0.0493(18) Uani d 1 2
C C2a 0.1180(7) 0.2385(6) 0.3430(3) 0.0356(13) Uani d 1 2
C C3a 0.1348(9) 0.1589(6) 0.3732(4) 0.0435(16) Uani d 1 2
C C4a 0.1671(9) 0.0774(6) 0.3414(5) 0.0519(19) Uani d 1 2
C C5a 0.1664(7) 0.1546(5) 0.2504(4) 0.0435(16) Uani d 1 2
C C6a 0.1286(7) 0.3243(6) 0.1960(3) 0.053(2) Uani d 1 2
C C7a 0.1337(6) 0.2372(5) 0.2827(3) 0.0351(13) Uani d 1 2
H H1c1a 0.205147 0.017905 0.259245 0.0591 Uiso d 1 2
H H1c3a 0.124071 0.160477 0.415428 0.0522 Uiso d 1 2
H H1c4a 0.178719 0.021766 0.361714 0.0623 Uiso d 1 2
H H1c5a 0.177316 0.152976 0.208244 0.0522 Uiso d 1 2
H H1c6a 0.108455 0.385863 0.185027 0.0637 Uiso d 1 2
H H2c6a 0.194752 0.300278 0.178655 0.0637 Uiso d 1 2
H H3c6a 0.091647 0.288789 0.182243 0.0637 Uiso d 1 2
H H1n1a 0.125835 0.332392 0.395452 0.0437 Uiso d 1 2
H H2n1a 0.074592 0.369092 0.351603 0.0437 Uiso d 1 2
H H3n1a 0.030391 0.326728 0.400411 0.0437 Uiso d 1 2
O O24b 1.094(2) 0.026(2) 0.5027(5) 0.0434(13) Uani d 0.5 2
N N1b 0.924(3) 0.142(4) 0.5177(9) 0.0364(13) Uani d 0.5 2
C C1b 0.956(5) -0.131(3) 0.4706(9) 0.049(2) Uani d 0.5 2
C C2b 0.9351(13) 0.048(2) 0.5013(7) 0.0356(15) Uani d 0.5 2
C C3b 0.856(3) 0.019(4) 0.4942(9) 0.0435(18) Uani d 0.5 2
C C4b 0.868(5) -0.070(4) 0.4787(10) 0.052(2) Uani d 0.5 2
C C5b 1.035(2) -0.103(2) 0.4778(7) 0.0435(18) Uani d 0.5 2
C C6b 1.189(3) -0.033(4) 0.4944(8) 0.053(2) Uani d 0.5 2
C C7b 1.0234(7) -0.0119(6) 0.4936(5) 0.0351(15) Uani d 0.5 2
H H1c1b 0.963027 -0.193057 0.459736 0.0591 Uiso d 0.5 2
H H1c3b 0.794419 0.061221 0.500009 0.0522 Uiso d 0.5 2
H H1c4b 0.813603 -0.091012 0.473482 0.0623 Uiso d 0.5 2
H H1c5b 1.0967 -0.144863 0.472195 0.0522 Uiso d 0.5 2
H H1c6b 1.232995 0.001972 0.49893 0.0637 Uiso d 0.5 2
H H2c6b 1.190318 -0.078689 0.523186 0.0637 Uiso d 0.5 2
H H3c6b 1.206906 -0.060909 0.455664 0.0637 Uiso d 0.5 2
H H1n1b 0.886026 0.155761 0.551976 0.0437 Uiso d 0.5 2
H H2n1b 0.979551 0.150734 0.519414 0.0437 Uiso d 0.5 2
H H3n1b 0.900638 0.176994 0.49157 0.0437 Uiso d 0.5 2
O O24c 0.3816(6) 0.2185(4) 0.2029(3) 0.0434(12) Uani d 1 2
N N1c 0.4254(10) 0.0500(6) 0.1589(5) 0.0364(12) Uani d 1 2
C C1c 0.4104(11) 0.0974(9) 0.3393(4) 0.0493(19) Uani d 1 2
C C2c 0.4203(8) 0.0662(5) 0.2214(4) 0.0356(14) Uani d 1 2
C C3c 0.4377(11) -0.0068(7) 0.2574(5) 0.0435(16) Uani d 1 2
C C4c 0.4327(12) 0.0098(9) 0.3164(5) 0.052(2) Uani d 1 2
C C5c 0.3926(8) 0.1705(7) 0.3034(4) 0.0435(17) Uani d 1 2
C C6c 0.3589(10) 0.3117(6) 0.2232(5) 0.053(2) Uani d 1 2
C C7c 0.3977(6) 0.1536(5) 0.2436(3) 0.0351(14) Uani d 1 2
H H1c1c 0.407183 0.107806 0.38035 0.0591 Uiso d 1 2
H H1c3c 0.453001 -0.067757 0.241619 0.0522 Uiso d 1 2
H H1c4c 0.444741 -0.04008 0.341837 0.0623 Uiso d 1 2
H H1c5c 0.377137 0.231373 0.319298 0.0522 Uiso d 1 2
H H1c6c 0.354211 0.350354 0.190444 0.0637 Uiso d 1 2
H H2c6c 0.299303 0.325771 0.251146 0.0637 Uiso d 1 2
H H3c6c 0.408177 0.321097 0.241717 0.0637 Uiso d 1 2
H H1n1c 0.382671 0.021877 0.154816 0.0437 Uiso d 1 2
H H2n1c 0.414953 0.101442 0.141642 0.0437 Uiso d 1 2
H H3n1c 0.481741 0.016893 0.142864 0.0437 Uiso d 1 2
O O24d 0.9347(5) 0.1418(4) 0.2316(3) 0.0434(14) Uani d 1 2
N N1d 0.9622(10) 0.1325(7) 0.1150(4) 0.0364(14) Uani d 1 2
C C1d 0.8754(11) 0.3868(6) 0.2054(6) 0.049(2) Uani d 1 2
C C2d 0.9320(8) 0.2208(6) 0.1463(3) 0.0356(15) Uani d 1 2
C C3d 0.9187(11) 0.2990(7) 0.1145(4) 0.0435(19) Uani d 1 2
C C4d 0.8902(12) 0.3819(7) 0.1448(6) 0.052(2) Uani d 1 2
C C5d 0.8889(9) 0.3087(6) 0.2372(4) 0.043(2) Uani d 1 2
C C6d 0.9198(10) 0.1414(7) 0.2949(4) 0.053(2) Uani d 1 2
C C7d 0.9179(6) 0.2247(5) 0.2065(3) 0.0351(16) Uani d 1 2
H H1c1d 0.855475 0.444848 0.225777 0.0591 Uiso d 1 2
H H1c3d 0.929222 0.295682 0.072347 0.0522 Uiso d 1 2
H H1c4d 0.880481 0.436591 0.123401 0.0623 Uiso d 1 2
H H1c5d 0.878641 0.312068 0.279355 0.0522 Uiso d 1 2
H H1c6d 0.928802 0.080143 0.307394 0.0637 Uiso d 1 2
H H2c6d 0.964505 0.168442 0.307736 0.0637 Uiso d 1 2
H H3c6d 0.856124 0.175293 0.311773 0.0637 Uiso d 1 2
H H1n1d 1.017766 0.126798 0.092028 0.0437 Uiso d 1 2
H H2n1d 0.965678 0.089844 0.140364 0.0437 Uiso d 1 2
H H3n1d 0.921016 0.128182 0.094083 0.0437 Uiso d 1 2
O O24e 0.9380(9) 0.6935(8) 0.1745(5) 0.0434(14) Uani d 0.5 2
N N1e 0.9697(16) 0.8544(11) 0.1474(8) 0.0364(14) Uani d 0.5 2
C C1e 0.8244(14) 0.8141(13) 0.3178(7) 0.049(2) Uani d 0.5 2
C C2e 0.9193(12) 0.8406(8) 0.2065(6) 0.0356(15) Uani d 0.5 2
C C3e 0.8890(16) 0.9118(11) 0.2482(7) 0.0435(19) Uani d 0.5 2
C C4e 0.8414(16) 0.8975(14) 0.3038(7) 0.052(2) Uani d 0.5 2
C C5e 0.8549(11) 0.7428(10) 0.2763(6) 0.043(2) Uani d 0.5 2
C C6e 0.9222(15) 0.6049(11) 0.1855(7) 0.053(2) Uani d 0.5 2
C C7e 0.9032(9) 0.7572(7) 0.2200(5) 0.0351(16) Uani d 0.5 2
H H1c1e 0.791219 0.805286 0.356632 0.0591 Uiso d 0.5 2
H H1c3e 0.900964 0.969735 0.238538 0.0522 Uiso d 0.5 2
H H1c4e 0.819856 0.946178 0.333036 0.0623 Uiso d 0.5 2
H H1c5e 0.843119 0.684771 0.286043 0.0522 Uiso d 0.5 2
H H1c6e 0.945061 0.567961 0.149862 0.0637 Uiso d 0.5 2
H H2c6e 0.95566 0.57741 0.21507 0.0637 Uiso d 0.5 2
H H3c6e 0.85527 0.610177 0.198984 0.0637 Uiso d 0.5 2
H H1n1e 1.02252 0.867994 0.149527 0.0437 Uiso d 0.5 2
H H2n1e 0.982483 0.804985 0.125819 0.0437 Uiso d 0.5 2
H H3n1e 0.934132 0.898351 0.131706 0.0437 Uiso d 0.5 2
O O24f 0.9199(9) 0.7100(8) 0.1902(4) 0.0434(14) Uani d 0.5 2
N N1f 0.9239(16) 0.8768(10) 0.1576(7) 0.0364(14) Uani d 0.5 2
C C1f 0.8398(15) 0.8259(12) 0.3370(6) 0.049(2) Uani d 0.5 2
C C2f 0.8947(12) 0.8593(8) 0.2199(6) 0.0356(15) Uani d 0.5 2
C C3f 0.8699(16) 0.9302(10) 0.2615(7) 0.0435(18) Uani d 0.5 2
C C4f 0.8424(16) 0.9125(12) 0.3201(7) 0.052(2) Uani d 0.5 2
C C5f 0.8649(11) 0.7549(9) 0.2955(5) 0.0435(19) Uani d 0.5 2
C C6f 0.9182(15) 0.6181(9) 0.2043(7) 0.053(2) Uani d 0.5 2
C C7f 0.8928(9) 0.7728(7) 0.2361(5) 0.0351(15) Uani d 0.5 2
H H1c1f 0.820498 0.814679 0.377867 0.0591 Uiso d 0.5 2
H H1c3f 0.871868 0.990366 0.249783 0.0522 Uiso d 0.5 2
H H1c4f 0.824838 0.960859 0.349342 0.0623 Uiso d 0.5 2
H H1c5f 0.863094 0.694708 0.307261 0.0522 Uiso d 0.5 2
H H1c6f 0.933619 0.581641 0.168615 0.0637 Uiso d 0.5 2
H H2c6f 0.963973 0.594535 0.22805 0.0637 Uiso d 0.5 2
H H3c6f 0.855768 0.616937 0.225617 0.0637 Uiso d 0.5 2
H H1n1f 0.975201 0.896295 0.152399 0.0437 Uiso d 0.5 2
H H2n1f 0.935326 0.826941 0.136692 0.0437 Uiso d 0.5 2
H H3n1f 0.878581 0.917438 0.146806 0.0437 Uiso d 0.5 2
O O24g 0.6230(11) 0.4067(8) 0.2229(6) 0.0434(13) Uani d 0.5 2
N N1g 0.5813(18) 0.4718(12) 0.3332(7) 0.0364(13) Uani d 0.5 2
C C1g 0.6521(17) 0.6373(12) 0.1930(9) 0.049(2) Uani d 0.5 2
C C2g 0.6059(13) 0.5294(9) 0.2846(5) 0.0356(15) Uani d 0.5 2
C C3g 0.6065(18) 0.6180(12) 0.2967(7) 0.0435(18) Uani d 0.5 2
C C4g 0.6300(19) 0.6713(13) 0.2503(9) 0.052(2) Uani d 0.5 2
C C5g 0.6513(13) 0.5489(9) 0.1808(7) 0.0435(19) Uani d 0.5 2
C C6g 0.6462(17) 0.3661(11) 0.1644(6) 0.053(2) Uani d 0.5 2
C C7g 0.6274(10) 0.4949(7) 0.2278(5) 0.0351(15) Uani d 0.5 2
H H1c1g 0.668341 0.675223 0.161199 0.0591 Uiso d 0.5 2
H H1c3g 0.590868 0.641724 0.33653 0.0522 Uiso d 0.5 2
H H1c4g 0.630882 0.732664 0.25797 0.0623 Uiso d 0.5 2
H H1c5g 0.666663 0.525274 0.140931 0.0522 Uiso d 0.5 2
H H1c6g 0.645488 0.303391 0.166673 0.0637 Uiso d 0.5 2
H H2c6g 0.600119 0.396899 0.142483 0.0637 Uiso d 0.5 2
H H3c6g 0.708403 0.370828 0.144922 0.0637 Uiso d 0.5 2
H H1n1g 0.523274 0.495098 0.352179 0.0437 Uiso d 0.5 2
H H2n1g 0.585763 0.417987 0.319263 0.0437 Uiso d 0.5 2
H H3n1g 0.620255 0.468219 0.356957 0.0437 Uiso d 0.5 2
O O24h 0.3853(12) 0.7679(7) 0.2214(6) 0.0434(13) Uani d 0.5 2
N N1h 0.4380(19) 0.7504(13) 0.1048(7) 0.0364(13) Uani d 0.5 2
C C1h 0.3992(18) 0.5245(9) 0.2043(9) 0.049(2) Uani d 0.5 2
C C2h 0.4246(14) 0.6720(10) 0.1392(5) 0.0356(14) Uani d 0.5 2
C C3h 0.4390(19) 0.5890(12) 0.1105(7) 0.0435(17) Uani d 0.5 2
C C4h 0.426(2) 0.5156(11) 0.1437(9) 0.052(2) Uani d 0.5 2
C C5h 0.3845(14) 0.6074(9) 0.2331(7) 0.0435(18) Uani d 0.5 2
C C6h 0.3582(18) 0.7824(12) 0.2844(6) 0.053(2) Uani d 0.5 2
C C7h 0.3975(9) 0.6818(8) 0.1994(5) 0.0351(15) Uani d 0.5 2
H H1c1h 0.390634 0.472855 0.22671 0.0591 Uiso d 0.5 2
H H1c3h 0.457474 0.582784 0.068362 0.0522 Uiso d 0.5 2
H H1c4h 0.436003 0.457734 0.124426 0.0623 Uiso d 0.5 2
H H1c5h 0.365836 0.613637 0.275172 0.0522 Uiso d 0.5 2
H H1c6h 0.356683 0.84356 0.294533 0.0637 Uiso d 0.5 2
H H2c6h 0.296157 0.772169 0.298092 0.0637 Uiso d 0.5 2
H H3c6h 0.403529 0.741235 0.302447 0.0637 Uiso d 0.5 2
H H1n1h 0.397594 0.762413 0.081688 0.0437 Uiso d 0.5 2
H H2n1h 0.428607 0.796958 0.128509 0.0437 Uiso d 0.5 2
H H3n1h 0.495743 0.738654 0.083859 0.0437 Uiso d 0.5 2
O O24i 0.1360(11) 0.7688(8) 0.2868(5) 0.0434(12) Uani d 0.5 2
N N1i 0.1180(17) 0.6097(10) 0.3284(8) 0.0364(12) Uani d 0.5 2
C C1i 0.1755(18) 0.6438(14) 0.1452(7) 0.049(2) Uani d 0.5 2
C C2i 0.1379(12) 0.6213(8) 0.2648(6) 0.0356(14) Uani d 0.5 2
C C3i 0.1479(17) 0.5487(10) 0.2268(8) 0.0435(17) Uani d 0.5 2
C C4i 0.1666(19) 0.5610(14) 0.1669(8) 0.052(2) Uani d 0.5 2
C C5i 0.1658(13) 0.7164(10) 0.1832(6) 0.0435(17) Uani d 0.5 2
C C6i 0.1433(16) 0.8574(10) 0.2676(8) 0.053(2) Uani d 0.5 2
C C7i 0.1469(9) 0.7039(8) 0.2439(5) 0.0351(14) Uani d 0.5 2
H H1c1i 0.188438 0.651266 0.103487 0.0591 Uiso d 0.5 2
H H1c3i 0.142001 0.491008 0.241777 0.0522 Uiso d 0.5 2
H H1c4i 0.173541 0.511389 0.14001 0.0623 Uiso d 0.5 2
H H1c5i 0.171966 0.77398 0.168118 0.0522 Uiso d 0.5 2
H H1c6i 0.129483 0.897915 0.301281 0.0637 Uiso d 0.5 2
H H2c6i 0.206632 0.853779 0.245797 0.0637 Uiso d 0.5 2
H H3c6i 0.098511 0.879684 0.242951 0.0637 Uiso d 0.5 2
H H1n1i 0.164881 0.569067 0.337705 0.0437 Uiso d 0.5 2
H H2n1i 0.111571 0.660858 0.346662 0.0437 Uiso d 0.5 2
H H3n1i 0.065661 0.592083 0.33857 0.0437 Uiso d 0.5 2
O O24j 0.1137(11) 0.7893(8) 0.2941(5) 0.0434(12) Uani d 0.5 2
N N1j 0.1010(17) 0.6282(10) 0.3346(8) 0.0364(12) Uani d 0.5 2
C C1j 0.1837(18) 0.6594(14) 0.1523(7) 0.049(2) Uani d 0.5 2
C C2j 0.1297(12) 0.6388(8) 0.2713(7) 0.0356(14) Uani d 0.5 2
C C3j 0.1507(17) 0.5642(10) 0.2330(8) 0.0435(17) Uani d 0.5 2
C C4j 0.1776(19) 0.5755(13) 0.1734(7) 0.052(2) Uani d 0.5 2
C C5j 0.1631(13) 0.7339(10) 0.1905(6) 0.0435(17) Uani d 0.5 2
C C6j 0.1175(16) 0.8790(10) 0.2755(8) 0.053(2) Uani d 0.5 2
C C7j 0.1359(9) 0.7224(8) 0.2510(5) 0.0351(14) Uani d 0.5 2
H H1c1j 0.202492 0.666094 0.110725 0.0591 Uiso d 0.5 2
H H1c3j 0.146706 0.505882 0.247626 0.0522 Uiso d 0.5 2
H H1c4j 0.192196 0.524576 0.146294 0.0623 Uiso d 0.5 2
H H1c5j 0.167334 0.792171 0.175889 0.0522 Uiso d 0.5 2
H H1c6j 0.095924 0.920495 0.309054 0.0637 Uiso d 0.5 2
H H2c6j 0.181883 0.8788 0.257391 0.0637 Uiso d 0.5 2
H H3c6j 0.077313 0.897417 0.247719 0.0637 Uiso d 0.5 2
H H1n1j 0.14711 0.590674 0.346916 0.0437 Uiso d 0.5 2
H H2n1j 0.088208 0.680488 0.353016 0.0437 Uiso d 0.5 2
H H3n1j 0.050629 0.607134 0.34157 0.0437 Uiso d 0.5 2
O O24k 0.6169(11) 0.4299(8) 0.2277(6) 0.0434(13) Uani d 0.5 2
N N1k 0.5830(18) 0.4848(12) 0.3398(7) 0.0364(13) Uani d 0.5 2
C C1k 0.6471(17) 0.6616(12) 0.2053(9) 0.049(2) Uani d 0.5 2
C C2k 0.6052(13) 0.5463(9) 0.2932(5) 0.0356(15) Uani d 0.5 2
C C3k 0.6077(18) 0.6332(12) 0.3082(7) 0.0435(18) Uani d 0.5 2
C C4k 0.6290(19) 0.6903(13) 0.2636(9) 0.052(2) Uani d 0.5 2
C C5k 0.6443(13) 0.5749(9) 0.1903(7) 0.0435(19) Uani d 0.5 2
C C6k 0.6358(17) 0.3947(12) 0.1680(6) 0.053(2) Uani d 0.5 2
C C7k 0.6227(9) 0.5170(7) 0.2355(5) 0.0351(15) Uani d 0.5 2
H H1c1k 0.661739 0.702141 0.174848 0.0591 Uiso d 0.5 2
H H1c3k 0.594931 0.653232 0.348663 0.0522 Uiso d 0.5 2
H H1c4k 0.631137 0.750571 0.273235 0.0623 Uiso d 0.5 2
H H1c5k 0.656862 0.554998 0.149783 0.0522 Uiso d 0.5 2
H H1c6k 0.634538 0.332186 0.168196 0.0637 Uiso d 0.5 2
H H2c6k 0.588163 0.428553 0.148218 0.0637 Uiso d 0.5 2
H H3c6k 0.697465 0.400071 0.147789 0.0637 Uiso d 0.5 2
H H1n1k 0.525908 0.507268 0.360456 0.0437 Uiso d 0.5 2
H H2n1k 0.585907 0.432462 0.324154 0.0437 Uiso d 0.5 2
H H3n1k 0.623934 0.477994 0.362521 0.0437 Uiso d 0.5 2
O O24l 0.3922(12) 0.7831(8) 0.2289(6) 0.0434(13) Uani d 0.5 2
N N1l 0.4348(19) 0.7623(13) 0.1123(7) 0.0364(13) Uani d 0.5 2
C C1l 0.3913(18) 0.5425(9) 0.2167(9) 0.049(2) Uani d 0.5 2
C C2l 0.4197(14) 0.6859(10) 0.1484(5) 0.0356(14) Uani d 0.5 2
C C3l 0.4272(19) 0.6033(12) 0.1213(7) 0.0435(17) Uani d 0.5 2
C C4l 0.413(2) 0.5318(11) 0.1561(9) 0.052(2) Uani d 0.5 2
C C5l 0.3834(14) 0.6251(9) 0.2439(7) 0.0435(18) Uani d 0.5 2
C C6l 0.3708(18) 0.7993(12) 0.2917(6) 0.053(2) Uani d 0.5 2
C C7l 0.3979(9) 0.6975(8) 0.2086(5) 0.0351(14) Uani d 0.5 2
H H1c1l 0.381545 0.492153 0.240328 0.0591 Uiso d 0.5 2
H H1c3l 0.442054 0.595872 0.079184 0.0522 Uiso d 0.5 2
H H1c4l 0.418047 0.474179 0.138022 0.0623 Uiso d 0.5 2
H H1c5l 0.368362 0.632485 0.286029 0.0522 Uiso d 0.5 2
H H1c6l 0.373599 0.859636 0.300494 0.0637 Uiso d 0.5 2
H H2c6l 0.308047 0.792321 0.307834 0.0637 Uiso d 0.5 2
H H3c6l 0.416448 0.756562 0.308756 0.0637 Uiso d 0.5 2
H H1n1l 0.392089 0.775932 0.090695 0.0437 Uiso d 0.5 2
H H2n1l 0.429856 0.808812 0.134977 0.0437 Uiso d 0.5 2
H H3n1l 0.491272 0.74768 0.089654 0.0437 Uiso d 0.5 2
O O24m 0.5927(12) 0.2004(7) 0.3524(5) 0.0434(12) Uani d 0.5 2
N N1m 0.5324(19) 0.2950(12) 0.4541(7) 0.0364(12) Uani d 0.5 2
C C1m 0.616(2) 0.0099(11) 0.4527(8) 0.0493(19) Uani d 0.5 2
C C2m 0.5613(13) 0.1961(9) 0.4538(5) 0.0356(14) Uani d 0.5 2
C C3m 0.5575(19) 0.1526(11) 0.5068(7) 0.0435(16) Uani d 0.5 2
C C4m 0.585(2) 0.0592(11) 0.5056(8) 0.052(2) Uani d 0.5 2
C C5m 0.6200(14) 0.0533(9) 0.3997(6) 0.0435(17) Uani d 0.5 2
C C6m 0.6232(18) 0.1538(10) 0.2956(6) 0.053(2) Uani d 0.5 2
C C7m 0.5922(9) 0.1480(7) 0.4009(5) 0.0351(14) Uani d 0.5 2
H H1c1m 0.634655 -0.054997 0.452683 0.0591 Uiso d 0.5 2
H H1c3m 0.536264 0.186818 0.543537 0.0522 Uiso d 0.5 2
H H1c4m 0.582564 0.028117 0.541918 0.0623 Uiso d 0.5 2
H H1c5m 0.641449 0.019024 0.363005 0.0522 Uiso d 0.5 2
H H1c6m 0.615787 0.196979 0.265364 0.0637 Uiso d 0.5 2
H H2c6m 0.68889 0.121245 0.290257 0.0637 Uiso d 0.5 2
H H3c6m 0.585135 0.112005 0.293212 0.0637 Uiso d 0.5 2
H H1n1m 0.569612 0.31713 0.470922 0.0437 Uiso d 0.5 2
H H2n1m 0.536485 0.312727 0.418126 0.0437 Uiso d 0.5 2
H H3n1m 0.473901 0.314083 0.473534 0.0437 Uiso d 0.5 2
O O24n 0.5835(12) 0.2248(7) 0.3520(5) 0.0434(12) Uani d 0.5 2
N N1n 0.5282(19) 0.2923(12) 0.4620(7) 0.0364(12) Uani d 0.5 2
C C1n 0.626(2) 0.0100(10) 0.4293(9) 0.0493(19) Uani d 0.5 2
C C2n 0.5622(13) 0.1944(9) 0.4508(5) 0.0356(13) Uani d 0.5 2
C C3n 0.5658(19) 0.1375(11) 0.4979(6) 0.0435(16) Uani d 0.5 2
C C4n 0.598(2) 0.0452(11) 0.4865(8) 0.052(2) Uani d 0.5 2
C C5n 0.6230(14) 0.0667(9) 0.3822(6) 0.0435(17) Uani d 0.5 2
C C6n 0.6109(18) 0.1932(10) 0.2912(6) 0.053(2) Uani d 0.5 2
C C7n 0.5904(9) 0.1603(7) 0.3938(5) 0.0351(13) Uani d 0.5 2
H H1c1n 0.648436 -0.054331 0.422161 0.0591 Uiso d 0.5 2
H H1c3n 0.54638 0.161927 0.537648 0.0522 Uiso d 0.5 2
H H1c4n 0.60073 0.005003 0.518651 0.0623 Uiso d 0.5 2
H H1c5n 0.642674 0.042237 0.342479 0.0522 Uiso d 0.5 2
H H1c6n 0.598321 0.243807 0.266441 0.0637 Uiso d 0.5 2
H H2c6n 0.67758 0.163494 0.282058 0.0637 Uiso d 0.5 2
H H3c6n 0.574919 0.151413 0.284735 0.0637 Uiso d 0.5 2
H H1n1n 0.565771 0.310878 0.480485 0.0437 Uiso d 0.5 2
H H2n1n 0.527893 0.319118 0.428694 0.0437 Uiso d 0.5 2
H H3n1n 0.470771 0.305223 0.483431 0.0437 Uiso d 0.5 2
O O24o 1.0798(17) 0.5427(18) 0.0076(6) 0.0434(13) Uani d 0.5 2
N N1o 0.929(3) 0.681(3) 0.0421(9) 0.0364(13) Uani d 0.5 2
C C1o 0.894(3) 0.432(3) -0.0127(9) 0.049(2) Uani d 0.5 2
C C2o 0.9162(15) 0.5945(15) 0.0231(7) 0.0356(15) Uani d 0.5 2
C C3o 0.825(3) 0.585(3) 0.0237(9) 0.0435(18) Uani d 0.5 2
C C4o 0.815(3) 0.503(3) 0.0055(10) 0.052(2) Uani d 0.5 2
C C5o 0.9845(18) 0.4406(19) -0.0131(7) 0.0435(18) Uani d 0.5 2
C C6o 1.165(3) 0.472(3) -0.0113(8) 0.053(2) Uani d 0.5 2
C C7o 0.9950(7) 0.5237(6) 0.0053(5) 0.0351(15) Uani d 0.5 2
H H1c1o 0.885266 0.375094 -0.025242 0.0591 Uiso d 0.5 2
H H1c3o 0.770567 0.635036 0.036434 0.0522 Uiso d 0.5 2
H H1c4o 0.75252 0.496014 0.005516 0.0623 Uiso d 0.5 2
H H1c5o 1.039179 0.390743 -0.025785 0.0522 Uiso d 0.5 2
H H1c6o 1.219866 0.494183 -0.010585 0.0637 Uiso d 0.5 2
H H2c6o 1.164754 0.42213 0.01475 0.0637 Uiso d 0.5 2
H H3c6o 1.168097 0.450829 -0.050562 0.0637 Uiso d 0.5 2
H H1n1o 0.900107 0.692928 0.078808 0.0437 Uiso d 0.5 2
H H2n1o 0.988971 0.677351 0.038291 0.0437 Uiso d 0.5 2
H H3n1o 0.903951 0.723591 0.020536 0.0437 Uiso d 0.5 2
Mo Mo1a 0.86614(5) 0.51382(4) 0.37349(3) 0.02031(17) Uani d 1 2
Mo Mo2a 0.79126(8) 0.32862(7) 0.42017(5) 0.02338(18) Uani d 1 2
Mo Mo3a 0.69788(8) 0.35455(7) 0.56717(5) 0.02366(19) Uani d 1 2
Mo Mo4a 0.75855(8) 0.68570(7) 0.49410(5) 0.02353(18) Uani d 1 2
Mo Mo5a 0.69624(8) 0.56496(7) 0.61221(5) 0.02499(19) Uani d 1 2
P P1a 0.88531(15) 0.44883(14) 0.50963(9) 0.0200(5) Uani d 1 2
P P2a 0.64567(15) 0.53115(17) 0.47560(10) 0.0256(5) Uani d 1 2
O O1a 0.8254(4) 0.6222(4) 0.4210(2) 0.0228(16) Uani d 1 2
O O2a 0.7254(4) 0.3216(4) 0.3685(3) 0.032(2) Uani d 1 2
O O3a 0.8633(4) 0.2231(4) 0.4218(3) 0.0315(19) Uani d 1 2
O O4a 0.7032(5) 0.7886(4) 0.4731(3) 0.0351(19) Uani d 1 2
O O5a 0.9538(4) 0.4153(4) 0.5531(2) 0.0247(16) Uani d 1 2
O O6a 0.9779(4) 0.5189(4) 0.3378(3) 0.0274(17) Uani d 1 2
O O7a 0.7659(5) 0.5845(5) 0.6584(3) 0.0339(19) Uani d 1 2
O O8a 0.7369(3) 0.4786(3) 0.4320(2) 0.0218(15) Uani d 1 2
O O9a 0.5599(4) 0.5097(4) 0.4569(3) 0.0298(18) Uani d 1 2
O O10a 0.7357(4) 0.4330(3) 0.6172(2) 0.0242(15) Uani d 1 2
O O11a 0.8151(3) 0.5391(3) 0.5338(2) 0.0221(14) Uani d 1 2
O O12a 0.6875(4) 0.3307(4) 0.4882(2) 0.0271(18) Uani d 1 2
O O13a 0.8008(4) 0.5393(4) 0.3208(3) 0.0311(19) Uani d 1 2
O O14a 0.9444(3) 0.4672(4) 0.4510(2) 0.0212(14) Uani d 1 2
O O15a 0.6466(4) 0.5009(3) 0.5399(2) 0.0233(15) Uani d 1 2
O O16a 0.5850(4) 0.3588(4) 0.6034(3) 0.033(2) Uani d 1 2
O O17a 0.8360(3) 0.3729(3) 0.5047(2) 0.0209(14) Uani d 1 2
O O18a 0.8854(4) 0.3832(4) 0.3744(2) 0.0275(18) Uani d 1 2
O O19a 0.7630(5) 0.2509(4) 0.5852(3) 0.034(2) Uani d 1 2
O O20a 0.8535(4) 0.7089(4) 0.5174(3) 0.0292(18) Uani d 1 2
O O21a 0.6801(4) 0.6750(4) 0.5706(2) 0.0293(18) Uani d 1 2
O O22a 0.6407(4) 0.6314(4) 0.4715(3) 0.0274(17) Uani d 1 2
O O23a 0.5831(5) 0.5856(4) 0.6545(3) 0.037(2) Uani d 1 2
Mo Mo1b 0.33515(12) 0.10535(10) -0.10590(6) 0.02031(18) Uani d 0.567(2) 2
Mo Mo2b 0.29590(12) -0.09900(11) -0.12710(8) 0.02338(18) Uani d 0.567(2) 2
Mo Mo3b 0.23039(12) -0.18659(13) 0.00580(8) 0.0237(2) Uani d 0.567(2) 2
Mo Mo4b 0.23100(14) 0.16836(12) 0.05051(9) 0.02353(18) Uani d 0.567(2) 2
Mo Mo5b 0.20970(13) -0.02944(13) 0.11226(9) 0.02499(19) Uani d 0.567(2) 2
P P1b 0.38974(16) -0.05211(15) -0.00819(10) 0.0200(5) Uani d 0.567(2) 2
P P2b 0.13747(17) 0.0379(2) -0.01849(13) 0.0256(5) Uani d 0.567(2) 2
O O1b 0.2903(4) 0.1670(4) -0.0312(2) 0.0228(16) Uani d 0.567(2) 2
O O2b 0.2221(5) -0.0702(5) -0.1761(3) 0.032(2) Uani d 0.567(2) 2
O O3b 0.3808(5) -0.1928(4) -0.1573(3) 0.031(2) Uani d 0.567(2) 2
O O4b 0.1589(5) 0.2746(4) 0.0637(3) 0.035(2) Uani d 0.567(2) 2
O O5b 0.4699(4) -0.1115(4) 0.0208(2) 0.0247(17) Uani d 0.567(2) 2
O O6b 0.4367(4) 0.1403(4) -0.1318(3) 0.0274(17) Uani d 0.567(2) 2
O O7b 0.2845(5) -0.0428(5) 0.1607(3) 0.0339(19) Uani d 0.567(2) 2
O O8b 0.2251(4) 0.0258(3) -0.0704(2) 0.0218(16) Uani d 0.567(2) 2
O O9b 0.0527(4) 0.0289(4) -0.0442(3) 0.0298(18) Uani d 0.567(2) 2
O O10b 0.2669(4) -0.1508(4) 0.0754(2) 0.0242(16) Uani d 0.567(2) 2
O O11b 0.3138(3) 0.0091(3) 0.0396(2) 0.0221(15) Uani d 0.567(2) 2
O O12b 0.2077(4) -0.1509(4) -0.0706(3) 0.0271(18) Uani d 0.567(2) 2
O O13b 0.2573(5) 0.1643(4) -0.1454(3) 0.031(2) Uani d 0.567(2) 2
O O14b 0.4334(3) 0.0096(4) -0.0514(2) 0.0212(14) Uani d 0.567(2) 2
O O15b 0.1552(4) -0.0364(4) 0.0276(2) 0.0233(16) Uani d 0.567(2) 2
O O16b 0.1266(5) -0.2136(5) 0.0352(3) 0.033(2) Uani d 0.567(2) 2
O O17b 0.3506(4) -0.1190(3) -0.0383(2) 0.0209(15) Uani d 0.567(2) 2
O O18b 0.3716(4) -0.0126(4) -0.1464(2) 0.0275(18) Uani d 0.567(2) 2
O O19b 0.3115(5) -0.2909(4) -0.0099(3) 0.034(2) Uani d 0.567(2) 2
O O20b 0.3254(4) 0.1760(4) 0.0810(3) 0.0292(19) Uani d 0.567(2) 2
O O21b 0.1709(4) 0.0998(4) 0.1110(3) 0.0293(18) Uani d 0.567(2) 2
O O22b 0.1184(4) 0.1312(4) 0.0100(3) 0.0274(18) Uani d 0.567(2) 2
O O23b 0.1046(5) -0.0460(5) 0.1521(3) 0.037(2) Uani d 0.567(2) 2

loop_
_atom_site_aniso_label
_atom_site_aniso_U_11
_atom_site_aniso_U_22
_atom_site_aniso_U_33
_atom_site_aniso_U_12
_atom_site_aniso_U_13
_atom_site_aniso_U_23
_atom_site_aniso_type_symbol
Mo1bx 0.0210(3) 0.0230(3) 0.0162(2) -0.0051(2) -0.00310(18) 0.0016(2) Mo
Mo4bx 0.0240(3) 0.0229(3) 0.0205(3) -0.0029(2) -0.0013(2) 0.0009(2) Mo
Mo5bx 0.0293(3) 0.0267(3) 0.0164(3) -0.0093(2) 0.0041(2) -0.0036(2) Mo
Mo3bx 0.0228(3) 0.0278(3) 0.0190(3) -0.0084(2) 0.0015(2) -0.0015(2) Mo
Mo2bx 0.0252(3) 0.0296(3) 0.0157(3) -0.0078(2) -0.0039(2) 0.0008(2) Mo
P1bx 0.0196(7) 0.0263(7) 0.0139(7) -0.0070(6) -0.0017(6) 0.0005(6) P
P2bx 0.0171(7) 0.0349(9) 0.0232(8) -0.0057(6) -0.0016(6) -0.0008(7) P
O3bx 0.034(3) 0.033(3) 0.027(3) -0.010(2) -0.003(2) -0.007(2) O
O5bx 0.028(2) 0.027(2) 0.022(3) -0.0078(19) -0.011(2) 0.001(2) O
O14bx 0.0165(19) 0.029(2) 0.016(2) -0.0049(16) 0.0003(16) 0.0009(18) O
O15bx 0.022(2) 0.028(2) 0.017(2) -0.0054(19) 0.0009(18) -0.0043(19) O
O1bx 0.026(3) 0.028(2) 0.018(2) -0.0123(19) -0.0035(19) 0.0021(18) O
O6bx 0.032(3) 0.030(3) 0.021(2) -0.008(2) -0.0068(19) 0.007(2) O
O23bx 0.047(3) 0.034(3) 0.024(3) -0.014(2) 0.008(2) -0.004(2) O
O17bx 0.026(2) 0.028(2) 0.011(2) -0.0126(18) -0.0019(18) 0.0024(18) O
O18bx 0.031(3) 0.027(3) 0.024(2) 0.000(2) -0.013(2) -0.004(2) O
O11bx 0.019(2) 0.032(2) 0.013(2) -0.0061(18) 0.0007(16) 0.0005(18) O
O10bx 0.029(2) 0.024(2) 0.017(2) -0.0079(19) 0.0029(19) 0.0011(18) O
O13bx 0.031(3) 0.035(3) 0.029(3) -0.007(2) -0.012(2) 0.004(2) O
O7bx 0.048(3) 0.036(3) 0.019(2) -0.020(2) 0.000(2) -0.003(2) O
O19bx 0.028(3) 0.038(3) 0.034(3) -0.009(2) -0.003(2) -0.002(2) O
O16bx 0.033(3) 0.036(3) 0.030(3) -0.015(2) 0.000(2) 0.002(2) O
O20bx 0.038(3) 0.026(2) 0.022(3) -0.010(2) 0.001(2) 0.000(2) O
O12bx 0.024(3) 0.034(3) 0.024(3) -0.010(2) -0.002(2) -0.003(2) O
O21bx 0.028(3) 0.027(3) 0.029(3) -0.005(2) 0.000(2) -0.007(2) O
O4bx 0.043(3) 0.026(3) 0.032(3) -0.007(2) -0.002(2) 0.004(2) O
O2bx 0.035(3) 0.038(3) 0.025(3) -0.012(2) -0.008(2) -0.005(2) O
O22bx 0.016(2) 0.028(2) 0.019(2) -0.0074(18) 0.0028(18) -0.0012(19) O
O9bx 0.020(2) 0.039(3) 0.029(3) -0.007(2) -0.005(2) 0.003(2) O
O8bx 0.018(2) 0.033(3) 0.029(3) -0.004(2) -0.003(2) -0.002(2) O
O24a 0.0464(18) 0.0466(19) 0.0339(16) -0.0068(15) -0.0067(13) -0.0006(13) O
N1a 0.0326(17) 0.0444(19) 0.0318(17) -0.0114(14) -0.0032(14) -0.0031(14) N
C1a 0.046(3) 0.039(3) 0.060(3) -0.009(2) -0.006(2) -0.011(2) C
C2a 0.0291(18) 0.043(2) 0.036(2) -0.0129(16) -0.0039(15) -0.0058(17) C
C3a 0.041(2) 0.049(3) 0.040(2) -0.0126(19) -0.0050(19) 0.001(2) C
C4a 0.059(3) 0.044(3) 0.053(3) -0.013(2) -0.011(2) 0.002(2) C
C5a 0.039(2) 0.055(3) 0.036(2) -0.015(2) -0.0052(18) -0.006(2) C
C6a 0.056(3) 0.061(4) 0.036(2) -0.007(3) -0.005(2) -0.002(2) C
C7a 0.0275(18) 0.041(2) 0.034(2) -0.0072(16) -0.0025(15) -0.0065(17) C
O24b 0.0373(18) 0.0379(16) 0.052(3) -0.0047(12) -0.0075(16) 0.0030(15) O
N1b 0.038(2) 0.0340(16) 0.033(3) -0.0023(13) -0.0074(17) 0.0032(15) N
C1b 0.068(4) 0.036(3) 0.047(4) -0.016(2) -0.013(3) -0.001(2) C
C2b 0.043(2) 0.0331(19) 0.027(3) -0.0039(15) -0.0065(19) 0.0016(17) C
C3b 0.043(3) 0.043(2) 0.042(3) -0.0066(18) -0.011(2) 0.004(2) C
C4b 0.052(3) 0.049(3) 0.057(4) -0.015(2) -0.014(3) -0.002(2) C
C5b 0.046(3) 0.039(2) 0.038(3) 0.0000(18) -0.006(2) 0.001(2) C
C6b 0.043(3) 0.044(3) 0.066(5) -0.001(2) -0.009(3) 0.006(3) C
C7b 0.042(2) 0.0291(19) 0.031(3) -0.0043(15) -0.0057(19) 0.0047(17) C
O24c 0.050(2) 0.0368(17) 0.0416(17) -0.0105(14) -0.0047(14) -0.0037(12) O
N1c 0.032(2) 0.0367(19) 0.0391(17) -0.0068(15) -0.0046(14) -0.0065(13) N
C1c 0.047(3) 0.067(3) 0.034(2) -0.014(3) -0.009(2) -0.001(2) C
C2c 0.027(2) 0.042(2) 0.0374(19) -0.0082(17) -0.0059(15) -0.0065(15) C
C3c 0.040(3) 0.042(3) 0.047(2) -0.007(2) -0.0065(18) -0.0028(18) C
C4c 0.058(4) 0.052(3) 0.047(2) -0.012(3) -0.015(2) 0.005(2) C
C5c 0.038(3) 0.044(3) 0.047(2) -0.010(2) -0.006(2) -0.0107(19) C
C6c 0.062(4) 0.041(3) 0.051(3) -0.011(2) -0.002(3) -0.008(2) C
C7c 0.029(2) 0.041(2) 0.033(2) -0.0089(17) -0.0013(15) -0.0068(15) C
O24d 0.052(3) 0.0460(19) 0.0342(16) -0.0158(18) -0.0082(16) -0.0004(14) O
N1d 0.033(3) 0.0441(19) 0.0326(18) -0.0101(18) -0.0079(17) -0.0036(14) N
C1d 0.046(4) 0.038(2) 0.062(3) -0.007(2) -0.011(3) -0.011(2) C
C2d 0.027(3) 0.042(2) 0.037(2) -0.007(2) -0.0064(19) -0.0063(17) C
C3d 0.042(3) 0.049(2) 0.040(3) -0.012(2) -0.011(2) 0.000(2) C
C4d 0.057(4) 0.044(3) 0.053(3) -0.009(3) -0.011(3) 0.002(2) C
C5d 0.038(4) 0.055(3) 0.037(2) -0.011(3) -0.006(2) -0.007(2) C
C6d 0.067(5) 0.060(3) 0.037(3) -0.023(3) -0.011(3) -0.001(2) C
C7d 0.031(3) 0.041(2) 0.035(2) -0.012(2) -0.0071(19) -0.0065(17) C
O24e 0.052(3) 0.0387(17) 0.0425(16) -0.0168(16) -0.0110(16) 0.0063(12) O
N1e 0.035(3) 0.0354(18) 0.0409(16) -0.0099(17) -0.0108(15) 0.0095(13) N
C1e 0.044(4) 0.064(3) 0.036(2) -0.011(3) -0.003(2) 0.007(2) C
C2e 0.028(3) 0.040(2) 0.0397(18) -0.0084(19) -0.0093(17) 0.0100(15) C
C3e 0.044(4) 0.040(3) 0.047(2) -0.010(2) -0.012(2) 0.0063(17) C
C4e 0.054(4) 0.052(3) 0.047(2) -0.012(3) -0.004(2) -0.002(2) C
C5e 0.040(4) 0.044(3) 0.050(2) -0.015(2) -0.012(2) 0.0136(19) C
C6e 0.069(5) 0.044(3) 0.053(3) -0.022(3) -0.016(3) 0.012(2) C
C7e 0.033(3) 0.040(2) 0.0349(19) -0.0107(19) -0.0114(18) 0.0110(15) C
O24f 0.052(3) 0.0374(17) 0.0434(18) -0.0144(16) -0.0133(17) 0.0071(13) O
N1f 0.033(3) 0.0355(18) 0.0411(18) -0.0085(16) -0.0101(17) 0.0091(13) N
C1f 0.046(4) 0.065(3) 0.034(2) -0.012(3) -0.006(2) 0.007(2) C
C2f 0.027(3) 0.041(2) 0.039(2) -0.0082(18) -0.0076(19) 0.0094(16) C
C3f 0.042(3) 0.040(3) 0.048(2) -0.009(2) -0.012(2) 0.0057(18) C
C4f 0.056(4) 0.052(3) 0.045(2) -0.013(3) -0.006(2) -0.001(2) C
C5f 0.039(4) 0.043(3) 0.050(3) -0.013(2) -0.011(2) 0.014(2) C
C6f 0.068(5) 0.042(3) 0.055(3) -0.018(3) -0.020(3) 0.013(2) C
C7f 0.032(3) 0.040(2) 0.036(2) -0.0096(18) -0.0116(19) 0.0105(16) C
O24g 0.051(3) 0.0438(18) 0.0340(16) -0.0085(16) -0.0085(16) -0.0003(12) O
N1g 0.033(3) 0.0457(19) 0.0304(17) -0.0087(16) -0.0083(17) 0.0015(13) N
C1g 0.048(4) 0.053(3) 0.050(3) -0.018(2) -0.012(3) 0.019(2) C
C2g 0.027(3) 0.047(2) 0.033(2) -0.0095(17) -0.0072(19) 0.0049(15) C
C3g 0.043(3) 0.049(2) 0.040(2) -0.011(2) -0.011(2) 0.0004(18) C
C4g 0.058(4) 0.048(3) 0.052(3) -0.018(3) -0.010(3) 0.004(2) C
C5g 0.038(3) 0.058(3) 0.034(2) -0.010(2) -0.007(2) 0.0016(18) C
C6g 0.065(5) 0.055(3) 0.036(2) -0.009(3) -0.012(3) -0.002(2) C
C7g 0.031(3) 0.044(2) 0.030(2) -0.0064(17) -0.0090(19) 0.0061(15) C
O24h 0.049(2) 0.049(2) 0.0341(16) -0.0170(18) -0.0054(14) 0.0019(14) O
N1h 0.031(2) 0.044(2) 0.0321(18) -0.0087(17) -0.0044(15) 0.0047(15) N
C1h 0.047(3) 0.042(3) 0.060(3) -0.014(2) -0.011(2) 0.016(2) C
C2h 0.027(2) 0.042(2) 0.036(2) -0.0064(19) -0.0071(16) 0.0084(18) C
C3h 0.039(3) 0.049(3) 0.040(3) -0.010(2) -0.005(2) 0.001(2) C
C4h 0.058(3) 0.044(3) 0.053(3) -0.012(3) -0.011(3) 0.003(2) C
C5h 0.038(3) 0.056(3) 0.036(2) -0.011(2) -0.007(2) 0.009(2) C
C6h 0.060(4) 0.064(4) 0.036(3) -0.024(3) -0.003(2) 0.002(2) C
C7h 0.028(2) 0.043(3) 0.034(2) -0.0117(19) -0.0054(16) 0.0081(18) C
O24i 0.048(2) 0.0375(18) 0.0433(18) -0.0124(15) -0.0045(15) 0.0057(14) O
N1i 0.0324(19) 0.038(2) 0.0400(18) -0.0118(16) -0.0076(15) 0.0088(14) N
C1i 0.047(3) 0.067(4) 0.033(3) -0.015(3) -0.007(2) 0.004(2) C
C2i 0.028(2) 0.043(2) 0.037(2) -0.0102(17) -0.0096(16) 0.0096(17) C
C3i 0.041(2) 0.044(3) 0.047(2) -0.014(2) -0.0086(19) 0.005(2) C
C4i 0.059(3) 0.053(4) 0.045(3) -0.016(3) -0.012(2) 0.000(2) C
C5i 0.039(3) 0.045(3) 0.048(3) -0.013(2) -0.011(2) 0.014(2) C
C6i 0.059(4) 0.043(3) 0.055(3) -0.017(3) -0.003(3) 0.010(2) C
C7i 0.0280(19) 0.041(2) 0.035(2) -0.0095(17) -0.0040(16) 0.0083(17) C
O24j 0.0470(19) 0.0374(18) 0.0443(19) -0.0120(15) -0.0045(15) 0.0060(14) O
N1j 0.0332(18) 0.038(2) 0.040(2) -0.0129(15) -0.0089(15) 0.0088(15) N
C1j 0.047(3) 0.068(4) 0.033(3) -0.016(3) -0.006(2) 0.004(2) C
C2j 0.0294(19) 0.043(2) 0.037(2) -0.0121(17) -0.0110(16) 0.0096(17) C
C3j 0.041(2) 0.043(3) 0.048(3) -0.014(2) -0.010(2) 0.005(2) C
C4j 0.059(3) 0.052(3) 0.045(3) -0.015(3) -0.010(2) -0.001(2) C
C5j 0.040(2) 0.046(3) 0.048(3) -0.014(2) -0.012(2) 0.014(2) C
C6j 0.058(3) 0.043(3) 0.057(3) -0.016(2) -0.003(3) 0.010(2) C
C7j 0.0282(18) 0.042(2) 0.036(2) -0.0110(16) -0.0053(16) 0.0087(17) C
O24k 0.051(3) 0.0439(18) 0.0340(16) -0.0087(16) -0.0090(16) 0.0003(12) O
N1k 0.033(2) 0.0455(18) 0.0306(18) -0.0085(15) -0.0084(17) 0.0024(13) N
C1k 0.048(4) 0.051(3) 0.052(3) -0.017(2) -0.012(3) 0.019(2) C
C2k 0.027(3) 0.047(2) 0.033(2) -0.0090(17) -0.0070(19) 0.0056(15) C
C3k 0.042(3) 0.049(2) 0.040(2) -0.011(2) -0.012(2) 0.0009(18) C
C4k 0.058(4) 0.048(3) 0.052(3) -0.019(3) -0.010(3) 0.004(2) C
C5k 0.038(3) 0.057(3) 0.034(2) -0.010(2) -0.007(2) 0.0028(19) C
C6k 0.065(5) 0.056(3) 0.036(3) -0.009(3) -0.013(3) -0.001(2) C
C7k 0.031(3) 0.043(2) 0.031(2) -0.0058(17) -0.0089(19) 0.0068(15) C
O24l 0.049(2) 0.049(2) 0.0338(16) -0.0170(18) -0.0059(14) 0.0019(14) O
N1l 0.0314(19) 0.044(2) 0.0316(18) -0.0078(17) -0.0042(15) 0.0041(15) N
C1l 0.047(3) 0.042(3) 0.059(3) -0.014(2) -0.010(2) 0.016(2) C
C2l 0.027(2) 0.042(2) 0.035(2) -0.0052(19) -0.0063(16) 0.0078(18) C
C3l 0.040(3) 0.049(3) 0.040(3) -0.010(2) -0.005(2) 0.001(2) C
C4l 0.059(3) 0.044(3) 0.053(3) -0.013(3) -0.011(3) 0.003(2) C
C5l 0.038(3) 0.055(3) 0.035(2) -0.009(2) -0.0070(19) 0.008(2) C
C6l 0.060(4) 0.065(4) 0.036(2) -0.023(3) -0.004(2) 0.001(2) C
C7l 0.028(2) 0.043(3) 0.034(2) -0.0106(19) -0.0046(16) 0.0077(18) C
O24m 0.0466(18) 0.0415(19) 0.0387(18) -0.0049(14) -0.0081(14) -0.0048(13) O
N1m 0.0310(18) 0.0371(19) 0.0392(19) -0.0072(14) -0.0038(14) -0.0062(13) N
C1m 0.046(3) 0.034(3) 0.067(3) -0.008(2) -0.012(2) 0.005(2) C
C2m 0.0276(18) 0.035(2) 0.045(2) -0.0094(15) -0.0050(16) -0.0049(16) C
C3m 0.039(2) 0.046(3) 0.043(3) -0.0093(19) -0.0050(19) -0.0028(18) C
C4m 0.059(3) 0.046(3) 0.051(3) -0.014(2) -0.010(2) 0.006(2) C
C5m 0.038(2) 0.043(3) 0.048(3) -0.010(2) -0.0058(19) -0.0105(19) C
C6m 0.056(3) 0.051(3) 0.045(3) -0.002(3) -0.008(2) -0.010(2) C
C7m 0.0272(18) 0.033(2) 0.043(2) -0.0040(16) -0.0064(16) -0.0052(16) C
O24n 0.0461(18) 0.0437(19) 0.0367(17) -0.0053(15) -0.0072(13) -0.0041(13) O
N1n 0.0313(17) 0.0397(19) 0.0365(19) -0.0086(14) -0.0031(14) -0.0060(14) N
C1n 0.046(3) 0.033(3) 0.067(3) -0.007(2) -0.010(2) -0.001(2) C
C2n 0.0280(18) 0.037(2) 0.042(2) -0.0104(15) -0.0043(15) -0.0061(16) C
C3n 0.040(2) 0.047(3) 0.042(3) -0.0105(19) -0.0046(19) -0.0020(19) C
C4n 0.059(3) 0.045(3) 0.052(3) -0.013(2) -0.011(2) 0.005(2) C
C5n 0.038(2) 0.047(3) 0.044(3) -0.011(2) -0.0048(19) -0.011(2) C
C6n 0.055(3) 0.056(3) 0.041(3) -0.003(3) -0.006(2) -0.009(2) C
C7n 0.0270(17) 0.035(2) 0.041(2) -0.0047(16) -0.0048(15) -0.0066(17) C
O24o 0.0399(18) 0.0359(14) 0.050(3) -0.0051(11) -0.0049(16) 0.0000(14) O
N1o 0.041(2) 0.0312(15) 0.033(3) -0.0034(12) -0.0078(17) 0.0022(15) N
C1o 0.066(3) 0.041(3) 0.048(4) -0.022(2) -0.017(3) 0.001(2) C
C2o 0.046(2) 0.0317(18) 0.027(3) -0.0063(14) -0.0092(19) 0.0020(16) C
C3o 0.045(3) 0.041(2) 0.043(3) -0.0063(17) -0.010(2) 0.004(2) C
C4o 0.050(3) 0.051(3) 0.057(4) -0.016(2) -0.014(3) -0.002(2) C
C5o 0.051(3) 0.036(2) 0.037(4) -0.0024(17) -0.007(2) 0.000(2) C
C6o 0.047(3) 0.039(2) 0.064(5) -0.0018(18) -0.005(3) 0.001(2) C
C7o 0.045(2) 0.0276(18) 0.031(3) -0.0069(14) -0.0069(18) 0.0038(16) C
Mo1a 0.0210(3) 0.0230(3) 0.0162(2) -0.0051(2) -0.00309(18) 0.0016(2) Mo
Mo2a 0.0252(3) 0.0296(3) 0.0157(3) -0.0078(2) -0.0039(2) 0.0008(2) Mo
Mo3a 0.0228(3) 0.0278(3) 0.0190(3) -0.0084(2) 0.0015(2) -0.0015(2) Mo
Mo4a 0.0240(3) 0.0229(3) 0.0205(3) -0.0029(2) -0.0013(2) 0.0009(2) Mo
Mo5a 0.0293(3) 0.0267(3) 0.0164(3) -0.0093(2) 0.0041(2) -0.0036(2) Mo
P1a 0.0196(7) 0.0263(7) 0.0139(7) -0.0070(6) -0.0017(6) 0.0005(6) P
P2a 0.0171(7) 0.0349(9) 0.0232(8) -0.0057(6) -0.0016(6) -0.0008(7) P
O1a 0.026(3) 0.028(2) 0.018(2) -0.0123(19) -0.0035(19) 0.0021(18) O
O2a 0.035(3) 0.038(3) 0.025(3) -0.012(2) -0.008(2) -0.005(2) O
O3a 0.034(3) 0.033(3) 0.027(3) -0.010(2) -0.003(2) -0.007(2) O
O4a 0.043(3) 0.026(3) 0.032(3) -0.007(2) -0.002(2) 0.004(2) O
O5a 0.028(2) 0.027(2) 0.022(3) -0.0078(19) -0.011(2) 0.001(2) O
O6a 0.032(3) 0.030(3) 0.021(2) -0.008(2) -0.0068(19) 0.007(2) O
O7a 0.048(3) 0.036(3) 0.019(2) -0.020(2) 0.000(2) -0.003(2) O
O8a 0.016(2) 0.028(2) 0.019(2) -0.0074(18) 0.0028(18) -0.0012(19) O
O9a 0.020(2) 0.039(3) 0.029(3) -0.007(2) -0.005(2) 0.003(2) O
O10a 0.029(2) 0.024(2) 0.017(2) -0.0079(19) 0.0029(19) 0.0011(18) O
O11a 0.019(2) 0.032(2) 0.013(2) -0.0061(18) 0.0007(16) 0.0005(18) O
O12a 0.024(3) 0.034(3) 0.024(3) -0.010(2) -0.002(2) -0.003(2) O
O13a 0.031(3) 0.035(3) 0.028(3) -0.007(2) -0.012(2) 0.004(2) O
O14a 0.0165(19) 0.029(2) 0.016(2) -0.0049(16) 0.0003(16) 0.0009(18) O
O15a 0.022(2) 0.028(2) 0.017(2) -0.0054(19) 0.0009(18) -0.0043(19) O
O16a 0.033(3) 0.036(3) 0.030(3) -0.015(2) 0.000(2) 0.002(2) O
O17a 0.026(2) 0.028(2) 0.011(2) -0.0126(18) -0.0019(18) 0.0024(18) O
O18a 0.031(3) 0.027(3) 0.024(2) 0.000(2) -0.013(2) -0.004(2) O
O19a 0.028(3) 0.038(3) 0.034(3) -0.009(2) -0.003(2) -0.002(2) O
O20a 0.038(3) 0.026(2) 0.022(3) -0.010(2) 0.001(2) 0.000(2) O
O21a 0.028(3) 0.027(3) 0.029(3) -0.005(2) 0.000(2) -0.007(2) O
O22a 0.018(2) 0.033(3) 0.029(3) -0.004(2) -0.003(2) -0.002(2) O
O23a 0.047(3) 0.034(3) 0.024(3) -0.014(2) 0.008(2) -0.004(2) O
Mo1b 0.0212(3) 0.0209(3) 0.0187(3) -0.0055(2) -0.00384(19) 0.0041(2) Mo
Mo2b 0.0258(3) 0.0267(3) 0.0190(3) -0.0083(2) -0.0061(2) 0.0067(2) Mo
Mo3b 0.0250(3) 0.0276(3) 0.0195(3) -0.0117(2) -0.0013(2) 0.0032(2) Mo
Mo4b 0.0241(3) 0.0224(3) 0.0216(3) -0.0046(2) -0.0006(2) 0.0021(2) Mo
Mo5b 0.0321(3) 0.0278(3) 0.0157(3) -0.0135(2) 0.0007(2) 0.0027(2) Mo
P1b 0.0208(7) 0.0238(8) 0.0168(8) -0.0084(6) -0.0040(6) 0.0058(6) P
P2b 0.0183(7) 0.0341(10) 0.0248(9) -0.0091(6) -0.0029(6) 0.0052(6) P
O1b 0.027(3) 0.024(3) 0.021(2) -0.012(2) -0.0076(19) 0.0054(17) O
O2b 0.036(3) 0.040(3) 0.023(3) -0.013(2) -0.010(2) 0.003(2) O
O3b 0.036(3) 0.038(3) 0.022(3) -0.013(2) -0.005(2) -0.001(2) O
O4b 0.043(3) 0.025(3) 0.034(3) -0.008(2) -0.001(2) 0.000(2) O
O5b 0.027(2) 0.027(3) 0.022(3) -0.005(2) -0.011(2) 0.0030(19) O
O6b 0.031(3) 0.023(3) 0.028(3) -0.006(2) -0.0083(19) 0.0085(19) O
O7b 0.052(3) 0.035(3) 0.020(3) -0.022(2) -0.007(2) 0.0055(19) O
O8b 0.018(2) 0.028(3) 0.020(2) -0.0118(18) 0.0000(18) 0.0037(18) O
O9b 0.021(3) 0.035(3) 0.034(3) -0.009(2) -0.006(2) 0.007(2) O
O10b 0.031(2) 0.022(3) 0.019(2) -0.0107(19) 0.0004(19) 0.0039(17) O
O11b 0.021(2) 0.028(3) 0.018(2) -0.0093(18) -0.0020(17) 0.0084(17) O
O12b 0.026(3) 0.035(3) 0.023(3) -0.013(2) -0.005(2) 0.003(2) O
O13b 0.030(3) 0.032(3) 0.032(3) -0.004(2) -0.011(2) 0.005(2) O
O14b 0.0178(19) 0.026(2) 0.020(2) -0.0079(17) -0.0014(16) 0.0067(17) O
O15b 0.024(2) 0.030(3) 0.016(2) -0.0092(19) -0.0005(18) 0.0029(18) O
O16b 0.037(3) 0.034(3) 0.032(3) -0.018(3) -0.005(2) 0.004(2) O
O17b 0.028(2) 0.022(2) 0.016(2) -0.0126(18) -0.0071(18) 0.0083(17) O
O18b 0.028(3) 0.032(3) 0.020(3) 0.001(2) -0.008(2) -0.001(2) O
O19b 0.030(3) 0.040(3) 0.032(3) -0.012(2) -0.005(2) 0.001(2) O
O20b 0.039(3) 0.026(3) 0.022(3) -0.012(2) -0.002(2) 0.002(2) O
O21b 0.030(3) 0.034(3) 0.023(3) -0.009(2) 0.000(2) -0.004(2) O
O22b 0.019(2) 0.035(3) 0.027(3) -0.007(2) -0.002(2) 0.001(2) O
O23b 0.052(3) 0.036(3) 0.023(3) -0.020(3) 0.003(2) 0.003(2) O

loop_
_atom_type_symbol
_atom_type_scat_dispersion_real
_atom_type_scat_dispersion_imag
_atom_type_scat_source
C 0.0181 0.0091 'International Tables Vol C tables 4.2.6.8 and 6.1.1.1'
H 0.0000 0.0000 'International Tables Vol C tables 4.2.6.8 and 6.1.1.1'
Mo -0.0483 2.7339 'International Tables Vol C tables 4.2.6.8 and 6.1.1.1'
N 0.0311 0.0180 'International Tables Vol C tables 4.2.6.8 and 6.1.1.1'
O 0.0492 0.0322 'International Tables Vol C tables 4.2.6.8 and 6.1.1.1'
P 0.2955 0.4335 'International Tables Vol C tables 4.2.6.8 and 6.1.1.1'

loop_
_geom_angle_atom_site_label_1
_geom_angle_atom_site_label_2
_geom_angle_atom_site_label_3
_geom_angle_site_symmetry_1
_geom_angle_site_symmetry_3
_geom_angle
O1bx Mo1bx O6bx . . 98.8(7)
O1bx Mo1bx O18bx . . 145.9(5)
O1bx Mo1bx O13bx . . 106.3(6)
O1bx Mo1bx Mo1b . . 130.4(5)
O1bx Mo1bx O1b . . 15.1(5)
O1bx Mo1bx O6b . . 99.7(5)
O1bx Mo1bx O13b . . 130.7(4)
O6bx Mo1bx O18bx . . 97.4(7)
O6bx Mo1bx O13bx . . 101.4(7)
O6bx Mo1bx Mo1b . . 90.0(6)
O6bx Mo1bx O1b . . 113.6(6)
O6bx Mo1bx O6b . . 10.6(5)
O6bx Mo1bx O13b . . 100.2(6)
O18bx Mo1bx O13bx . . 99.6(6)
O18bx Mo1bx Mo1b . . 20.2(5)
O18bx Mo1bx O1b . . 139.1(4)
O18bx Mo1bx O6b . . 91.2(5)
O18bx Mo1bx O13b . . 74.9(4)
O13bx Mo1bx Mo1b . . 119.6(7)
O13bx Mo1bx O1b . . 99.5(5)
O13bx Mo1bx O6b . . 111.0(5)
O13bx Mo1bx O13b . . 25.2(6)
Mo1b Mo1bx O1b . . 129.5(4)
Mo1b Mo1bx O6b . . 81.3(4)
Mo1b Mo1bx O13b . . 94.6(4)
O1b Mo1bx O6b . . 114.8(3)
O1b Mo1bx O13b . . 121.7(3)
O6b Mo1bx O13b . . 106.9(3)
O1bx Mo4bx O20bx . . 102.4(6)
O1bx Mo4bx O21bx . . 147.0(6)
O1bx Mo4bx O4bx . . 100.0(7)
O1bx Mo4bx Mo4b . . 88.2(9)
O1bx Mo4bx O1b . . 16.3(4)
O1bx Mo4bx O4b . . 95.6(4)
O1bx Mo4bx O20b . . 86.2(5)
O1bx Mo4bx O21b . . 161.8(4)
O20bx Mo4bx O21bx . . 103.7(7)
O20bx Mo4bx O4bx . . 105.3(8)
O20bx Mo4bx Mo4b . . 112.5(11)
O20bx Mo4bx O1b . . 118.6(5)
O20bx Mo4bx O4b . . 94.1(5)
O20bx Mo4bx O20b . . 16.4(5)
O20bx Mo4bx O21b . . 89.1(5)
O21bx Mo4bx O4bx . . 92.2(5)
O21bx Mo4bx Mo4b . . 100.0(9)
O21bx Mo4bx O1b . . 132.3(5)
O21bx Mo4bx O4b . . 102.2(3)
O21bx Mo4bx O20b . . 118.1(5)
O21bx Mo4bx O21b . . 15.9(5)
O4bx Mo4bx Mo4b . . 12.6(10)
O4bx Mo4bx O1b . . 96.7(6)
O4bx Mo4bx O4b . . 13.5(6)
O4bx Mo4bx O20b . . 110.5(6)
O4bx Mo4bx O21b . . 90.3(5)
Mo4b Mo4bx O1b . . 84.1(8)
Mo4b Mo4bx O4b . . 18.8(9)
Mo4b Mo4bx O20b . . 114.4(10)
Mo4b Mo4bx O21b . . 100.5(9)
O1b Mo4bx O4b . . 96.1(3)
O1b Mo4bx O20b . . 102.3(3)
O1b Mo4bx O21b . . 148.1(3)
O4b Mo4bx O20b . . 97.7(3)
O4b Mo4bx O21b . . 97.6(3)
O20b Mo4bx O21b . . 104.3(3)
O23bx Mo5bx O10bx . . 104.5(7)
O23bx Mo5bx O7bx . . 104.7(8)
O23bx Mo5bx O21bx . . 95.8(6)
O23bx Mo5bx Mo5b . . 97.6(8)
O23bx Mo5bx O7b . . 109.0(6)
O23bx Mo5bx O10b . . 100.7(6)
O23bx Mo5bx O15b . . 85.1(6)
O23bx Mo5bx O21b . . 98.0(6)
O23bx Mo5bx O23b . . 15.6(7)
O10bx Mo5bx O7bx . . 96.6(6)
O10bx Mo5bx O21bx . . 146.8(5)
O10bx Mo5bx Mo5b . . 139.5(6)
O10bx Mo5bx O7b . . 98.1(4)
O10bx Mo5bx O10b . . 6.3(3)
O10bx Mo5bx O15b . . 79.5(4)
O10bx Mo5bx O21b . . 154.1(3)
O10bx Mo5bx O23b . . 115.2(4)
O7bx Mo5bx O21bx . . 103.4(7)
O7bx Mo5bx Mo5b . . 44.4(7)
O7bx Mo5bx O7b . . 5.2(7)
O7bx Mo5bx O10b . . 92.9(6)
O7bx Mo5bx O15b . . 170.1(5)
O7bx Mo5bx O21b . . 89.6(6)
O7bx Mo5bx O23b . . 91.7(6)
O21bx Mo5bx Mo5b . . 60.3(6)
O21bx Mo5bx O7b . . 99.8(5)
O21bx Mo5bx O10b . . 153.1(5)
O21bx Mo5bx O15b . . 76.4(5)
O21bx Mo5bx O21b . . 13.8(5)
O21bx Mo5bx O23b . . 90.6(4)
Mo5b Mo5bx O7b . . 42.1(5)
Mo5b Mo5bx O10b . . 136.8(6)
Mo5b Mo5bx O15b . . 136.6(5)
Mo5b Mo5bx O21b . . 46.5(5)
Mo5b Mo5bx O23b . . 82.3(5)
O7b Mo5bx O10b . . 94.7(3)
O7b Mo5bx O15b . . 165.8(3)
O7b Mo5bx O21b . . 86.2(3)
O7b Mo5bx O23b . . 95.5(3)
O10b Mo5bx O15b . . 84.0(3)
O10b Mo5bx O21b . . 159.8(3)
O10b Mo5bx O23b . . 110.4(3)
O15b Mo5bx O21b . . 90.1(2)
O15b Mo5bx O23b . . 98.2(3)
O21b Mo5bx O23b . . 89.6(3)
O10bx Mo3bx O19bx . . 93.1(7)
O10bx Mo3bx O16bx . . 99.7(7)
O10bx Mo3bx O12bx . . 150.4(5)
O10bx Mo3bx Mo3b . . 56.7(5)
O10bx Mo3bx O12b . . 141.5(3)
O10bx Mo3bx O16b . . 88.2(4)
O10bx Mo3bx O17b . . 77.7(4)
O10bx Mo3bx O19b . . 93.5(4)
O19bx Mo3bx O16bx . . 103.2(7)
O19bx Mo3bx O12bx . . 103.2(7)
O19bx Mo3bx Mo3b . . 128.8(7)
O19bx Mo3bx O12b . . 119.8(7)
O19bx Mo3bx O16b . . 115.4(5)
O19bx Mo3bx O17b . . 89.1(5)
O19bx Mo3bx O19b . . 17.2(5)
O16bx Mo3bx O12bx . . 100.3(8)
O16bx Mo3bx Mo3b . . 52.5(7)
O16bx Mo3bx O12b . . 91.9(6)
O16bx Mo3bx O16b . . 16.2(6)
O16bx Mo3bx O17b . . 167.6(5)
O16bx Mo3bx O19b . . 86.1(6)
O12bx Mo3bx Mo3b . . 123.4(5)
O12bx Mo3bx O12b . . 17.0(4)
O12bx Mo3bx O16b . . 106.1(5)
O12bx Mo3bx O17b . . 78.1(5)
O12bx Mo3bx O19b . . 109.4(4)
Mo3b Mo3bx O12b . . 106.6(4)
Mo3b Mo3bx O16b . . 36.7(4)
Mo3b Mo3bx O17b . . 118.1(4)
Mo3b Mo3bx O19b . . 115.4(4)
O12b Mo3bx O16b . . 94.0(3)
O12b Mo3bx O17b . . 83.2(3)
O12b Mo3bx O19b . . 124.0(4)
O16b Mo3bx O17b . . 152.5(2)
O16b Mo3bx O19b . . 98.2(3)
O17b Mo3bx O19b . . 106.0(3)
O3bx Mo2bx O18bx . . 98.1(6)
O3bx Mo2bx O12bx . . 95.4(6)
O3bx Mo2bx O2bx . . 102.0(7)
O3bx Mo2bx Mo2b . . 77.6(7)
O3bx Mo2bx O2b . . 117.0(6)
O3bx Mo2bx O3b . . 20.7(5)
O3bx Mo2bx O18b . . 79.5(5)
O18bx Mo2bx O12bx . . 150.6(4)
O18bx Mo2bx O2bx . . 106.4(7)
O18bx Mo2bx Mo2b . . 126.5(7)
O18bx Mo2bx O2b . . 104.2(5)
O18bx Mo2bx O3b . . 118.7(4)
O18bx Mo2bx O18b . . 19.6(4)
O12bx Mo2bx O2bx . . 96.1(7)
O12bx Mo2bx Mo2b . . 33.0(6)
O12bx Mo2bx O2b . . 92.6(5)
O12bx Mo2bx O3b . . 75.9(4)
O12bx Mo2bx O18b . . 147.6(4)
O2bx Mo2bx Mo2b . . 126.8(8)
O2bx Mo2bx O2b . . 15.1(5)
O2bx Mo2bx O3b . . 96.8(6)
O2bx Mo2bx O18b . . 116.3(6)
Mo2b Mo2bx O2b . . 125.5(6)
Mo2b Mo2bx O3b . . 64.4(4)
Mo2b Mo2bx O18b . . 115.8(6)
O2b Mo2bx O3b . . 110.3(4)
O2b Mo2bx O18b . . 118.4(4)
O3b Mo2bx O18b . . 99.8(3)
O5bx P1bx O14bx . . 114.3(7)
O5bx P1bx O17bx . . 104.7(7)
O5bx P1bx O11bx . . 105.5(7)
O5bx P1bx P1b . . 69.0(17)
O5bx P1bx O14b . . 109.0(6)
O5bx P1bx O17b . . 94.1(6)
O14bx P1bx O17bx . . 105.7(6)
O14bx P1bx O11bx . . 113.7(5)
O14bx P1bx P1b . . 168(2)
O14bx P1bx O14b . . 5.3(3)
O14bx P1bx O17b . . 118.8(6)
O17bx P1bx O11bx . . 112.8(5)
O17bx P1bx P1b . . 84(2)
O17bx P1bx O14b . . 107.7(5)
O17bx P1bx O17b . . 13.9(4)
O11bx P1bx P1b . . 55.2(15)
O11bx P1bx O14b . . 116.4(5)
O11bx P1bx O17b . . 108.2(5)
P1b P1bx O14b . . 168(2)
P1b P1bx O17b . . 71(2)
O14b P1bx O17b . . 120.3(4)
O15bx P2bx O22bx . . 110.8(6)
O15bx P2bx O9bx . . 107.7(7)
O15bx P2bx O8bx . . 104.1(6)
O15bx P2bx P2b . . 77(2)
O15bx P2bx O8b . . 103.3(5)
O15bx P2bx O9b . . 107.5(6)
O22bx P2bx O9bx . . 114.1(7)
O22bx P2bx O8bx . . 106.6(6)
O22bx P2bx P2b . . 69(2)
O22bx P2bx O8b . . 54.8(4)
O22bx P2bx O9b . . 141.7(6)
O9bx P2bx O8bx . . 113.0(7)
O9bx P2bx P2b . . 70(2)
O9bx P2bx O8b . . 148.9(7)
O9bx P2bx O9b . . 50.6(7)
O8bx P2bx P2b . . 176(2)
O8bx P2bx O8b . . 55.5(5)
O8bx P2bx O9b . . 64.3(4)
P2b P2bx O8b . . 120(2)
P2b P2bx O9b . . 119(2)
O8b P2bx O9b . . 117.0(5)
Mo2bx O3bx Mo2b . . 11.72(11)
Mo2bx O3bx O3b . . 90.2(10)
Mo2b O3bx O3b . . 82.4(10)
P1bx O5bx P1b . . 6.2(2)
P1bx O5bx O5b . . 96(2)
P1b O5bx O5b . . 93(2)
P1bx O14bx Mo1b . . 120.4(5)
P1bx O14bx O14b . . 35(2)
Mo1b O14bx O14b . . 152(3)
P2bx O15bx Mo3b . . 141.9(5)
P2bx O15bx P2b . . 5.7(2)
P2bx O15bx O15b . . 92.5(13)
Mo3b O15bx P2b . . 147.3(5)
Mo3b O15bx O15b . . 125.7(14)
P2b O15bx O15b . . 87.0(13)
Mo1bx O1bx Mo4bx . . 128.9(8)
Mo1bx O1bx Mo4b . . 129.2(8)
Mo1bx O1bx O1b . . 49.6(8)
Mo4bx O1bx Mo4b . . 6.30(9)
Mo4bx O1bx O1b . . 82.8(12)
Mo4b O1bx O1b . . 81.2(11)
Mo1bx O6bx Mo1b . . 14.01(14)
Mo1bx O6bx O6b . . 87(3)
Mo1b O6bx O6b . . 76(3)
Mo5bx O23bx Mo5b . . 10.90(14)
Mo5bx O23bx O23b . . 83.7(19)
Mo5b O23bx O23b . . 73.0(19)
P1bx O17bx Mo2b . . 142.4(7)
P1bx O17bx P1b . . 6.6(2)
P1bx O17bx O17b . . 90.5(19)
Mo2b O17bx P1b . . 148.4(7)
Mo2b O17bx O17b . . 127(2)
P1b O17bx O17b . . 84.6(18)
Mo1bx O18bx Mo2bx . . 137.6(5)
Mo1bx O18bx Mo1b . . 5.49(12)
Mo1bx O18bx Mo2b . . 132.7(5)
Mo1bx O18bx O18b . . 124.4(16)
Mo2bx O18bx Mo1b . . 137.1(6)
Mo2bx O18bx Mo2b . . 7.43(9)
Mo2bx O18bx O18b . . 65.2(12)
Mo1b O18bx Mo2b . . 131.6(5)
Mo1b O18bx O18b . . 118.9(16)
Mo2b O18bx O18b . . 62.0(11)
P1bx O11bx P1b . . 5.7(2)
P1bx O11bx O11b . . 104(2)
P1b O11bx O11b . . 108(2)
Mo5bx O10bx Mo3bx . . 120.0(5)
Mo5bx O10bx Mo3b . . 111.5(6)
Mo5bx O10bx O10b . . 34.5(15)
Mo3bx O10bx Mo3b . . 12.91(11)
Mo3bx O10bx O10b . . 138(3)
Mo3b O10bx O10b . . 125(3)
Mo1bx O13bx Mo1b . . 11.02(13)
Mo1bx O13bx O13b . . 70.7(12)
Mo1b O13bx O13b . . 59.7(11)
Mo5bx O7bx Mo5b . . 9.26(17)
Mo5bx O7bx O7b . . 142(4)
Mo5b O7bx O7b . . 137(4)
Mo3bx O19bx Mo3b . . 10.10(14)
Mo3bx O19bx O19b . . 54.3(12)
Mo3b O19bx O19b . . 47.2(11)
Mo3bx O16bx Mo3b . . 14.47(17)
Mo3bx O16bx O16b . . 115(2)
Mo3b O16bx O16b . . 101(2)
Mo4bx O20bx Mo4b . . 6.18(10)
Mo4bx O20bx O20b . . 71(2)
Mo4b O20bx O20b . . 72(2)
Mo3bx O12bx Mo2bx . . 123.9(8)
Mo3bx O12bx Mo2b . . 118.1(8)
Mo3bx O12bx O12b . . 62.9(11)
Mo2bx O12bx Mo2b . . 6.44(11)
Mo2bx O12bx O12b . . 110.3(16)
Mo2b O12bx O12b . . 111.0(16)
Mo4bx O21bx Mo5bx . . 122.7(4)
Mo4bx O21bx Mo4b . . 6.00(9)
Mo4bx O21bx Mo5b . . 122.1(4)
Mo4bx O21bx O21b . . 76.6(12)
Mo5bx O21bx Mo4b . . 128.5(4)
Mo5bx O21bx Mo5b . . 9.67(11)
Mo5bx O21bx O21b . . 107.2(14)
Mo4b O21bx Mo5b . . 128.1(4)
Mo4b O21bx O21b . . 77.0(12)
Mo5b O21bx O21b . . 97.6(14)
Mo4bx O4bx Mo4b . . 1.77(14)
Mo4bx O4bx O4b . . 108.3(19)
Mo4b O4bx O4b . . 108.3(19)
Mo2bx O2bx Mo2b . . 8.18(13)
Mo2bx O2bx O2b . . 54.7(19)
Mo2b O2bx O2b . . 55.2(19)
P2bx O22bx P2b . . 5.5(2)
P2bx O22bx O8b . . 59.3(6)
P2bx O22bx O22b . . 66.2(6)
P2b O22bx O8b . . 64.5(6)
P2b O22bx O22b . . 61.9(5)
O8b O22bx O22b . . 122.9(9)
P2bx O9bx P2b . . 5.7(3)
P2bx O9bx O9b . . 61.3(6)
P2b O9bx O9b . . 66.9(6)
P2bx O8bx O8b . . 60.5(5)
C6a O24a C7a . . 117.1(6)
C2a N1a H1n1a . . 111(3)
C2a N1a H2n1a . . 118(3)
H1n1a N1a H2n1a . . 120(4)
C4a C1a C5a . . 120.8(8)
C4a C1a H1c1a . . 119.6
C5a C1a H1c1a . . 119.6
N1a C2a C3a . . 119.4(7)
N1a C2a C7a . . 119.3(7)
C3a C2a C7a . . 121.2(8)
C2a C3a C4a . . 118.7(8)
C2a C3a H1c3a . . 120.64
C4a C3a H1c3a . . 120.64
C1a C4a C3a . . 120.6(9)
C1a C4a H1c4a . . 119.69
C3a C4a H1c4a . . 119.69
C1a C5a C7a . . 118.6(8)
C1a C5a H1c5a . . 120.72
C7a C5a H1c5a . . 120.72
O24a C6a H1c6a . . 109.47
O24a C6a H2c6a . . 109.47
O24a C6a H3c6a . . 109.47
H1c6a C6a H2c6a . . 109.47
H1c6a C6a H3c6a . . 109.47
H2c6a C6a H3c6a . . 109.47
O24a C7a C2a . . 114.5(7)
O24a C7a C5a . . 125.5(7)
C2a C7a C5a . . 120.1(7)
C2b O24b C3b 2_756 2_756 75(4)
C2b O24b C4b 2_756 2_756 155(3)
C2b O24b C6b 2_756 . 87(3)
C2b O24b C7b 2_756 . 31.9(13)
C3b O24b C4b 2_756 2_756 86(5)
C3b O24b C6b 2_756 . 17(3)
C3b O24b C7b 2_756 . 107(5)
C4b O24b C6b 2_756 . 79(4)
C4b O24b C7b 2_756 . 161(3)
C6b O24b C7b . . 117(3)
C2b N1b C5b . 2_756 54(5)
C2b N1b H1c5b . 2_756 96.12
C2b N1b H1n1b . . 111(8)
C2b N1b H2n1b . . 118(6)
C5b N1b H1c5b 2_756 2_756 115.21
C5b N1b H1n1b 2_756 . 113(6)
C5b N1b H2n1b 2_756 . 74(6)
H1c5b N1b H1n1b 2_756 . 19.82
H1c5b N1b H2n1b 2_756 . 139.71
H1n1b N1b H2n1b . . 120(9)
C4b C1b C5b . . 121(5)
C4b C1b H1c1b . . 119.6
C5b C1b H1c1b . . 119.6
O24b C2b N1b 2_756 . 155(3)
O24b C2b C3b 2_756 . 38(3)
O24b C2b C5b 2_756 2_756 159(2)
O24b C2b C7b 2_756 . 84(2)
O24b C2b C7b 2_756 2_756 78(3)
N1b C2b C3b . . 119(3)
N1b C2b C5b . 2_756 31(2)
N1b C2b C7b . . 119(3)
N1b C2b C7b . 2_756 121(3)
C3b C2b C5b . 2_756 147(3)
C3b C2b C7b . . 121(3)
C3b C2b C7b . 2_756 116(4)
C5b C2b C7b 2_756 . 90(2)
C5b C2b C7b 2_756 2_756 90(3)
C7b C2b C7b . 2_756 17.7(11)
O24b C3b C2b 2_756 . 67(4)
O24b C3b C4b 2_756 . 54(5)
O24b C3b C6b 2_756 2_756 139(8)
O24b C3b H1c3b 2_756 . 164.62
C2b C3b C4b . . 119(4)
C2b C3b C6b . 2_756 134(7)
C2b C3b H1c3b . . 120.64
C4b C3b C6b . 2_756 103(8)
C4b C3b H1c3b . . 120.64
C6b C3b H1c3b 2_756 . 25.94
O24b C4b C1b 2_756 . 82(5)
O24b C4b C3b 2_756 . 40(3)
O24b C4b H1c4b 2_756 . 155.77
C1b C4b C3b . . 121(6)
C1b C4b H1c4b . . 119.69
C3b C4b H1c4b . . 119.69
N1b C5b C1b 2_756 . 112(6)
N1b C5b C2b 2_756 2_756 94(6)
N1b C5b C7b 2_756 . 126(6)
N1b C5b H1c5b 2_756 . 19
N1b C5b H2n1b 2_756 2_756 58(6)
C1b C5b C2b . 2_756 147(3)
C1b C5b C7b . . 119(3)
C1b C5b H1c5b . . 120.72
C1b C5b H2n1b . 2_756 57(5)
C2b C5b C7b 2_756 . 31.9(15)
C2b C5b H1c5b 2_756 . 90.53
C2b C5b H2n1b 2_756 2_756 136(5)
C7b C5b H1c5b . . 120.72
C7b C5b H2n1b . 2_756 149(3)
H1c5b C5b H2n1b . 2_756 72.63
O24b C6b C3b . 2_756 24(5)
O24b C6b H1c3b . 2_756 140.64
O24b C6b H1c6b . . 109.47
O24b C6b H2c6b . . 109.47
O24b C6b H3c6b . . 109.47
C3b C6b H1c3b 2_756 2_756 116.99
C3b C6b H1c6b 2_756 . 122.12
C3b C6b H2c6b 2_756 . 85.8
C3b C6b H3c6b 2_756 . 117.15
H1c3b C6b H1c6b 2_756 . 99.39
H1c3b C6b H2c6b 2_756 . 33.28
H1c3b C6b H3c6b 2_756 . 84.24
H1c6b C6b H2c6b . . 109.47
H1c6b C6b H3c6b . . 109.47
H2c6b C6b H3c6b . . 109.47
O24b C7b C2b . . 114.5(19)
O24b C7b C2b . 2_756 70(3)
O24b C7b C5b . . 125(2)
O24b C7b C7b . 2_756 116.4(18)
C2b C7b C2b . 2_756 162(2)
C2b C7b C5b . . 120(2)
C2b C7b C7b . 2_756 18.6(13)
C2b C7b C5b 2_756 . 58(3)
C2b C7b C7b 2_756 2_756 144(2)
C5b C7b C7b . 2_756 115(2)
C3b H1c3b C6b . 2_756 37.06
C3b H1c3b H2c6b . 2_756 87.27
C6b H1c3b H2c6b 2_756 2_756 122.16
N1b H1c5b C5b 2_756 . 45.79
N1b H1c5b H1n1b 2_756 2_756 148.05
C5b H1c5b H1n1b . 2_756 125.51
C6b H2c6b H1c3b . 2_756 24.56
N1b H1n1b H1c5b . 2_756 12.13
N1b H2n1b C5b . 2_756 48(5)
C6c O24c C7c . . 117.1(7)
C2c N1c H1n1c . . 111(3)
C2c N1c H2n1c . . 118(3)
H1n1c N1c H2n1c . . 120(5)
C4c C1c C5c . . 120.8(10)
C4c C1c H1c1c . . 119.6
C5c C1c H1c1c . . 119.6
N1c C2c C3c . . 119.4(8)
N1c C2c C7c . . 119.3(8)
C3c C2c C7c . . 121.2(9)
C2c C3c C4c . . 118.7(10)
C2c C3c H1c3c . . 120.64
C4c C3c H1c3c . . 120.64
C1c C4c C3c . . 120.6(11)
C1c C4c H1c4c . . 119.69
C3c C4c H1c4c . . 119.69
C1c C5c C7c . . 118.6(9)
C1c C5c H1c5c . . 120.72
C7c C5c H1c5c . . 120.72
O24c C6c H1c6c . . 109.47
O24c C6c H2c6c . . 109.47
O24c C6c H3c6c . . 109.47
H1c6c C6c H2c6c . . 109.47
H1c6c C6c H3c6c . . 109.47
H2c6c C6c H3c6c . . 109.47
O24c C7c C2c . . 114.5(7)
O24c C7c C5c . . 125.5(7)
C2c C7c C5c . . 120.1(8)
C6d O24d C7d . . 117.1(7)
C2d N1d H1n1d . . 111(3)
C2d N1d H2n1d . . 118(3)
H1n1d N1d H2n1d . . 120(4)
C4d C1d C5d . . 120.8(9)
C4d C1d H1c1d . . 119.6
C5d C1d H1c1d . . 119.6
N1d C2d C3d . . 119.4(8)
N1d C2d C7d . . 119.3(8)
C3d C2d C7d . . 121.2(8)
C2d C3d C4d . . 118.7(10)
C2d C3d H1c3d . . 120.64
C4d C3d H1c3d . . 120.64
C1d C4d C3d . . 120.6(10)
C1d C4d H1c4d . . 119.69
C3d C4d H1c4d . . 119.69
C1d C5d C7d . . 118.6(9)
C1d C5d H1c5d . . 120.72
C7d C5d H1c5d . . 120.72
O24d C6d H1c6d . . 109.47
O24d C6d H2c6d . . 109.47
O24d C6d H3c6d . . 109.47
H1c6d C6d H2c6d . . 109.47
H1c6d C6d H3c6d . . 109.47
H2c6d C6d H3c6d . . 109.47
O24d C7d C2d . . 114.5(7)
O24d C7d C5d . . 125.5(8)
C2d C7d C5d . . 120.1(8)
C6e O24e C7e . . 117.1(11)
C6e O24e O24f . . 103(2)
C6e O24e C6f . . 19.1(9)
C7e O24e O24f . . 17(2)
C7e O24e C6f . . 99.0(10)
O24f O24e C6f . . 86(2)
C2e N1e H1n1e . . 111(3)
C2e N1e H2n1e . . 118(4)
C2e N1e N1f . . 59(2)
C2e N1e H1n1f . . 99(3)
H1n1e N1e H2n1e . . 120(5)
H1n1e N1e N1f . . 126(4)
H1n1e N1e H1n1f . . 53(5)
H2n1e N1e N1f . . 108(5)
H2n1e N1e H1n1f . . 139(5)
N1f N1e H1n1f . . 75(5)
C4e C1e C5e . . 120.8(15)
C4e C1e H1c1e . . 119.6
C4e C1e C1f . . 72(3)
C4e C1e C5f . . 122.8(19)
C5e C1e H1c1e . . 119.6
C5e C1e C1f . . 135(3)
C5e C1e C5f . . 19.9(12)
H1c1e C1e C1f . . 65.9
H1c1e C1e C5f . . 113.81
C1f C1e C5f . . 115(3)
N1e C2e C3e . . 119.4(14)
N1e C2e C7e . . 119.3(12)
N1e C2e N1f . . 27.3(12)
N1e C2e C2f . . 132(3)
N1e C2e C7f . . 137.4(13)
C3e C2e C7e . . 121.2(13)
C3e C2e N1f . . 105.6(13)
C3e C2e C2f . . 31(3)
C3e C2e C7f . . 103.2(12)
C7e C2e N1f . . 127.3(15)
C7e C2e C2f . . 102(3)
C7e C2e C7f . . 18.1(6)
N1f C2e C2f . . 107(3)
N1f C2e C7f . . 142.7(18)
C2f C2e C7f . . 86(2)
C2e C3e C4e . . 118.7(17)
C2e C3e H1c3e . . 120.64
C2e C3e C2f . . 13.5(12)
C2e C3e C3f . . 158(5)
C4e C3e H1c3e . . 120.64
C4e C3e C2f . . 111(2)
C4e C3e C3f . . 49(3)
H1c3e C3e C2f . . 127.41
H1c3e C3e C3f . . 74.29
C2f C3e C3f . . 144(6)
C1e C4e C3e . . 120.6(16)
C1e C4e H1c4e . . 119.69
C1e C4e C1f . . 25.1(12)
C1e C4e C3f . . 135.3(19)
C1e C4e C4f . . 111(4)
C3e C4e H1c4e . . 119.69
C3e C4e C1f . . 135.1(17)
C3e C4e C3f . . 16.2(10)
C3e C4e C4f . . 122(5)
H1c4e C4e C1f . . 101.5
H1c4e C4e C3f . . 104.56
H1c4e C4e C4f . . 25.11
C1f C4e C3f . . 151.2(19)
C1f C4e C4f . . 88(3)
C3f C4e C4f . . 112(4)
C1e C5e C7e . . 118.6(14)
C1e C5e H1c5e . . 120.72
C1e C5e C5f . . 39.7(19)
C1e C5e C7f . . 103.2(15)
C1e C5e H1c5f . . 93.32
C7e C5e H1c5e . . 120.72
C7e C5e C5f . . 119(3)
C7e C5e C7f . . 15.4(7)
C7e C5e H1c5f . . 137.33
H1c5e C5e C5f . . 106.32
H1c5e C5e C7f . . 136.07
H1c5e C5e H1c5f . . 39.07
C5f C5e C7f . . 107(3)
C5f C5e H1c5f . . 67.9
C7f C5e H1c5f . . 145.01
O24e C6e H1c6e . . 109.47
O24e C6e H2c6e . . 109.47
O24e C6e H3c6e . . 109.47
O24e C6e C6f . . 75(3)
O24e C6e H1c6f . . 117.65
H1c6e C6e H2c6e . . 109.47
H1c6e C6e H3c6e . . 109.47
H1c6e C6e C6f . . 164.48
H1c6e C6e H1c6f . . 8.49
H2c6e C6e H3c6e . . 109.47
H2c6e C6e C6f . . 55.55
H2c6e C6e H1c6f . . 103.36
H3c6e C6e C6f . . 81.64
H3c6e C6e H1c6f . . 107.09
C6f C6e H1c6f . . 158.86
O24e C7e C2e . . 114.5(10)
O24e C7e C5e . . 125.5(12)
O24e C7e O24f . . 7.7(10)
O24e C7e C2f . . 129.6(10)
O24e C7e C7f . . 170(2)
C2e C7e C5e . . 120.1(11)
C2e C7e O24f . . 120.5(13)
C2e C7e C2f . . 17.1(8)
C2e C7e C7f . . 75(2)
C5e C7e O24f . . 119.2(14)
C5e C7e C2f . . 104.4(10)
C5e C7e C7f . . 45(2)
O24f C7e C2f . . 134.7(12)
O24f C7e C7f . . 165(3)
C2f C7e C7f . . 60(2)
C1e H1c1e C1f . . 36.89
C1e H1c1e H1c1f . . 106.62
C1f H1c1e H1c1f . . 70.2
C3e H1c3e C3f . . 25.77
C3e H1c3e H1c3f . . 101.96
C3f H1c3e H1c3f . . 77.52
C4e H1c4e C4f . . 18.95
C4e H1c4e H1c4f . . 149.28
C4f H1c4e H1c4f . . 130.46
C5e H1c5e H1c5f . . 75.42
C6e H1c6e H1c6f . . 9.18
C6e H2c6e C6f . . 29.33
C6e H2c6e H2c6f . . 121.6
C6f H2c6e H2c6f . . 96.16
C6e H3c6e C6f . . 27.65
C6e H3c6e H3c6f . . 93.91
C6f H3c6e H3c6f . . 67.27
N1e H1n1e H1n1f . . 55(6)
N1e H2n1e H2n1f . . 73(5)
O24e O24f C7e . . 156(3)
O24e O24f C6f . . 76(2)
O24e O24f C7f . . 159(3)
C7e O24f C6f . . 121.7(13)
C7e O24f C7f . . 4.8(8)
C6f O24f C7f . . 117.1(10)
N1e N1f C2e . . 94(2)
N1e N1f C2f . . 110(2)
N1e N1f H1n1f . . 57(4)
N1e N1f H2n1f . . 76(4)
C2e N1f C2f . . 17.5(8)
C2e N1f H1n1f . . 109(4)
C2e N1f H2n1f . . 108(3)
C2f N1f H1n1f . . 111(3)
C2f N1f H2n1f . . 118(3)
H1n1f N1f H2n1f . . 120(5)
C1e C1f C4e . . 83(3)
C1e C1f H1c1e . . 77.21
C1e C1f C4f . . 101(3)
C1e C1f C5f . . 42(2)
C1e C1f H1c1f . . 124.6
C4e C1f H1c1e . . 131.36
C4e C1f C4f . . 18.9(12)
C4e C1f C5f . . 102.8(13)
C4e C1f H1c1f . . 137.13
H1c1e C1f C4f . . 130.06
H1c1e C1f C5f . . 90.94
H1c1e C1f H1c1f . . 48.08
C4f C1f C5f . . 120.8(13)
C4f C1f H1c1f . . 119.6
C5f C1f H1c1f . . 119.6
C2e C2f C3e . . 135(4)
C2e C2f C7e . . 61(2)
C2e C2f N1f . . 55(2)
C2e C2f C3f . . 146(4)
C2e C2f C7f . . 75(2)
C3e C2f C7e . . 139.8(15)
C3e C2f N1f . . 114.9(16)
C3e C2f C3f . . 10.2(16)
C3e C2f C7f . . 124.8(15)
C7e C2f N1f . . 103.7(10)
C7e C2f C3f . . 136.9(12)
C7e C2f C7f . . 15.7(6)
N1f C2f C3f . . 119.4(12)
N1f C2f C7f . . 119.3(11)
C3f C2f C7f . . 121.2(12)
C3e C3f C4e . . 114(3)
C3e C3f H1c3e . . 79.94
C3e C3f C2f . . 25(4)
C3e C3f C4f . . 126(3)
C3e C3f H1c3f . . 108.17
C4e C3f H1c3e . . 156.01
C4e C3f C2f . . 102.6(16)
C4e C3f C4f . . 17.5(15)
C4e C3f H1c3f . . 136.22
H1c3e C3f C2f . . 97.67
H1c3e C3f C4f . . 138.67
H1c3e C3f H1c3f . . 29.81
C2f C3f C4f . . 118.7(15)
C2f C3f H1c3f . . 120.64
C4f C3f H1c3f . . 120.64
C4e C4f H1c4e . . 135.94
C4e C4f C1f . . 74(4)
C4e C4f C3f . . 51(3)
C4e C4f H1c4f . . 157.63
H1c4e C4f C1f . . 125.34
H1c4e C4f C3f . . 109.92
H1c4e C4f H1c4f . . 21.87
C1f C4f C3f . . 120.6(15)
C1f C4f H1c4f . . 119.69
C3f C4f H1c4f . . 119.69
C1e C5f C5e . . 120(3)
C1e C5f C1f . . 22.6(15)
C1e C5f C7f . . 108.9(15)
C1e C5f H1c5f . . 125.84
C5e C5f C1f . . 143(3)
C5e C5f C7f . . 51(2)
C5e C5f H1c5f . . 80.2
C1f C5f C7f . . 118.6(13)
C1f C5f H1c5f . . 120.72
C7f C5f H1c5f . . 120.72
O24e C6f C6e . . 86(3)
O24e C6f H2c6e . . 126.84
O24e C6f H3c6e . . 109.77
O24e C6f O24f . . 17.9(6)
O24e C6f H1c6f . . 92.75
O24e C6f H2c6f . . 111.04
O24e C6f H3c6f . . 123
C6e C6f H2c6e . . 95.12
C6e C6f H3c6e . . 70.7
C6e C6f O24f . . 101(3)
C6e C6f H1c6f . . 10.93
C6e C6f H2c6f . . 119.84
C6e C6f H3c6f . . 106.79
H2c6e C6f H3c6e . . 120.55
H2c6e C6f O24f . . 132.59
H2c6e C6f H1c6f . . 84.23
H2c6e C6f H2c6f . . 28.43
H2c6e C6f H3c6f . . 107.65
H3c6e C6f O24f . . 106.85
H3c6e C6f H1c6f . . 75.81
H3c6e C6f H2c6f . . 138.45
H3c6e C6f H3c6f . . 37.51
O24f C6f H1c6f . . 109.47
O24f C6f H2c6f . . 109.47
O24f C6f H3c6f . . 109.47
H1c6f C6f H2c6f . . 109.47
H1c6f C6f H3c6f . . 109.47
H2c6f C6f H3c6f . . 109.47
C2e C7f C5e . . 153.3(13)
C2e C7f C7e . . 87(2)
C2e C7f O24f . . 97.7(10)
C2e C7f C2f . . 19.6(8)
C2e C7f C5f . . 135.7(12)
C5e C7f C7e . . 119(3)
C5e C7f O24f . . 108.5(12)
C5e C7f C2f . . 134.4(12)
C5e C7f C5f . . 22.0(11)
C7e C7f O24f . . 11(2)
C7e C7f C2f . . 104(2)
C7e C7f C5f . . 136(2)
O24f C7f C2f . . 114.5(10)
O24f C7f C5f . . 125.5(11)
C2f C7f C5f . . 120.1(11)
H1c1e H1c1f C1f . . 61.72
H1c3e H1c3f C3f . . 72.67
H1c4e H1c4f C4f . . 27.66
C5e H1c5f H1c5e . . 65.5
C5e H1c5f C5f . . 31.9
H1c5e H1c5f C5f . . 96.89
C6e H1c6f H1c6e . . 162.33
C6e H1c6f C6f . . 10.22
H1c6e H1c6f C6f . . 168.3
H2c6e H2c6f C6f . . 55.4
H3c6e H3c6f C6f . . 75.21
N1e H1n1f H1n1e . . 72(6)
N1e H1n1f N1f . . 48(4)
H1n1e H1n1f N1f . . 119(7)
H2n1e H2n1f N1f . . 103(8)
C6g O24g C7g . . 117.1(12)
C6g O24g O24k . . 130(3)
C6g O24g C6k . . 16.8(10)
C7g O24g O24k . . 19(3)
C7g O24g C6k . . 101.8(13)
O24k O24g C6k . . 113(3)
C2g N1g H1n1g . . 111(3)
C2g N1g H2n1g . . 118(3)
C2g N1g N1k . . 83(6)
C2g N1g C2k . . 12.3(8)
C2g N1g H2n1k . . 120(4)
H1n1g N1g H2n1g . . 120(5)
H1n1g N1g N1k . . 72(8)
H1n1g N1g C2k . . 105(3)
H1n1g N1g H2n1k . . 123(6)
H2n1g N1g N1k . . 142(8)
H2n1g N1g C2k . . 129(3)
H2n1g N1g H2n1k . . 9(6)
N1k N1g C2k . . 71(5)
N1k N1g H2n1k . . 133(9)
C2k N1g H2n1k . . 130(4)
C4g C1g C5g . . 120.8(18)
C4g C1g H1c1g . . 119.6
C4g C1g C1k . . 33(3)
C4g C1g C5k . . 113(2)
C5g C1g H1c1g . . 119.6
C5g C1g C1k . . 154(4)
C5g C1g C5k . . 8.9(11)
H1c1g C1g C1k . . 86.59
H1c1g C1g C5k . . 127.43
C1k C1g C5k . . 145(4)
N1g C2g C3g . . 119.4(13)
N1g C2g C7g . . 119.3(14)
N1g C2g N1k . . 10.3(12)
N1g C2g C2k . . 95(3)
N1g C2g C7k . . 131.9(16)
C3g C2g C7g . . 121.2(13)
C3g C2g N1k . . 109.4(13)
C3g C2g C2k . . 25(3)
C3g C2g C7k . . 108.6(14)
C7g C2g N1k . . 129.4(14)
C7g C2g C2k . . 145(4)
C7g C2g C7k . . 12.8(8)
N1k C2g C2k . . 85(3)
N1k C2g C7k . . 142.0(16)
C2k C2g C7k . . 133(4)
C2g C3g C4g . . 118.7(15)
C2g C3g H1c3g . . 120.64
C2g C3g C2k . . 7.2(9)
C2g C3g C3k . . 144(4)
C2g C3g C4k . . 135.8(15)
C4g C3g H1c3g . . 120.64
C4g C3g C2k . . 125.7(17)
C4g C3g C3k . . 95(4)
C4g C3g C4k . . 17.3(13)
H1c3g C3g C2k . . 113.62
H1c3g C3g C3k . . 28.15
H1c3g C3g C4k . . 103.46
C2k C3g C3k . . 137(4)
C2k C3g C4k . . 142.7(17)
C3k C3g C4k . . 78(4)
C1g C4g C3g . . 120.6(19)
C1g C4g H1c4g . . 119.69
C1g C4g C1k . . 13.9(14)
C1g C4g C3k . . 134.5(19)
C1g C4g C4k . . 153(5)
C3g C4g H1c4g . . 119.69
C3g C4g C1k . . 134(2)
C3g C4g C3k . . 14.3(12)
C3g C4g C4k . . 85(4)
H1c4g C4g C1k . . 105.84
H1c4g C4g C3k . . 105.71
H1c4g C4g C4k . . 35.08
C1k C4g C3k . . 148(2)
C1k C4g C4k . . 140(5)
C3k C4g C4k . . 71(4)
C1g C5g C7g . . 118.6(14)
C1g C5g H1c5g . . 120.72
C1g C5g C5k . . 20(3)
C1g C5g C7k . . 103.4(14)
C1g C5g H1c5k . . 93.36
C7g C5g H1c5g . . 120.72
C7g C5g C5k . . 100(3)
C7g C5g C7k . . 15.2(7)
C7g C5g H1c5k . . 146.8
H1c5g C5g C5k . . 138.37
H1c5g C5g C7k . . 135.84
H1c5g C5g H1c5k . . 28.8
C5k C5g C7k . . 85(3)
C5k C5g H1c5k . . 109.69
C7k C5g H1c5k . . 159.84
O24g C6g H1c6g . . 109.47
O24g C6g H2c6g . . 109.47
O24g C6g H3c6g . . 109.47
O24g C6g C6k . . 58(3)
O24g C6g H1c6k . . 103.03
O24g C6g H3c6k . . 95.81
H1c6g C6g H2c6g . . 109.47
H1c6g C6g H3c6g . . 109.47
H1c6g C6g C6k . . 156.68
H1c6g C6g H1c6k . . 16.61
H1c6g C6g H3c6k . . 134.67
H2c6g C6g H3c6g . . 109.47
H2c6g C6g C6k . . 63.49
H2c6g C6g H1c6k . . 98.49
H2c6g C6g H3c6k . . 95.77
H3c6g C6g C6k . . 93.64
H3c6g C6g H1c6k . . 125.81
H3c6g C6g H3c6k . . 25.2
C6k C6g H1c6k . . 140.54
C6k C6g H3c6k . . 68.48
H1c6k C6g H3c6k . . 150.94
O24g C7g C2g . . 114.5(11)
O24g C7g C5g . . 125.5(12)
O24g C7g O24k . . 6.4(9)
O24g C7g C5k . . 141.4(12)
O24g C7g C7k . . 156(3)
C2g C7g C5g . . 120.1(12)
C2g C7g O24k . . 109.8(13)
C2g C7g C5k . . 104.1(11)
C2g C7g C7k . . 43(2)
C5g C7g O24k . . 129.8(14)
C5g C7g C5k . . 16.2(8)
C5g C7g C7k . . 78(3)
O24k C7g C5k . . 145.3(14)
O24k C7g C7k . . 150(3)
C5k C7g C7k . . 62(2)
C1g H1c1g C1k . . 25.87
C1g H1c1g H1c1k . . 92.96
C1k H1c1g H1c1k . . 67.11
C3g H1c3g C3k . . 14.92
C3g H1c3g H1c3k . . 152.04
C3k H1c3g H1c3k . . 137.93
C4g H1c4g C4k . . 21.47
C4g H1c4g H1c4k . . 139.55
C4k H1c4g H1c4k . . 118.12
C5g H1c5g H1c5k . . 46.61
C6g H1c6g H1c6k . . 22.73
C6g H2c6g C6k . . 26.83
C6g H2c6g H2c6k . . 113.12
C6k H2c6g H2c6k . . 86.36
C6g H3c6g H3c6k . . 86.37
N1g H1n1g N1k . . 18(2)
N1g H1n1g H1n1k . . 106(17)
N1k H1n1g H1n1k . . 89(16)
N1g H2n1g H2n1k . . 27(16)
C6h O24h C7h . . 117.1(12)
C6h O24h O24l . . 56(3)
C6h O24h C7l . . 111.4(14)
C7h O24h O24l . . 152(4)
C7h O24h C7l . . 6.7(9)
O24l O24h C7l . . 146(4)
C2h N1h H1n1h . . 111(4)
C2h N1h H2n1h . . 118(3)
C2h N1h N1l . . 103(6)
C2h N1h C2l . . 11.5(8)
C2h N1h H1n1l . . 117(5)
H1n1h N1h H2n1h . . 120(5)
H1n1h N1h N1l . . 116(9)
H1n1h N1h C2l . . 117(4)
H1n1h N1h H1n1l . . 19(4)
H2n1h N1h N1l . . 24(8)
H2n1h N1h C2l . . 107(3)
H2n1h N1h H1n1l . . 104(5)
N1l N1h C2l . . 91(6)
N1l N1h H1n1l . . 98(9)
C2l N1h H1n1l . . 119(5)
C4h C1h C5h . . 120.8(16)
C4h C1h H1c1h . . 119.6
C4h C1h C1l . . 141(4)
C4h C1h C4l . . 11.4(11)
C4h C1h H1c1l . . 143.74
C5h C1h H1c1h . . 119.6
C5h C1h C1l . . 21(4)
C5h C1h C4l . . 110.6(17)
C5h C1h H1c1l . . 95.42
H1c1h C1h C1l . . 98.9
H1c1h C1h C4l . . 129.53
H1c1h C1h H1c1l . . 24.26
C1l C1h C4l . . 131(4)
C1l C1h H1c1l . . 74.64
C4l C1h H1c1l . . 152.95
N1h C2h C3h . . 119.4(13)
N1h C2h C7h . . 119.3(13)
N1h C2h N1l . . 9.0(9)
N1h C2h C2l . . 79(4)
N1h C2h C3l . . 126.4(15)
C3h C2h C7h . . 121.2(14)
C3h C2h N1l . . 128.4(13)
C3h C2h C2l . . 161(5)
C3h C2h C3l . . 8.6(14)
C7h C2h N1l . . 110.4(13)
C7h C2h C2l . . 40(4)
C7h C2h C3l . . 114.0(15)
N1l C2h C2l . . 70(4)
N1l C2h C3l . . 135.3(14)
C2l C2h C3l . . 153(5)
C2h C3h C4h . . 118.7(14)
C2h C3h H1c3h . . 120.64
C2h C3h C3l . . 31(6)
C2h C3h C4l . . 104.1(13)
C2h C3h H1c3l . . 108.78
C4h C3h H1c3h . . 120.64
C4h C3h C3l . . 92(5)
C4h C3h C4l . . 15.1(10)
C4h C3h H1c3l . . 130.98
H1c3h C3h C3l . . 143.15
H1c3h C3h C4l . . 135.04
H1c3h C3h H1c3l . . 16.39
C3l C3h C4l . . 77(5)
C3l C3h H1c3l . . 127.3
C4l C3h H1c3l . . 143.15
C1h C4h C3h . . 120.6(16)
C1h C4h H1c4h . . 119.69
C1h C4h C3l . . 108.0(14)
C1h C4h C4l . . 36(4)
C1h C4h H1c4l . . 102.43
C3h C4h H1c4h . . 119.69
C3h C4h C3l . . 13.1(9)
C3h C4h C4l . . 88(4)
C3h C4h H1c4l . . 134.93
H1c4h C4h C3l . . 132.16
H1c4h C4h C4l . . 148.56
H1c4h C4h H1c4l . . 21.54
C3l C4h C4l . . 75(4)
C3l C4h H1c4l . . 144.84
C4l C4h H1c4l . . 127.14
C1h C5h C7h . . 118.6(14)
C1h C5h H1c5h . . 120.72
C1h C5h C1l . . 7.5(14)
C1h C5h C5l . . 163(4)
C1h C5h C7l . . 130.1(14)
C7h C5h H1c5h . . 120.72
C7h C5h C1l . . 125.9(18)
C7h C5h C5l . . 76(3)
C7h C5h C7l . . 11.9(7)
H1c5h C5h C1l . . 113.34
H1c5h C5h C5l . . 45.84
H1c5h C5h C7l . . 109.11
C1l C5h C5l . . 157(4)
C1l C5h C7l . . 137.5(18)
C5l C5h C7l . . 64(3)
O24h C6h H1c6h . . 109.47
O24h C6h H2c6h . . 109.47
O24h C6h H3c6h . . 109.47
O24h C6h O24l . . 12.6(10)
O24h C6h C6l . . 117(4)
O24h C6h H2c6l . . 134.17
H1c6h C6h H2c6h . . 109.47
H1c6h C6h H3c6h . . 109.47
H1c6h C6h O24l . . 98.29
H1c6h C6h C6l . . 33.46
H1c6h C6h H2c6l . . 84.44
H2c6h C6h H3c6h . . 109.47
H2c6h C6h O24l . . 119.96
H2c6h C6h C6l . . 127.52
H2c6h C6h H2c6l . . 29.11
H3c6h C6h O24l . . 109.41
H3c6h C6h C6l . . 76.44
H3c6h C6h H2c6l . . 105.89
O24l C6h C6l . . 105(4)
O24l C6h H2c6l . . 141.22
C6l C6h H2c6l . . 98.41
O24h C7h C2h . . 114.5(12)
O24h C7h C5h . . 125.5(12)
O24h C7h C2l . . 105.2(13)
O24h C7h C5l . . 110.5(12)
O24h C7h C7l . . 23(3)
C2h C7h C5h . . 120.1(13)
C2h C7h C2l . . 9.3(10)
C2h C7h C5l . . 135.0(13)
C2h C7h C7l . . 132(3)
C5h C7h C2l . . 129.4(14)
C5h C7h C5l . . 15.2(10)
C5h C7h C7l . . 106(3)
C2l C7h C5l . . 144.3(14)
C2l C7h C7l . . 124(4)
C5l C7h C7l . . 91(3)
C1h H1c1h H1c1l . . 81.7
C3h H1c3h H1c3l . . 37.96
C4h H1c4h H1c4l . . 38.49
C5h H1c5h C5l . . 20.46
C5h H1c5h H1c5l . . 129.56
C5l H1c5h H1c5l . . 109.28
C6h H1c6h C6l . . 19.95
C6h H1c6h H1c6l . . 141.93
C6l H1c6h H1c6l . . 122.23
C6h H2c6h H2c6l . . 57.54
C6h H3c6h C6l . . 24.65
C6h H3c6h H3c6l . . 104.4
C6l H3c6h H3c6l . . 79.78
N1h H1n1h H1n1l . . 67(15)
N1h H2n1h N1l . . 9(3)
N1h H2n1h H2n1l . . 170(19)
N1l H2n1h H2n1l . . 16E1(2)
C6i O24i C7i . . 117.1(12)
C6i O24i O24j . . 65(3)
C6i O24i C7j . . 113.7(14)
C7i O24i O24j . . 132(4)
C7i O24i C7j . . 7.7(8)
O24j O24i C7j . . 125(4)
C2i N1i H1n1i . . 111(3)
C2i N1i H2n1i . . 118(3)
C2i N1i N1j . . 108(5)
C2i N1i C2j . . 11.3(7)
C2i N1i H1n1j . . 134(4)
H1n1i N1i H2n1i . . 120(5)
H1n1i N1i N1j . . 139(6)
H1n1i N1i C2j . . 120(3)
H1n1i N1i H1n1j . . 25(5)
H2n1i N1i N1j . . 23(6)
H2n1i N1i C2j . . 107(3)
H2n1i N1i H1n1j . . 96(5)
N1j N1i C2j . . 97(5)
N1j N1i H1n1j . . 114(7)
C2j N1i H1n1j . . 141(5)
C4i C1i C5i . . 120.8(15)
C4i C1i H1c1i . . 119.6
C4i C1i C1j . . 125(5)
C4i C1i C4j . . 14.1(17)
C4i C1i H1c1j . . 137.88
C5i C1i H1c1i . . 119.6
C5i C1i C1j . . 25(4)
C5i C1i C4j . . 109.3(16)
C5i C1i H1c1j . . 99.1
H1c1i C1i C1j . . 109.73
H1c1i C1i C4j . . 130.31
H1c1i C1i H1c1j . . 24.37
C1j C1i C4j . . 111(5)
C1j C1i H1c1j . . 85.71
C4j C1i H1c1j . . 143.58
N1i C2i C3i . . 119.4(14)
N1i C2i C7i . . 119.3(13)
N1i C2i C2j . . 69(4)
N1i C2i C3j . . 121.8(15)
N1i C2i C7j . . 110.8(12)
C3i C2i C7i . . 121.2(14)
C3i C2i C2j . . 161(6)
C3i C2i C3j . . 4.2(16)
C3i C2i C7j . . 129.6(13)
C7i C2i C2j . . 54(4)
C7i C2i C3j . . 118.7(16)
C7i C2i C7j . . 9.8(6)
C2j C2i C3j . . 163(6)
C2j C2i C7j . . 44(4)
C3j C2i C7j . . 127.4(15)
C2i C3i C4i . . 118.7(16)
C2i C3i H1c3i . . 120.64
C2i C3i C3j . . 16(5)
C2i C3i C4j . . 105.8(16)
C2i C3i H1c3j . . 105.23
C4i C3i H1c3i . . 120.64
C4i C3i C3j . . 109(5)
C4i C3i C4j . . 15.0(17)
C4i C3i H1c3j . . 135.54
H1c3i C3i C3j . . 128.7
H1c3i C3i C4j . . 132.91
H1c3i C3i H1c3j . . 16.69
C3j C3i C4j . . 95(5)
C3j C3i H1c3j . . 112.12
C4j C3i H1c3j . . 145.56
C1i C4i C3i . . 120.6(18)
C1i C4i H1c4i . . 119.69
C1i C4i C3j . . 110.2(17)
C1i C4i C4j . . 56(4)
C1i C4i H1c4j . . 111.77
C3i C4i H1c4i . . 119.69
C3i C4i C3j . . 10.7(11)
C3i C4i C4j . . 74(4)
C3i C4i H1c4j . . 122.03
H1c4i C4i C3j . . 130.06
H1c4i C4i C4j . . 148.02
H1c4i C4i H1c4j . . 24.52
C3j C4i C4j . . 64(4)
C3j C4i H1c4j . . 129.65
C4j C4i H1c4j . . 123.56
C1i C5i C7i . . 118.6(14)
C1i C5i H1c5i . . 120.72
C1i C5i C1j . . 7.8(18)
C1i C5i C5j . . 173(5)
C1i C5i C7j . . 128.3(15)
C7i C5i H1c5i . . 120.72
C7i C5i C1j . . 120.6(16)
C7i C5i C5j . . 67(4)
C7i C5i C7j . . 11.0(6)
H1c5i C5i C1j . . 118.12
H1c5i C5i C5j . . 53.46
H1c5i C5i C7j . . 110.77
C1j C5i C5j . . 171(5)
C1j C5i C7j . . 131.0(17)
C5j C5i C7j . . 57(4)
O24i C6i H1c6i . . 109.47
O24i C6i H2c6i . . 109.47
O24i C6i H3c6i . . 109.47
O24i C6i O24j . . 16.0(8)
O24i C6i C6j . . 112(4)
O24i C6i H2c6j . . 136.01
H1c6i C6i H2c6i . . 109.47
H1c6i C6i H3c6i . . 109.47
H1c6i C6i O24j . . 98.69
H1c6i C6i C6j . . 48.81
H1c6i C6i H2c6j . . 84.16
H2c6i C6i H3c6i . . 109.47
H2c6i C6i O24j . . 125.15
H2c6i C6i C6j . . 137.85
H2c6i C6i H2c6j . . 30.33
H3c6i C6i O24j . . 103.56
H3c6i C6i C6j . . 62.76
H3c6i C6i H2c6j . . 104.21
O24j C6i C6j . . 96(4)
O24j C6i H2c6j . . 149.3
C6j C6i H2c6j . . 108.16
O24i C7i C2i . . 114.5(12)
O24i C7i C5i . . 125.5(12)
O24i C7i C2j . . 104.2(12)
O24i C7i C5j . . 113.0(12)
O24i C7i C7j . . 28(3)
C2i C7i C5i . . 120.1(13)
C2i C7i C2j . . 11.1(8)
C2i C7i C5j . . 132.6(13)
C2i C7i C7j . . 123(3)
C5i C7i C2j . . 130.2(14)
C5i C7i C5j . . 12.5(9)
C5i C7i C7j . . 111(3)
C2j C7i C5j . . 142.5(15)
C2j C7i C7j . . 112(3)
C5j C7i C7j . . 100(3)
C1i H1c1i H1c1j . . 72.38
C3i H1c3i H1c3j . . 51.46
C4i H1c4i H1c4j . . 43.82
C5i H1c5i C5j . . 17.66
C5i H1c5i H1c5j . . 125.17
C5j H1c5i H1c5j . . 107.59
C6i H1c6i C6j . . 26.74
C6i H1c6i H1c6j . . 122.84
C6j H1c6i H1c6j . . 96.17
C6i H2c6i H2c6j . . 47.31
C6i H3c6i C6j . . 27.68
C6i H3c6i H3c6j . . 123.52
C6j H3c6i H3c6j . . 95.84
N1i H1n1i H1n1j . . 48(9)
N1i H2n1i N1j . . 13(3)
N1i H2n1i H2n1j . . 143(14)
N1j H2n1i H2n1j . . 129(15)
O24i O24j C6i . . 99(3)
O24i O24j C6j . . 117(3)
O24i O24j C7j . . 41(3)
C6i O24j C6j . . 17.9(11)
C6i O24j C7j . . 104.8(12)
C6j O24j C7j . . 117.1(12)
N1i N1j H2n1i . . 143(9)
N1i N1j C2j . . 70(4)
N1i N1j H1n1j . . 45(5)
N1i N1j H2n1j . . 163(8)
H2n1i N1j C2j . . 122(5)
H2n1i N1j H1n1j . . 104(6)
H2n1i N1j H2n1j . . 20(6)
C2j N1j H1n1j . . 111(3)
C2j N1j H2n1j . . 118(3)
H1n1j N1j H2n1j . . 120(5)
C1i C1j C5i . . 147(6)
C1i C1j C4j . . 55(4)
C1i C1j C5j . . 149(6)
C1i C1j H1c1j . . 73.15
C5i C1j C4j . . 118.9(17)
C5i C1j C5j . . 2.1(11)
C5i C1j H1c1j . . 121.44
C4j C1j C5j . . 120.8(15)
C4j C1j H1c1j . . 119.6
C5j C1j H1c1j . . 119.6
N1i C2j C2i . . 100(4)
N1i C2j C7i . . 139.5(16)
N1i C2j N1j . . 13.1(9)
N1i C2j C3j . . 108.7(13)
N1i C2j C7j . . 129.5(14)
C2i C2j C7i . . 115(4)
C2i C2j N1j . . 112(4)
C2i C2j C3j . . 14(5)
C2i C2j C7j . . 127(4)
C7i C2j N1j . . 130.6(14)
C7i C2j C3j . . 109.7(14)
C7i C2j C7j . . 12.4(7)
N1j C2j C3j . . 119.4(13)
N1j C2j C7j . . 119.3(12)
C3j C2j C7j . . 121.2(14)
C2i C3j C3i . . 160(7)
C2i C3j C4i . . 131.2(17)
C2i C3j C2j . . 3.6(11)
C2i C3j C4j . . 120.5(18)
C2i C3j H1c3j . . 118.78
C3i C3j C4i . . 60(5)
C3i C3j C2j . . 158(7)
C3i C3j C4j . . 73(5)
C3i C3j H1c3j . . 51.32
C4i C3j C2j . . 128.9(15)
C4i C3j C4j . . 13.4(16)
C4i C3j H1c3j . . 109.78
C2j C3j C4j . . 118.7(16)
C2j C3j H1c3j . . 120.64
C4j C3j H1c3j . . 120.64
C1i C4j C3i . . 141.2(18)
C1i C4j C4i . . 110(5)
C1i C4j C1j . . 13.6(15)
C1i C4j C3j . . 131.0(18)
C1i C4j H1c4j . . 108.6
C3i C4j C4i . . 91(5)
C3i C4j C1j . . 132.1(17)
C3i C4j C3j . . 12.3(12)
C3i C4j H1c4j . . 108.05
C4i C4j C1j . . 123(5)
C4i C4j C3j . . 103(5)
C4i C4j H1c4j . . 38.38
C1j C4j C3j . . 120.6(17)
C1j C4j H1c4j . . 119.69
C3j C4j H1c4j . . 119.69
C5i C5j C7i . . 100(4)
C5i C5j H1c5i . . 108.88
C5i C5j C1j . . 7(4)
C5i C5j C7j . . 112(4)
C5i C5j H1c5j . . 127.16
C7i C5j H1c5i . . 150.76
C7i C5j C1j . . 106.4(14)
C7i C5j C7j . . 12.9(7)
C7i C5j H1c5j . . 132.67
H1c5i C5j C1j . . 102.36
H1c5i C5j C7j . . 139.08
H1c5i C5j H1c5j . . 18.37
C1j C5j C7j . . 118.6(14)
C1j C5j H1c5j . . 120.72
C7j C5j H1c5j . . 120.72
C6i C6j H1c6i . . 104.45
C6i C6j H3c6i . . 89.56
C6i C6j O24j . . 66(3)
C6i C6j H1c6j . . 137.58
C6i C6j H2c6j . . 45.65
C6i C6j H3c6j . . 111.53
H1c6i C6j H3c6i . . 157.01
H1c6i C6j O24j . . 101.42
H1c6i C6j H1c6j . . 33.23
H1c6i C6j H2c6j . . 82.95
H1c6i C6j H3c6j . . 139.57
H3c6i C6j O24j . . 100.91
H3c6i C6j H1c6j . . 131.02
H3c6i C6j H2c6j . . 94.68
H3c6i C6j H3c6j . . 21.97
O24j C6j H1c6j . . 109.47
O24j C6j H2c6j . . 109.47
O24j C6j H3c6j . . 109.47
H1c6j C6j H2c6j . . 109.47
H1c6j C6j H3c6j . . 109.47
H2c6j C6j H3c6j . . 109.47
O24i C7j C2i . . 118.7(13)
O24i C7j C5i . . 136.8(14)
O24i C7j C7i . . 145(4)
O24i C7j O24j . . 13.9(10)
O24i C7j C2j . . 111.4(13)
O24i C7j C5j . . 126.5(14)
C2i C7j C5i . . 101.2(10)
C2i C7j C7i . . 48(3)
C2i C7j O24j . . 122.6(11)
C2i C7j C2j . . 8.5(8)
C2i C7j C5j . . 111.9(11)
C5i C7j C7i . . 58(3)
C5i C7j O24j . . 136.1(12)
C5i C7j C2j . . 109.4(11)
C5i C7j C5j . . 10.7(9)
C7i C7j O24j . . 158(4)
C7i C7j C2j . . 56(3)
C7i C7j C5j . . 68(3)
O24j C7j C2j . . 114.5(12)
O24j C7j C5j . . 125.5(12)
C2j C7j C5j . . 120.1(12)
C1i H1c1j H1c1i . . 83.25
C1i H1c1j C1j . . 21.14
H1c1i H1c1j C1j . . 104.09
C3i H1c3j H1c3i . . 111.85
C3i H1c3j C3j . . 16.56
H1c3i H1c3j C3j . . 128.3
C4i H1c4j H1c4i . . 111.67
C4i H1c4j C4j . . 18.07
H1c4i H1c4j C4j . . 129.7
H1c5i H1c5j C5j . . 54.04
H1c6i H1c6j C6j . . 50.59
C6i H2c6j H2c6i . . 102.36
C6i H2c6j C6j . . 26.2
H2c6i H2c6j C6j . . 128.07
H3c6i H3c6j C6j . . 62.19
N1i H1n1j H1n1i . . 107(12)
N1i H1n1j N1j . . 20(2)
H1n1i H1n1j N1j . . 127(12)
H2n1i H2n1j N1j . . 31(10)
O24g O24k C7g . . 155(4)
O24g O24k C6k . . 54(3)
O24g O24k C7k . . 161(4)
C7g O24k C6k . . 110.0(14)
C7g O24k C7k . . 7.7(8)
C6k O24k C7k . . 117.1(13)
N1g N1k C2g . . 86(5)
N1g N1k H1n1g . . 90(9)
N1g N1k C2k . . 99(5)
N1g N1k H1n1k . . 109(9)
N1g N1k H2n1k . . 34(7)
C2g N1k H1n1g . . 115(4)
C2g N1k C2k . . 12.8(8)
C2g N1k H1n1k . . 118(3)
C2g N1k H2n1k . . 106(3)
H1n1g N1k C2k . . 113(4)
H1n1g N1k H1n1k . . 19(5)
H1n1g N1k H2n1k . . 106(6)
C2k N1k H1n1k . . 111(3)
C2k N1k H2n1k . . 118(3)
H1n1k N1k H2n1k . . 120(5)
C1g C1k C4g . . 133(4)
C1g C1k H1c1g . . 67.55
C1g C1k C4k . . 144(4)
C1g C1k C5k . . 24(3)
C1g C1k H1c1k . . 96.15
C4g C1k H1c1g . . 159.16
C4g C1k C4k . . 11.3(16)
C4g C1k C5k . . 110(2)
C4g C1k H1c1k . . 130.76
H1c1g C1k C4k . . 147.86
H1c1g C1k C5k . . 91.18
H1c1g C1k H1c1k . . 28.62
C4k C1k C5k . . 120.8(18)
C4k C1k H1c1k . . 119.6
C5k C1k H1c1k . . 119.6
N1g C2k C2g . . 73(3)
N1g C2k C3g . . 138.6(14)
N1g C2k N1k . . 9.8(11)
N1g C2k C3k . . 129.0(13)
N1g C2k C7k . . 109.7(13)
C2g C2k C3g . . 148(4)
C2g C2k N1k . . 83(3)
C2g C2k C3k . . 158(4)
C2g C2k C7k . . 37(3)
C3g C2k N1k . . 129.2(15)
C3g C2k C3k . . 10.3(11)
C3g C2k C7k . . 111.4(14)
N1k C2k C3k . . 119.4(13)
N1k C2k C7k . . 119.3(14)
C3k C2k C7k . . 121.2(13)
C3g C3k C4g . . 70(4)
C3g C3k H1c3g . . 136.94
C3g C3k C2k . . 33(3)
C3g C3k C4k . . 87(4)
C3g C3k H1c3k . . 150.66
C4g C3k H1c3g . . 146.34
C4g C3k C2k . . 102.0(14)
C4g C3k C4k . . 16.8(13)
C4g C3k H1c3k . . 137.33
H1c3g C3k C2k . . 109.61
H1c3g C3k C4k . . 130.63
H1c3g C3k H1c3k . . 14.49
C2k C3k C4k . . 118.7(15)
C2k C3k H1c3k . . 120.64
C4k C3k H1c3k . . 120.64
C3g C4k C4g . . 77(4)
C3g C4k H1c4g . . 156.95
C3g C4k C1k . . 106.0(18)
C3g C4k C3k . . 14.8(11)
C3g C4k H1c4k . . 134.27
C4g C4k H1c4g . . 123.45
C4g C4k C1k . . 29(4)
C4g C4k C3k . . 92(4)
C4g C4k H1c4k . . 147.87
H1c4g C4k C1k . . 95.73
H1c4g C4k C3k . . 143.3
H1c4g C4k H1c4k . . 24.48
C1k C4k C3k . . 120.6(19)
C1k C4k H1c4k . . 119.69
C3k C4k H1c4k . . 119.69
C1g C5k C5g . . 151(4)
C1g C5k C7g . . 142.0(19)
C1g C5k C1k . . 10.7(14)
C1g C5k C7k . . 129.0(19)
C1g C5k H1c5k . . 110.25
C5g C5k C7g . . 64(3)
C5g C5k C1k . . 161(4)
C5g C5k C7k . . 77(3)
C5g C5k H1c5k . . 44.99
C7g C5k C1k . . 131.8(14)
C7g C5k C7k . . 13.4(6)
C7g C5k H1c5k . . 107.47
C1k C5k C7k . . 118.6(14)
C1k C5k H1c5k . . 120.72
C7k C5k H1c5k . . 120.72
O24g C6k C6g . . 106(3)
O24g C6k H2c6g . . 136.98
O24g C6k O24k . . 13.2(7)
O24g C6k H1c6k . . 96.68
O24g C6k H2c6k . . 118.51
O24g C6k H3c6k . . 112.33
C6g C6k H2c6g . . 89.69
C6g C6k O24k . . 119(3)
C6g C6k H1c6k . . 22.79
C6g C6k H2c6k . . 120.01
C6g C6k H3c6k . . 86.69
H2c6g C6k O24k . . 133.26
H2c6g C6k H1c6k . . 82
H2c6g C6k H2c6k . . 30.39
H2c6g C6k H3c6k . . 108.45
O24k C6k H1c6k . . 109.47
O24k C6k H2c6k . . 109.47
O24k C6k H3c6k . . 109.47
H1c6k C6k H2c6k . . 109.47
H1c6k C6k H3c6k . . 109.47
H2c6k C6k H3c6k . . 109.47
C2g C7k C5g . . 147.6(15)
C2g C7k C7g . . 125(3)
C2g C7k O24k . . 104.5(13)
C2g C7k C2k . . 10.0(10)
C2g C7k C5k . . 130.0(14)
C5g C7k C7g . . 87(3)
C5g C7k O24k . . 107.7(11)
C5g C7k C2k . . 137.6(13)
C5g C7k C5k . . 18.1(8)
C7g C7k O24k . . 22(2)
C7g C7k C2k . . 134(3)
C7g C7k C5k . . 105(3)
O24k C7k C2k . . 114.5(12)
O24k C7k C5k . . 125.5(12)
C2k C7k C5k . . 120.1(12)
H1c1g H1c1k C1k . . 84.28
H1c3g H1c3k C3k . . 27.57
H1c4g H1c4k C4k . . 37.41
C5g H1c5k H1c5g . . 104.6
C5g H1c5k C5k . . 25.32
H1c5g H1c5k C5k . . 129.82
C6g H1c6k H1c6g . . 140.66
C6g H1c6k C6k . . 16.67
H1c6g H1c6k C6k . . 156.85
H2c6g H2c6k C6k . . 63.26
C6g H3c6k H3c6g . . 68.43
C6g H3c6k C6k . . 24.82
H3c6g H3c6k C6k . . 93.22
H1n1g H1n1k N1k . . 72(14)
N1g H2n1k N1k . . 13(3)
O24h O24l C6h . . 112(4)
O24h O24l C6l . . 128(4)
O24h O24l C7l . . 26(3)
C6h O24l C6l . . 15.9(15)
C6h O24l C7l . . 104.1(13)
C6l O24l C7l . . 117.1(13)
N1h N1l C2h . . 68(6)
N1h N1l H2n1h . . 148(11)
N1h N1l C2l . . 79(6)
N1h N1l H1n1l . . 66(8)
N1h N1l H2n1l . . 152(10)
C2h N1l H2n1h . . 131(5)
C2h N1l C2l . . 10.8(7)
C2h N1l H1n1l . . 106(4)
C2h N1l H2n1l . . 128(3)
H2n1h N1l C2l . . 121(5)
H2n1h N1l H1n1l . . 119(6)
H2n1h N1l H2n1l . . 5(5)
C2l N1l H1n1l . . 111(4)
C2l N1l H2n1l . . 118(3)
H1n1l N1l H2n1l . . 120(5)
C1h C1l C5h . . 151(5)
C1h C1l C4l . . 37(4)
C1h C1l C5l . . 156(5)
C1h C1l H1c1l . . 82.96
C5h C1l C4l . . 115.2(19)
C5h C1l C5l . . 5.9(11)
C5h C1l H1c1l . . 125.15
C4l C1l C5l . . 120.8(16)
C4l C1l H1c1l . . 119.6
C5l C1l H1c1l . . 119.6
N1h C2l C2h . . 89(4)
N1h C2l C7h . . 140.1(16)
N1h C2l N1l . . 9.6(10)
N1h C2l C3l . . 109.8(13)
N1h C2l C7l . . 129.0(15)
C2h C2l C7h . . 130(5)
C2h C2l N1l . . 99(4)
C2h C2l C3l . . 21(4)
C2h C2l C7l . . 141(4)
C7h C2l N1l . . 130.5(15)
C7h C2l C3l . . 110.0(15)
C7h C2l C7l . . 11.4(9)
N1l C2l C3l . . 119.4(13)
N1l C2l C7l . . 119.3(14)
C3l C2l C7l . . 121.2(14)
C2h C3l C3h . . 140(7)
C2h C3l C4h . . 137.5(17)
C2h C3l C2l . . 5.4(9)
C2h C3l C4l . . 123.9(16)
C2h C3l H1c3l . . 115.47
C3h C3l C4h . . 74(5)
C3h C3l C2l . . 145(7)
C3h C3l C4l . . 89(5)
C3h C3l H1c3l . . 37.03
C4h C3l C2l . . 132.6(15)
C4h C3l C4l . . 15.0(11)
C4h C3l H1c3l . . 106.47
C2l C3l C4l . . 118.7(15)
C2l C3l H1c3l . . 120.64
C4l C3l H1c3l . . 120.64
C1h C4l C3h . . 144(2)
C1h C4l C4h . . 132(5)
C1h C4l C1l . . 12.1(10)
C1h C4l C3l . . 132(2)
C1h C4l H1c4l . . 107.91
C3h C4l C4h . . 77(4)
C3h C4l C1l . . 132.9(18)
C3h C4l C3l . . 13.3(9)
C3h C4l H1c4l . . 107.17
C4h C4l C1l . . 144(5)
C4h C4l C3l . . 90(4)
C4h C4l H1c4l . . 34.94
C1l C4l C3l . . 120.6(17)
C1l C4l H1c4l . . 119.69
C3l C4l H1c4l . . 119.69
C5h C5l C7h . . 89(3)
C5h C5l H1c5h . . 113.7
C5h C5l C1l . . 17(3)
C5h C5l C7l . . 102(4)
C5h C5l H1c5l . . 136.51
C7h C5l H1c5h . . 154.68
C7h C5l C1l . . 105.3(14)
C7h C5l C7l . . 13.4(8)
C7h C5l H1c5l . . 133.98
H1c5h C5l C1l . . 98.56
H1c5h C5l C7l . . 142.33
H1c5h C5l H1c5l . . 23.03
C1l C5l C7l . . 118.6(15)
C1l C5l H1c5l . . 120.72
C7l C5l H1c5l . . 120.72
C6h C6l H1c6h . . 126.59
C6h C6l H3c6h . . 78.91
C6h C6l O24l . . 59(3)
C6h C6l H1c6l . . 148.53
C6h C6l H2c6l . . 56.73
C6h C6l H3c6l . . 101.97
H1c6h C6l H3c6h . . 153.17
H1c6h C6l O24l . . 102.35
H1c6h C6l H1c6l . . 22.26
H1c6h C6l H2c6l . . 93.29
H1c6h C6l H3c6l . . 130.85
H3c6h C6l O24l . . 98.38
H3c6h C6l H1c6l . . 132.48
H3c6h C6l H2c6l . . 95.67
H3c6h C6l H3c6l . . 23.08
O24l C6l H1c6l . . 109.47
O24l C6l H2c6l . . 109.47
O24l C6l H3c6l . . 109.47
H1c6l C6l H2c6l . . 109.47
H1c6l C6l H3c6l . . 109.47
H2c6l C6l H3c6l . . 109.47
O24h C7l C5h . . 142.1(13)
O24h C7l C7h . . 151(4)
O24h C7l O24l . . 7.9(11)
O24h C7l C2l . . 110.3(13)
O24h C7l C5l . . 129.1(13)
C5h C7l C7h . . 62(3)
C5h C7l O24l . . 139.0(12)
C5h C7l C2l . . 106.6(12)
C5h C7l C5l . . 13.6(9)
C7h C7l O24l . . 157(3)
C7h C7l C2l . . 45(3)
C7h C7l C5l . . 76(3)
O24l C7l C2l . . 114.5(12)
O24l C7l C5l . . 125.5(12)
C2l C7l C5l . . 120.1(13)
C1h H1c1l H1c1h . . 74.04
C1h H1c1l C1l . . 22.4
H1c1h H1c1l C1l . . 96.44
C3h H1c3l H1c3h . . 125.65
C3h H1c3l C3l . . 15.67
H1c3h H1c3l C3l . . 140.82
C4h H1c4l H1c4h . . 119.97
C4h H1c4l C4l . . 17.92
H1c4h H1c4l C4l . . 137.8
H1c5h H1c5l C5l . . 47.69
H1c6h H1c6l C6l . . 35.51
C6h H2c6l H2c6h . . 93.36
C6h H2c6l C6l . . 24.86
H2c6h H2c6l C6l . . 118.22
H3c6h H3c6l C6l . . 77.14
N1h H1n1l H1n1h . . 95(15)
N1h H1n1l N1l . . 16(2)
H1n1h H1n1l N1l . . 111(16)
H2n1h H2n1l N1l . . 14(15)
C6m O24m C7m . . 117.1(11)
C6m O24m O24n . . 115(3)
C6m O24m C6n . . 24.4(9)
C6m O24m C7n . . 119.9(12)
C7m O24m O24n . . 128(3)
C7m O24m C6n . . 141.4(12)
C7m O24m C7n . . 2.8(7)
O24n O24m C6n . . 91(3)
O24n O24m C7n . . 125(3)
C6n O24m C7n . . 144.2(13)
C2m N1m H1n1m . . 111(3)
C2m N1m H2n1m . . 118(3)
C2m N1m N1n . . 76(7)
C2m N1m C2n . . 2.6(7)
C2m N1m H2n1n . . 130(4)
H1n1m N1m H2n1m . . 120(5)
H1n1m N1m N1n . . 75(11)
H1n1m N1m C2n . . 113(3)
H1n1m N1m H2n1n . . 115(5)
H2n1m N1m N1n . . 147(12)
H2n1m N1m C2n . . 115(3)
H2n1m N1m H2n1n . . 17(4)
N1n N1m C2n . . 78(7)
N1n N1m H2n1n . . 131(11)
C2n N1m H2n1n . . 128(4)
C4m C1m C5m . . 120.8(15)
C4m C1m H1c1m . . 119.6
C4m C1m C1n . . 148(3)
C4m C1m C4n . . 4(2)
C5m C1m H1c1m . . 119.6
C5m C1m C1n . . 28(2)
C5m C1m C4n . . 117.9(19)
H1c1m C1m C1n . . 92.08
H1c1m C1m C4n . . 122.46
C1n C1m C4n . . 145(4)
N1m C2m C3m . . 119.4(12)
N1m C2m C7m . . 119.3(12)
N1m C2m N1n . . 7.5(9)
N1m C2m C2n . . 110(15)
N1m C2m C3n . . 131.8(13)
N1m C2m C7n . . 109.6(11)
C3m C2m C7m . . 121.2(12)
C3m C2m N1n . . 112.1(12)
C3m C2m C2n . . 129(15)
C3m C2m C3n . . 12.4(9)
C3m C2m C7n . . 130.9(12)
C7m C2m N1n . . 126.6(12)
C7m C2m C2n . . 13(17)
C7m C2m C3n . . 108.9(12)
C7m C2m C7n . . 9.7(6)
N1n C2m C2n . . 117(15)
N1n C2m C3n . . 124.5(13)
N1n C2m C7n . . 116.9(12)
C2n C2m C3n . . 117(15)
C2n C2m C7n . . 1E1(2)
C3n C2m C7n . . 118.6(12)
C2m C3m C4m . . 118.7(14)
C2m C3m H1c3m . . 120.64
C2m C3m C2n . . 2.2(8)
C2m C3m C3n . . 77(4)
C2m C3m H1c3n . . 141.52
C4m C3m H1c3m . . 120.64
C4m C3m C2n . . 116.5(14)
C4m C3m C3n . . 42(4)
C4m C3m H1c3n . . 99.75
H1c3m C3m C2n . . 122.81
H1c3m C3m C3n . . 161.98
H1c3m C3m H1c3n . . 20.9
C2n C3m C3n . . 75(4)
C2n C3m H1c3n . . 143.7
C3n C3m H1c3n . . 141.14
C1m C4m C3m . . 120.6(16)
C1m C4m H1c4m . . 119.69
C1m C4m C3n . . 111.0(17)
C1m C4m C4n . . 7(4)
C1m C4m H1c4n . . 80.34
C3m C4m H1c4m . . 119.69
C3m C4m C3n . . 9.6(9)
C3m C4m C4n . . 115(3)
C3m C4m H1c4n . . 158.72
H1c4m C4m C3n . . 129.3
H1c4m C4m C4n . . 125.08
H1c4m C4m H1c4n . . 39.53
C3n C4m C4n . . 105(3)
C3n C4m H1c4n . . 167.83
C4n C4m H1c4n . . 85.55
C1m C5m C7m . . 118.6(13)
C1m C5m H1c5m . . 120.72
C1m C5m C1n . . 15.3(13)
C1m C5m C5n . . 177(4)
C7m C5m H1c5m . . 120.72
C7m C5m C1n . . 133.6(18)
C7m C5m C5n . . 63(2)
H1c5m C5m C1n . . 105.62
H1c5m C5m C5n . . 57.87
C1n C5m C5n . . 162(3)
O24m C6m H1c6m . . 109.47
O24m C6m H2c6m . . 109.47
O24m C6m H3c6m . . 109.47
O24m C6m C6n . . 73.0(19)
O24m C6m H2c6n . . 103.83
O24m C6m H3c6n . . 106.36
H1c6m C6m H2c6m . . 109.47
H1c6m C6m H3c6m . . 109.47
H1c6m C6m C6n . . 36.44
H1c6m C6m H2c6n . . 72.52
H1c6m C6m H3c6n . . 73.49
H2c6m C6m H3c6m . . 109.47
H2c6m C6m C6n . . 122.85
H2c6m C6m H2c6n . . 42.37
H2c6m C6m H3c6n . . 140.1
H3c6m C6m C6n . . 123.63
H3c6m C6m H2c6n . . 143.14
H3c6m C6m H3c6n . . 40.13
C6n C6m H2c6n . . 80.75
C6n C6m H3c6n . . 84.01
H2c6n C6m H3c6n . . 140.3
O24m C7m C2m . . 114.5(10)
O24m C7m C5m . . 125.5(11)
O24m C7m C2n . . 114.0(11)
O24m C7m C5n . . 106.8(11)
O24m C7m C7n . . 13(3)
C2m C7m C5m . . 120.1(11)
C2m C7m C2n . . 0.7(10)
C2m C7m C5n . . 138.7(13)
C2m C7m C7n . . 102(4)
C5m C7m C2n . . 120.6(12)
C5m C7m C5n . . 18.7(9)
C5m C7m C7n . . 138(4)
C2n C7m C5n . . 139.2(13)
C2n C7m C7n . . 101(4)
C5n C7m C7n . . 120(4)
C1m H1c1m H1c1n . . 87.25
C3m H1c3m H1c3n . . 40.58
C4m H1c4m H1c4n . . 62.5
C5m H1c5m C5n . . 28.09
C5m H1c5m H1c5n . . 112.57
C5n H1c5m H1c5n . . 84.48
C6m H1c6m C6n . . 36.75
C6m H1c6m H1c6n . . 132.13
C6n H1c6m H1c6n . . 95.4
C6m H2c6m H2c6n . . 60.07
C6m H3c6m H3c6n . . 57.29
N1m H1n1m N1n . . 12.7(18)
N1m H1n1m H1n1n . . 100(19)
N1n H1n1m H1n1n . . 87(18)
N1m H2n1m H2n1n . . 52(12)
O24m O24n C6n . . 75(3)
O24m O24n C7n . . 43(2)
C6n O24n C7n . . 117.1(11)
N1m N1n C2m . . 97(7)
N1m N1n H1n1m . . 92(12)
N1m N1n C2n . . 94(7)
N1m N1n H1n1n . . 109(13)
N1m N1n H2n1n . . 39(9)
C2m N1n H1n1m . . 117(4)
C2m N1n C2n . . 2.5(7)
C2m N1n H1n1n . . 110(3)
C2m N1n H2n1n . . 120(3)
H1n1m N1n C2n . . 118(4)
H1n1m N1n H1n1n . . 17(4)
H1n1m N1n H2n1n . . 105(5)
C2n N1n H1n1n . . 111(3)
C2n N1n H2n1n . . 118(3)
H1n1n N1n H2n1n . . 120(5)
C1m C1n C5m . . 137(3)
C1m C1n C4n . . 22(2)
C1m C1n C5n . . 142(3)
C1m C1n H1c1n . . 97.75
C5m C1n C4n . . 115.4(17)
C5m C1n C5n . . 5.6(10)
C5m C1n H1c1n . . 124.94
C4n C1n C5n . . 120.8(14)
C4n C1n H1c1n . . 119.6
C5n C1n H1c1n . . 119.6
N1m C2n C2m . . 67(14)
N1m C2n C3m . . 114.7(12)
N1m C2n C7m . . 122.4(12)
N1m C2n N1n . . 7.4(9)
N1m C2n C3n . . 126.6(12)
N1m C2n C7n . . 112.1(11)
C2m C2n C3m . . 48(15)
C2m C2n C7m . . 167(18)
C2m C2n N1n . . 60(14)
C2m C2n C3n . . 60(15)
C2m C2n C7n . . 17E1(2)
C3m C2n C7m . . 122.9(12)
C3m C2n N1n . . 107.5(11)
C3m C2n C3n . . 11.9(9)
C3m C2n C7n . . 133.1(12)
C7m C2n N1n . . 129.6(12)
C7m C2n C3n . . 111.0(12)
C7m C2n C7n . . 10.2(7)
N1n C2n C3n . . 119.4(12)
N1n C2n C7n . . 119.3(12)
C3n C2n C7n . . 121.2(12)
C2m C3n C3m . . 90(4)
C2m C3n C4m . . 140.7(16)
C2m C3n C2n . . 2.6(8)
C2m C3n C4n . . 121.3(14)
C2m C3n H1c3n . . 118.05
C3m C3n C4m . . 129(5)
C3m C3n C2n . . 93(4)
C3m C3n C4n . . 148(5)
C3m C3n H1c3n . . 27.68
C4m C3n C2n . . 138.0(16)
C4m C3n C4n . . 19.5(12)
C4m C3n H1c3n . . 101.27
C2n C3n C4n . . 118.7(14)
C2n C3n H1c3n . . 120.64
C4n C3n H1c3n . . 120.64
C1m C4n C4m . . 169(6)
C1m C4n C1n . . 13.0(14)
C1m C4n C3n . . 133(2)
C1m C4n H1c4n . . 107.07
C4m C4n C1n . . 174(5)
C4m C4n C3n . . 55(3)
C4m C4n H1c4n . . 64.72
C1n C4n C3n . . 120.6(16)
C1n C4n H1c4n . . 119.69
C3n C4n H1c4n . . 119.69
C5m C5n C7m . . 98(3)
C5m C5n H1c5m . . 94.04
C5m C5n C1n . . 12(2)
C5m C5n C7n . . 107(3)
C5m C5n H1c5n . . 131.88
C7m C5n H1c5m . . 167.13
C7m C5n C1n . . 109.7(13)
C7m C5n C7n . . 8.9(7)
C7m C5n H1c5n . . 129.6
H1c5m C5n C1n . . 82.96
H1c5m C5n C7n . . 158.35
H1c5m C5n H1c5n . . 37.84
C1n C5n C7n . . 118.6(13)
C1n C5n H1c5n . . 120.72
C7n C5n H1c5n . . 120.72
O24m C6n C6m . . 83(2)
O24m C6n H1c6m . . 170.58
O24m C6n O24n . . 14.7(6)
O24m C6n H1c6n . . 124.14
O24m C6n H2c6n . . 101.58
O24m C6n H3c6n . . 101.85
C6m C6n H1c6m . . 106.81
C6m C6n O24n . . 97(2)
C6m C6n H1c6n . . 153.22
C6m C6n H2c6n . . 61.16
C6m C6n H3c6n . . 57.56
H1c6m C6n O24n . . 155.91
H1c6m C6n H1c6n . . 46.45
H1c6m C6n H2c6n . . 83.96
H1c6m C6n H3c6n . . 83.18
O24n C6n H1c6n . . 109.47
O24n C6n H2c6n . . 109.47
O24n C6n H3c6n . . 109.47
H1c6n C6n H2c6n . . 109.47
H1c6n C6n H3c6n . . 109.47
H2c6n C6n H3c6n . . 109.47
O24m C7n C2m . . 127.0(11)
O24m C7n C7m . . 164(4)
O24m C7n O24n . . 12.6(7)
O24m C7n C2n . . 127.0(12)
O24m C7n C5n . . 112.9(12)
C2m C7n C7m . . 69(4)
C2m C7n O24n . . 114.4(10)
C2m C7n C2n . . 0.5(11)
C2m C7n C5n . . 120.1(11)
C7m C7n O24n . . 177(4)
C7m C7n C2n . . 69(4)
C7m C7n C5n . . 51(3)
O24n C7n C2n . . 114.5(10)
O24n C7n C5n . . 125.5(11)
C2n C7n C5n . . 120.1(12)
H1c1m H1c1n C1n . . 82.92
C3m H1c3n H1c3m . . 118.52
C3m H1c3n C3n . . 11.18
H1c3m H1c3n C3n . . 129.68
C4m H1c4n H1c4m . . 77.97
C4m H1c4n C4n . . 29.73
H1c4m H1c4n C4n . . 107.7
H1c5m H1c5n C5n . . 57.67
H1c6m H1c6n C6n . . 38.15
C6m H2c6n H2c6m . . 77.55
C6m H2c6n C6n . . 38.09
H2c6m H2c6n C6n . . 115.41
C6m H3c6n H3c6m . . 82.58
C6m H3c6n C6n . . 38.43
H3c6m H3c6n C6n . . 120.54
H1n1m H1n1n N1n . . 75(17)
N1m H2n1n H2n1m . . 111(13)
N1m H2n1n N1n . . 10(2)
H2n1m H2n1n N1n . . 120(13)
C1o O24o C4o 2_765 2_765 66(4)
C1o O24o C5o 2_765 2_765 125(5)
C1o O24o C6o 2_765 . 88(4)
C1o O24o C7o 2_765 . 155(4)
C4o O24o C5o 2_765 2_765 169(4)
C4o O24o C6o 2_765 . 22(3)
C4o O24o C7o 2_765 . 139(3)
C5o O24o C6o 2_765 . 147(4)
C5o O24o C7o 2_765 . 30(2)
C6o O24o C7o . . 117(3)
C2o N1o H1n1o . . 111(6)
C2o N1o H2n1o . . 118(5)
H1n1o N1o H2n1o . . 120(7)
O24o C1o C4o 2_765 . 89(5)
O24o C1o C5o 2_765 . 32(3)
O24o C1o C6o 2_765 2_765 67(4)
O24o C1o H1c1o 2_765 . 151.67
C4o C1o C5o . . 121(4)
C4o C1o C6o . 2_765 22(3)
C4o C1o H1c1o . . 119.6
C5o C1o C6o . 2_765 99(4)
C5o C1o H1c1o . . 119.6
C6o C1o H1c1o 2_765 . 141.14
N1o C2o C3o . . 119(2)
N1o C2o C5o . 2_765 89(2)
N1o C2o C7o . . 119(2)
N1o C2o H1c5o . 2_765 48.38
C3o C2o C5o . 2_765 152(3)
C3o C2o C7o . . 121(2)
C3o C2o H1c5o . 2_765 167.71
C5o C2o C7o 2_765 . 30.7(13)
C5o C2o H1c5o 2_765 2_765 40.26
C7o C2o H1c5o . 2_765 70.97
C2o C3o C4o . . 119(3)
C2o C3o C6o . 2_765 104(4)
C2o C3o H1c3o . . 120.64
C2o C3o H2c6o . 2_765 93.41
C2o C3o H3c6o . 2_765 87.99
C4o C3o C6o . 2_765 15(3)
C4o C3o H1c3o . . 120.64
C4o C3o H2c6o . 2_765 66.79
C4o C3o H3c6o . 2_765 71.72
C6o C3o H1c3o 2_765 . 135.71
C6o C3o H2c6o 2_765 2_765 66.57
C6o C3o H3c6o 2_765 2_765 67.69
H1c3o C3o H2c6o . 2_765 109.17
H1c3o C3o H3c6o . 2_765 110
H2c6o C3o H3c6o 2_765 2_765 133.2
O24o C4o C1o 2_765 . 26(3)
O24o C4o C3o 2_765 . 95(4)
O24o C4o C6o 2_765 2_765 72(5)
O24o C4o H1c4o 2_765 . 145.29
O24o C4o H1c6o 2_765 2_765 158.19
C1o C4o C3o . . 121(4)
C1o C4o C6o . 2_765 97(6)
C1o C4o H1c4o . . 119.69
C1o C4o H1c6o . 2_765 133.9
C3o C4o C6o . 2_765 23(4)
C3o C4o H1c4o . . 119.69
C3o C4o H1c6o . 2_765 104.59
C6o C4o H1c4o 2_765 . 143.03
C6o C4o H1c6o 2_765 2_765 127.18
H1c4o C4o H1c6o . 2_765 17.4
O24o C5o C1o 2_765 . 23(3)
O24o C5o C2o 2_765 2_765 175(4)
O24o C5o C7o 2_765 . 96(3)
O24o C5o C7o 2_765 2_765 113(3)
O24o C5o H1c5o 2_765 . 143.41
C1o C5o C2o . 2_765 152(3)
C1o C5o C7o . . 119(2)
C1o C5o C7o . 2_765 136(3)
C1o C5o H1c5o . . 120.72
C2o C5o C7o 2_765 . 89(2)
C2o C5o C7o 2_765 2_765 72(2)
C2o C5o H1c5o 2_765 . 31.35
C7o C5o C7o . 2_765 17.5(12)
C7o C5o H1c5o . . 120.72
C7o C5o H1c5o 2_765 . 103.29
O24o C6o C1o . 2_765 25(2)
O24o C6o C3o . 2_765 132(5)
O24o C6o C4o . 2_765 86(5)
O24o C6o H1c6o . . 109.47
O24o C6o H2c6o . . 109.47
O24o C6o H3c6o . . 109.47
C1o C6o C3o 2_765 2_765 157(5)
C1o C6o C4o 2_765 2_765 61(5)
C1o C6o H1c6o 2_765 . 84.78
C1o C6o H2c6o 2_765 . 118.37
C1o C6o H3c6o 2_765 . 121.6
C3o C6o C4o 2_765 2_765 141(7)
C3o C6o H1c6o 2_765 . 118.04
C3o C6o H2c6o 2_765 . 55.99
C3o C6o H3c6o 2_765 . 54.12
C4o C6o H1c6o 2_765 . 24.11
C4o C6o H2c6o 2_765 . 114.51
C4o C6o H3c6o 2_765 . 124.64
H1c6o C6o H2c6o . . 109.47
H1c6o C6o H3c6o . . 109.47
H2c6o C6o H3c6o . . 109.47
O24o C7o C2o . . 114.5(16)
O24o C7o C5o . . 125.5(15)
O24o C7o C5o . 2_765 37(2)
O24o C7o C7o . 2_765 107.9(16)
C2o C7o C5o . . 120.1(17)
C2o C7o C5o . 2_765 77(2)
C2o C7o C7o . 2_765 137.7(19)
C5o C7o C5o . 2_765 163(2)
C5o C7o C7o . 2_765 17.6(14)
C5o C7o C7o 2_765 2_765 145(2)
C4o H1c4o H1c6o . 2_765 16.71
C2o H1c5o C5o 2_765 . 108.39
C4o H1c6o C6o 2_765 . 28.71
C4o H1c6o H1c4o 2_765 2_765 145.88
C6o H1c6o H1c4o . 2_765 167.79
C3o H2c6o C6o 2_765 . 57.44
C3o H3c6o C6o 2_765 . 58.19
O1a Mo1a O6a . . 101.5(3)
O1a Mo1a O13a . . 102.1(3)
O1a Mo1a O18a . . 144.5(2)
O6a Mo1a O13a . . 103.5(3)
O6a Mo1a O18a . . 99.3(3)
O13a Mo1a O18a . . 100.5(3)
O2a Mo2a O3a . . 105.8(3)
O2a Mo2a O12a . . 95.2(3)
O2a Mo2a O18a . . 99.8(3)
O3a Mo2a O12a . . 102.3(3)
O3a Mo2a O18a . . 97.5(3)
O12a Mo2a O18a . . 150.9(3)
O10a Mo3a O12a . . 144.9(3)
O10a Mo3a O16a . . 101.6(3)
O10a Mo3a O19a . . 99.3(3)
O12a Mo3a O16a . . 99.9(3)
O12a Mo3a O19a . . 102.3(3)
O16a Mo3a O19a . . 103.5(3)
O1a Mo4a O4a . . 103.6(3)
O1a Mo4a O20a . . 99.1(3)
O1a Mo4a O21a . . 144.2(2)
O4a Mo4a O20a . . 101.9(3)
O4a Mo4a O21a . . 102.9(3)
O20a Mo4a O21a . . 98.6(3)
O7a Mo5a O10a . . 93.9(3)
O7a Mo5a O21a . . 100.6(3)
O7a Mo5a O23a . . 105.4(3)
O10a Mo5a O21a . . 153.6(2)
O10a Mo5a O23a . . 99.6(3)
O21a Mo5a O23a . . 97.6(3)
O5a P1a O11a . . 109.2(3)
O5a P1a O14a . . 108.5(3)
O5a P1a O17a . . 106.0(3)
O11a P1a O14a . . 107.2(3)
O11a P1a O17a . . 113.0(3)
O14a P1a O17a . . 112.8(3)
O8a P2a O9a . . 107.5(3)
O8a P2a O15a . . 111.4(3)
O8a P2a O22a . . 108.0(3)
O9a P2a O15a . . 108.7(3)
O9a P2a O22a . . 110.8(3)
O15a P2a O22a . . 110.4(3)
Mo1a O1a Mo4a . . 149.6(3)
Mo3a O10a Mo5a . . 120.7(3)
Mo2a O12a Mo3a . . 122.3(3)
Mo1a O18a Mo2a . . 121.3(2)
Mo4a O21a Mo5a . . 122.7(3)
Mo1bx Mo1b O14bx . . 112.6(5)
Mo1bx Mo1b O6bx . . 76.0(6)
Mo1bx Mo1b O18bx . . 154.3(6)
Mo1bx Mo1b O13bx . . 49.3(6)
Mo1bx Mo1b O1b . . 40.5(3)
Mo1bx Mo1b O6b . . 84.4(4)
Mo1bx Mo1b O13b . . 70.8(4)
Mo1bx Mo1b O18b . . 171.3(4)
O14bx Mo1b O6bx . . 89.1(5)
O14bx Mo1b O18bx . . 92.3(5)
O14bx Mo1b O13bx . . 161.2(6)
O14bx Mo1b O1b . . 79.7(3)
O14bx Mo1b O6b . . 80.1(3)
O14bx Mo1b O13b . . 175.4(4)
O14bx Mo1b O18b . . 75.9(4)
O6bx Mo1b O18bx . . 112.1(7)
O6bx Mo1b O13bx . . 90.6(6)
O6bx Mo1b O1b . . 98.3(5)
O6bx Mo1b O6b . . 10.3(5)
O6bx Mo1b O13b . . 94.8(5)
O6bx Mo1b O18b . . 106.7(5)
O18bx Mo1b O13bx . . 105.2(7)
O18bx Mo1b O1b . . 148.6(5)
O18bx Mo1b O6b . . 107.0(5)
O18bx Mo1b O13b . . 84.0(5)
O18bx Mo1b O18b . . 17.0(5)
O13bx Mo1b O1b . . 81.8(5)
O13bx Mo1b O6b . . 100.7(5)
O13bx Mo1b O13b . . 21.6(5)
O13bx Mo1b O18b . . 122.0(5)
O1b Mo1b O6b . . 101.5(3)
O1b Mo1b O13b . . 102.1(3)
O1b Mo1b O18b . . 144.5(3)
O6b Mo1b O13b . . 103.5(3)
O6b Mo1b O18b . . 99.3(3)
O13b Mo1b O18b . . 100.5(3)
Mo2bx Mo2b O3bx . . 90.7(7)
Mo2bx Mo2b O17bx . . 133.0(6)
Mo2bx Mo2b O18bx . . 46.1(6)
Mo2bx Mo2b O12bx . . 140.5(7)
Mo2bx Mo2b O2bx . . 45.0(8)
Mo2bx Mo2b O2b . . 45.1(6)
Mo2bx Mo2b O3b . . 105.0(4)
Mo2bx Mo2b O12b . . 136.6(5)
Mo2bx Mo2b O18b . . 54.9(5)
O3bx Mo2b O17bx . . 91.5(6)
O3bx Mo2b O18bx . . 91.2(6)
O3bx Mo2b O12bx . . 108.5(6)
O3bx Mo2b O2bx . . 94.6(7)
O3bx Mo2b O2b . . 107.6(6)
O3bx Mo2b O3b . . 22.1(5)
O3bx Mo2b O12b . . 123.2(5)
O3bx Mo2b O18b . . 75.5(5)
O17bx Mo2b O18bx . . 87.0(5)
O17bx Mo2b O12bx . . 82.0(5)
O17bx Mo2b O2bx . . 173.6(5)
O17bx Mo2b O2b . . 160.5(3)
O17bx Mo2b O3b . . 93.5(4)
O17bx Mo2b O12b . . 77.3(4)
O17bx Mo2b O18b . . 80.4(4)
O18bx Mo2b O12bx . . 157.6(4)
O18bx Mo2b O2bx . . 90.9(6)
O18bx Mo2b O2b . . 88.3(4)
O18bx Mo2b O3b . . 113.2(4)
O18bx Mo2b O12b . . 141.9(3)
O18bx Mo2b O18b . . 17.2(4)
O12bx Mo2b O2bx . . 98.0(7)
O12bx Mo2b O2b . . 95.6(5)
O12bx Mo2b O3b . . 87.0(4)
O12bx Mo2b O12b . . 15.8(4)
O12bx Mo2b O18b . . 162.1(4)
O2bx Mo2b O2b . . 13.2(4)
O2bx Mo2b O3b . . 92.9(5)
O2bx Mo2b O12b . . 101.0(5)
O2bx Mo2b O18b . . 99.1(6)
O2b Mo2b O3b . . 105.8(3)
O2b Mo2b O12b . . 95.2(3)
O2b Mo2b O18b . . 99.8(3)
O3b Mo2b O12b . . 102.3(3)
O3b Mo2b O18b . . 97.5(3)
O12b Mo2b O18b . . 150.9(3)
Mo3bx Mo3b O15bx . . 116.5(4)
Mo3bx Mo3b O10bx . . 110.3(5)
Mo3bx Mo3b O19bx . . 41.1(6)
Mo3bx Mo3b O16bx . . 113.1(7)
Mo3bx Mo3b O10b . . 118.2(4)
Mo3bx Mo3b O12b . . 60.1(4)
Mo3bx Mo3b O16b . . 133.9(5)
Mo3bx Mo3b O19b . . 50.7(4)
O15bx Mo3b O10bx . . 83.2(4)
O15bx Mo3b O19bx . . 151.1(5)
O15bx Mo3b O16bx . . 109.5(6)
O15bx Mo3b O10b . . 78.5(3)
O15bx Mo3b O12b . . 73.3(3)
O15bx Mo3b O16b . . 92.2(4)
O15bx Mo3b O19b . . 164.3(4)
O10bx Mo3b O19bx . . 89.4(6)
O10bx Mo3b O16bx . . 121.2(8)
O10bx Mo3b O10b . . 8.0(4)
O10bx Mo3b O12b . . 143.9(4)
O10bx Mo3b O16b . . 108.1(4)
O10bx Mo3b O19b . . 93.0(4)
O19bx Mo3b O16bx . . 98.3(7)
O19bx Mo3b O10b . . 96.6(5)
O19bx Mo3b O12b . . 98.1(5)
O19bx Mo3b O16b . . 116.7(4)
O19bx Mo3b O19b . . 13.3(4)
O16bx Mo3b O10b . . 116.4(7)
O16bx Mo3b O12b . . 92.7(7)
O16bx Mo3b O16b . . 21.4(6)
O16bx Mo3b O19b . . 85.5(6)
O10b Mo3b O12b . . 144.9(3)
O10b Mo3b O16b . . 101.6(3)
O10b Mo3b O19b . . 99.3(3)
O12b Mo3b O16b . . 99.9(3)
O12b Mo3b O19b . . 102.3(3)
O16b Mo3b O19b . . 103.5(3)
Mo4bx Mo4b O1bx . . 85.5(9)
Mo4bx Mo4b O20bx . . 61.3(10)
Mo4bx Mo4b O21bx . . 74.0(9)
Mo4bx Mo4b O4bx . . 165.6(11)
Mo4bx Mo4b O1b . . 89.6(8)
Mo4bx Mo4b O4b . . 158.9(10)
Mo4bx Mo4b O20b . . 59.2(10)
Mo4bx Mo4b O21b . . 73.4(8)
O1bx Mo4b O20bx . . 98.9(6)
O1bx Mo4b O21bx . . 142.2(5)
O1bx Mo4b O4bx . . 108.0(7)
O1bx Mo4b O1b . . 16.4(4)
O1bx Mo4b O4b . . 102.4(4)
O1bx Mo4b O20b . . 83.4(4)
O1bx Mo4b O21b . . 153.6(4)
O20bx Mo4b O21bx . . 98.6(6)
O20bx Mo4b O4bx . . 110.3(8)
O20bx Mo4b O1b . . 114.6(5)
O20bx Mo4b O4b . . 98.0(5)
O20bx Mo4b O20b . . 15.5(5)
O20bx Mo4b O21b . . 84.9(5)
O21bx Mo4b O4bx . . 96.9(6)
O21bx Mo4b O1b . . 129.8(4)
O21bx Mo4b O4b . . 108.0(3)
O21bx Mo4b O20b . . 111.0(4)
O21bx Mo4b O21b . . 15.5(5)
O4bx Mo4b O1b . . 104.8(7)
O4bx Mo4b O4b . . 15.1(6)
O4bx Mo4b O20b . . 116.1(7)
O4bx Mo4b O21b . . 94.9(6)
O1b Mo4b O4b . . 103.6(3)
O1b Mo4b O20b . . 99.1(3)
O1b Mo4b O21b . . 144.2(3)
O4b Mo4b O20b . . 101.9(4)
O4b Mo4b O21b . . 102.9(3)
O20b Mo4b O21b . . 98.6(3)
Mo5bx Mo5b O23bx . . 71.5(7)
Mo5bx Mo5b O7bx . . 126.3(8)
Mo5bx Mo5b O21bx . . 110.1(7)
Mo5bx Mo5b O7b . . 130.2(5)
Mo5bx Mo5b O10b . . 36.4(5)
Mo5bx Mo5b O21b . . 126.0(5)
Mo5bx Mo5b O23b . . 86.4(6)
O23bx Mo5b O7bx . . 111.3(9)
O23bx Mo5b O21bx . . 98.3(6)
O23bx Mo5b O7b . . 116.9(6)
O23bx Mo5b O10b . . 88.8(6)
O23bx Mo5b O21b . . 103.8(6)
O23bx Mo5b O23b . . 15.1(6)
O7bx Mo5b O21bx . . 121.7(9)
O7bx Mo5b O7b . . 6.6(8)
O7bx Mo5b O10b . . 90.5(7)
O7bx Mo5b O21b . . 105.9(8)
O7bx Mo5b O23b . . 100.5(7)
O21bx Mo5b O7b . . 116.2(5)
O21bx Mo5b O10b . . 140.7(5)
O21bx Mo5b O21b . . 16.0(5)
O21bx Mo5b O23b . . 96.1(4)
O7b Mo5b O10b . . 93.9(3)
O7b Mo5b O21b . . 100.6(3)
O7b Mo5b O23b . . 105.4(4)
O10b Mo5b O21b . . 153.6(3)
O10b Mo5b O23b . . 99.6(3)
O21b Mo5b O23b . . 97.6(3)
P1bx P1b O5bx . . 104.8(18)
P1bx P1b O17bx . . 90(2)
P1bx P1b O11bx . . 119.1(17)
P1bx P1b O5b . . 112.1(18)
P1bx P1b O11b . . 113.5(16)
P1bx P1b O14b . . 10.2(19)
P1bx P1b O17b . . 103(2)
O5bx P1b O17bx . . 107.9(7)
O5bx P1b O11bx . . 113.3(7)
O5bx P1b O5b . . 12.8(6)
O5bx P1b O11b . . 122.0(6)
O5bx P1b O14b . . 103.2(6)
O5bx P1b O17b . . 98.3(6)
O17bx P1b O11bx . . 119.0(5)
O17bx P1b O5b . . 117.3(5)
O17bx P1b O11b . . 113.9(4)
O17bx P1b O14b . . 99.8(4)
O17bx P1b O17b . . 14.3(4)
O11bx P1b O5b . . 100.6(4)
O11bx P1b O11b . . 8.7(4)
O11bx P1b O14b . . 111.8(4)
O11bx P1b O17b . . 116.0(4)
O5b P1b O11b . . 109.2(3)
O5b P1b O14b . . 108.5(3)
O5b P1b O17b . . 106.0(3)
O11b P1b O14b . . 107.2(3)
O11b P1b O17b . . 113.0(3)
O14b P1b O17b . . 112.8(3)
P2bx P2b O15bx . . 97(2)
P2bx P2b O22bx . . 105(2)
P2bx P2b O9bx . . 104(2)
P2bx P2b O8b . . 55(2)
P2bx P2b O9b . . 55(2)
P2bx P2b O15b . . 111(2)
P2bx P2b O22b . . 139(2)
O15bx P2b O22bx . . 115.1(6)
O15bx P2b O9bx . . 111.6(7)
O15bx P2b O8b . . 100.7(4)
O15bx P2b O9b . . 104.7(5)
O15bx P2b O15b . . 14.2(3)
O15bx P2b O22b . . 123.8(4)
O22bx P2b O9bx . . 119.9(7)
O22bx P2b O8b . . 54.2(4)
O22bx P2b O9b . . 138.2(5)
O22bx P2b O15b . . 113.0(4)
O22bx P2b O22b . . 56.5(4)
O9bx P2b O8b . . 144.0(7)
O9bx P2b O9b . . 50.0(7)
O9bx P2b O15b . . 103.2(6)
O9bx P2b O22b . . 66.8(6)
O8b P2b O9b . . 107.5(4)
O8b P2b O15b . . 111.4(3)
O8b P2b O22b . . 108.0(3)
O9b P2b O15b . . 108.7(4)
O9b P2b O22b . . 110.8(4)
O15b P2b O22b . . 110.4(4)
Mo1bx O1b Mo4bx . . 155.0(4)
Mo1bx O1b O1bx . . 115.3(10)
Mo1bx O1b Mo1b . . 10.00(10)
Mo1bx O1b Mo4b . . 157.9(4)
Mo4bx O1b O1bx . . 80.8(10)
Mo4bx O1b Mo1b . . 145.8(3)
Mo4bx O1b Mo4b . . 6.29(8)
O1bx O1b Mo1b . . 116.6(10)
O1bx O1b Mo4b . . 82.4(9)
Mo1b O1b Mo4b . . 149.6(4)
Mo2bx O2b O2bx . . 110(2)
Mo2bx O2b Mo2b . . 9.43(12)
O2bx O2b Mo2b . . 112(2)
Mo2bx O3b O3bx . . 69.1(10)
Mo2bx O3b Mo2b . . 10.56(9)
O3bx O3b Mo2b . . 75.5(10)
Mo4bx O4b O4bx . . 58.3(16)
Mo4bx O4b Mo4b . . 2.30(12)
O4bx O4b Mo4b . . 56.6(16)
O5bx O5b P1b . . 75(2)
Mo1bx O6b O6bx . . 83(2)
Mo1bx O6b Mo1b . . 14.27(10)
O6bx O6b Mo1b . . 94(3)
Mo5bx O7b O7bx . . 32(3)
Mo5bx O7b Mo5b . . 7.70(9)
O7bx O7b Mo5b . . 36(3)
P2bx O8b O22bx . . 65.9(5)
P2bx O8b O8bx . . 64.0(5)
P2bx O8b P2b . . 5.0(3)
O22bx O8b O8bx . . 124.6(7)
O22bx O8b P2b . . 61.3(5)
O8bx O8b P2b . . 69.0(4)
P2bx O9b O9bx . . 68.1(6)
P2bx O9b P2b . . 5.1(2)
O9bx O9b P2b . . 63.2(5)
Mo5bx O10b O10bx . . 139.2(18)
Mo5bx O10b Mo3b . . 114.0(3)
Mo5bx O10b Mo5b . . 6.86(11)
O10bx O10b Mo3b . . 47(2)
O10bx O10b Mo5b . . 142.1(18)
Mo3b O10b Mo5b . . 120.7(3)
O11bx O11b P1b . . 63(2)
Mo3bx O12b O12bx . . 100.1(13)
Mo3bx O12b Mo2b . . 113.4(3)
Mo3bx O12b Mo3b . . 13.29(9)
O12bx O12b Mo2b . . 53.2(14)
O12bx O12b Mo3b . . 113.2(13)
Mo2b O12b Mo3b . . 122.3(3)
Mo1bx O13b O13bx . . 84.2(14)
Mo1bx O13b Mo1b . . 14.54(11)
O13bx O13b Mo1b . . 98.7(14)
P1bx O14b O14bx . . 140(2)
P1bx O14b P1b . . 1.3(2)
O14bx O14b P1b . . 140(2)
Mo5bx O15b O15bx . . 128.8(17)
Mo5bx O15b P2b . . 134.0(4)
O15bx O15b P2b . . 78.8(13)
Mo3bx O16b O16bx . . 48.9(16)
Mo3bx O16b Mo3b . . 9.35(10)
O16bx O16b Mo3b . . 57.9(17)
Mo3bx O17b P1bx . . 141.0(3)
Mo3bx O17b O17bx . . 127(2)
Mo3bx O17b P1b . . 135.2(3)
P1bx O17b O17bx . . 76(2)
P1bx O17b P1b . . 6.22(19)
O17bx O17b P1b . . 81(2)
Mo2bx O18b O18bx . . 95.2(14)
Mo2bx O18b Mo1b . . 121.8(3)
Mo2bx O18b Mo2b . . 9.28(9)
O18bx O18b Mo1b . . 44.1(12)
O18bx O18b Mo2b . . 100.8(14)
Mo1b O18b Mo2b . . 121.3(3)
Mo3bx O19b O19bx . . 108.5(14)
Mo3bx O19b Mo3b . . 13.94(12)
O19bx O19b Mo3b . . 119.5(14)
Mo4bx O20b O20bx . . 93(2)
Mo4bx O20b Mo4b . . 6.41(9)
O20bx O20b Mo4b . . 93(2)
Mo4bx O21b Mo5bx . . 114.4(3)
Mo4bx O21b O21bx . . 87.5(13)
Mo4bx O21b Mo4b . . 6.14(9)
Mo4bx O21b Mo5b . . 117.3(3)
Mo5bx O21b O21bx . . 59.0(11)
Mo5bx O21b Mo4b . . 119.2(3)
Mo5bx O21b Mo5b . . 7.45(9)
O21bx O21b Mo4b . . 87.5(13)
O21bx O21b Mo5b . . 66.4(11)
Mo4b O21b Mo5b . . 122.7(3)
O22bx O22b P2b . . 61.6(6)
Mo5bx O23b O23bx . . 80.8(18)
Mo5bx O23b Mo5b . . 11.39(11)
O23bx O23b Mo5b . . 92.0(18)

loop_
_geom_bond_atom_site_label_1
_geom_bond_atom_site_label_2
_geom_bond_site_symmetry_2
_geom_bond_distance
Mo1bx O1bx . 1.897(8)
Mo1bx O6bx . 1.712(13)
Mo1bx O18bx . 1.937(10)
Mo1bx O13bx . 1.694(14)
Mo1bx Mo1b . 0.427(2)
Mo1bx O1b . 1.598(5)
Mo1bx O6b . 1.724(6)
Mo1bx O13b . 1.606(7)
Mo4bx O1bx . 1.919(9)
Mo4bx O20bx . 1.722(16)
Mo4bx O21bx . 1.944(10)
Mo4bx O4bx . 1.697(11)
Mo4bx Mo4b . 0.211(3)
Mo4bx O1b . 1.929(5)
Mo4bx O4b . 1.895(6)
Mo4bx O20b . 1.625(8)
Mo4bx O21b . 1.893(6)
Mo5bx O23bx . 1.716(14)
Mo5bx O10bx . 1.959(8)
Mo5bx O7bx . 1.712(17)
Mo5bx O21bx . 1.913(7)
Mo5bx Mo5b . 0.342(3)
Mo5bx O7b . 1.950(8)
Mo5bx O10b . 1.698(5)
Mo5bx O15b . 2.028(6)
Mo5bx O21b . 2.132(6)
Mo5bx O23b . 1.728(7)
Mo3bx O10bx . 1.935(11)
Mo3bx O19bx . 1.730(11)
Mo3bx O16bx . 1.698(15)
Mo3bx O12bx . 1.922(10)
Mo3bx Mo3b . 0.461(2)
Mo3bx O12b . 1.738(6)
Mo3bx O16b . 2.044(7)
Mo3bx O17b . 2.078(6)
Mo3bx O19b . 1.481(6)
Mo2bx O3bx . 1.701(10)
Mo2bx O18bx . 1.923(12)
Mo2bx O12bx . 1.960(13)
Mo2bx O2bx . 1.717(16)
Mo2bx Mo2b . 0.346(3)
Mo2bx O2b . 1.493(8)
Mo2bx O3b . 1.822(6)
Mo2bx O18b . 1.753(7)
P1bx O5bx . 1.569(14)
P1bx O14bx . 1.525(13)
P1bx O17bx . 1.532(13)
P1bx O11bx . 1.537(8)
P1bx P1b . 0.176(5)
P1bx O14b . 1.352(8)
P1bx O17b . 1.582(8)
P2bx O15bx . 1.560(9)
P2bx O22bx . 1.562(14)
P2bx O9bx . 1.535(10)
P2bx O8bx . 1.519(11)
P2bx P2b . 0.157(6)
P2bx O8b . 1.471(7)
P2bx O9b . 1.451(9)
O3bx Mo2b . 1.662(10)
O3bx O3b . 0.645(16)
O5bx P1b . 1.514(13)
O5bx O5b . 0.347(16)
O14bx Mo1b . 2.151(11)
O14bx O14b . 0.218(13)
O15bx Mo3b . 2.053(6)
O15bx P2b . 1.533(7)
O15bx O15b . 0.383(9)
O1bx Mo4b . 1.924(9)
O1bx O1b . 0.547(15)
O6bx Mo1b . 1.764(14)
O6bx O6b . 0.317(16)
O23bx Mo5b . 1.794(14)
O23bx O23b . 0.47(2)
O17bx Mo2b . 2.107(9)
O17bx P1b . 1.523(12)
O17bx O17b . 0.380(11)
O18bx Mo1b . 1.544(11)
O18bx Mo2b . 2.147(12)
O18bx O18b . 0.648(12)
O11bx P1b . 1.444(7)
O11bx O11b . 0.244(8)
O10bx Mo3b . 1.726(12)
O10bx O10b . 0.330(10)
O13bx Mo1b . 1.941(13)
O13bx O13b . 0.724(15)
O7bx Mo5b . 1.487(16)
O7bx O7b . 0.29(2)
O19bx Mo3b . 2.050(11)
O19bx O19b . 0.540(15)
O16bx Mo3b . 1.464(16)
O16bx O16b . 0.629(15)
O20bx Mo4b . 1.813(16)
O20bx O20b . 0.486(14)
O12bx Mo2b . 1.681(13)
O12bx O12b . 0.571(11)
O21bx Mo4b . 1.992(10)
O21bx Mo5b . 1.768(8)
O21bx O21b . 0.533(15)
O4bx Mo4b . 1.492(11)
O4bx O4b . 0.465(17)
O2bx Mo2b . 1.944(16)
O2bx O2b . 0.477(15)
O22bx P2b . 1.513(13)
O22bx O8b . 1.398(11)
O22bx O22b . 1.433(10)
O9bx P2b . 1.489(9)
O9bx O9b . 1.277(17)
O8bx O8b . 1.393(13)
O1w O1w' . 0.63(5)
O2w O2w' . 0.71(6)
O24a C6a . 1.441(9)
O24a C7a . 1.372(9)
N1a C2a . 1.462(11)
N1a H1n1a . 0.87(5)
N1a H2n1a . 0.87(4)
C1a C4a . 1.381(15)
C1a C5a . 1.386(12)
C1a H1c1a . 0.96
C2a C3a . 1.387(12)
C2a C7a . 1.373(11)
C3a C4a . 1.382(13)
C3a H1c3a . 0.96
C4a H1c4a . 0.96
C5a C7a . 1.401(11)
C5a H1c5a . 0.96
C6a H1c6a . 0.96
C6a H2c6a . 0.96
C6a H3c6a . 0.96
O24b C2b 2_756 1.32(5)
O24b C3b 2_756 0.89(5)
O24b C4b 2_756 1.12(8)
O24b C6b . 1.44(5)
O24b C7b . 1.37(4)
N1b C2b . 1.46(7)
N1b C5b 2_756 0.76(6)
N1b H1c5b 2_756 0.3454
N1b H1n1b . 0.87(6)
N1b H2n1b . 0.87(10)
C1b C4b . 1.38(8)
C1b C5b . 1.39(8)
C1b H1c1b . 0.96
C2b C3b . 1.39(6)
C2b C5b 2_756 1.19(5)
C2b C7b . 1.37(2)
C2b C7b 2_756 0.74(3)
C3b C4b . 1.38(8)
C3b C6b 2_756 0.65(5)
C3b H1c3b . 0.96
C4b H1c4b . 0.96
C5b C7b . 1.40(3)
C5b H1c5b . 0.96
C5b H2n1b 2_756 0.99(8)
C6b H1c3b 2_756 0.4713
C6b H1c6b . 0.96
C6b H2c6b . 0.96
C6b H3c6b . 0.96
C7b C7b 2_756 0.705(13)
H1c3b H2c6b 2_756 0.6223
H1c5b H1n1b 2_756 0.5574
O24c C6c . 1.441(12)
O24c C7c . 1.372(10)
N1c C2c . 1.462(15)
N1c H1n1c . 0.87(6)
N1c H2n1c . 0.87(4)
C1c C4c . 1.381(19)
C1c C5c . 1.386(16)
C1c H1c1c . 0.96
C2c C3c . 1.387(14)
C2c C7c . 1.373(11)
C3c C4c . 1.382(17)
C3c H1c3c . 0.96
C4c H1c4c . 0.96
C5c C7c . 1.401(12)
C5c H1c5c . 0.96
C6c H1c6c . 0.96
C6c H2c6c . 0.96
C6c H3c6c . 0.96
O24d C6d . 1.441(11)
O24d C7d . 1.372(9)
N1d C2d . 1.462(14)
N1d H1n1d . 0.87(5)
N1d H2n1d . 0.87(4)
C1d C4d . 1.381(19)
C1d C5d . 1.386(14)
C1d H1c1d . 0.96
C2d C3d . 1.387(14)
C2d C7d . 1.373(11)
C3d C4d . 1.382(15)
C3d H1c3d . 0.96
C4d H1c4d . 0.96
C5d C7d . 1.401(11)
C5d H1c5d . 0.96
C6d H1c6d . 0.96
C6d H2c6d . 0.96
C6d H3c6d . 0.96
O24e C6e . 1.44(2)
O24e C7e . 1.372(15)
O24e O24f . 0.444(14)
O24e C6f . 1.40(2)
N1e C2e . 1.46(2)
N1e H1n1e . 0.87(7)
N1e H2n1e . 0.87(5)
N1e N1f . 0.67(3)
N1e H1n1f . 0.75(5)
C1e C4e . 1.38(3)
C1e C5e . 1.39(2)
C1e H1c1e . 0.96
C1e C1f . 0.59(3)
C1e C5f . 1.03(2)
C2e C3e . 1.39(2)
C2e C7e . 1.373(18)
C2e N1f . 1.26(2)
C2e C2f . 0.461(17)
C2e C7f . 1.328(18)
C3e C4e . 1.38(2)
C3e H1c3e . 0.96
C3e C2f . 1.02(2)
C3e C3f . 0.42(2)
C4e H1c4e . 0.96
C4e C1f . 1.33(3)
C4e C3f . 1.15(2)
C4e C4f . 0.45(3)
C5e C7e . 1.401(17)
C5e H1c5e . 0.96
C5e C5f . 0.55(2)
C5e C7f . 1.142(18)
C5e H1c5f . 1.021
C6e H1c6e . 0.96
C6e H2c6e . 0.96
C6e H3c6e . 0.96
C6e C6f . 0.47(2)
C6e H1c6f . 0.5045
C7e O24f . 0.956(15)
C7e C2f . 1.534(16)
C7e C7f . 0.427(14)
H1c1e C1f . 0.8986
H1c1e H1c1f . 0.7592
H1c3e C3f . 0.9386
H1c3e H1c3f . 0.4889
H1c4e C4f . 0.5858
H1c4e H1c4f . 0.4701
H1c5e H1c5f . 0.665
H1c6e H1c6f . 0.467
H2c6e C6f . 0.7948
H2c6e H2c6f . 0.4598
H3c6e C6f . 1.0063
H3c6e H3c6f . 0.6338
H1n1e H1n1f . 0.73(7)
H2n1e H2n1f . 0.73(6)
O24f C6f . 1.441(19)
O24f C7f . 1.372(15)
N1f C2f . 1.46(2)
N1f H1n1f . 0.87(6)
N1f H2n1f . 0.87(5)
C1f C4f . 1.38(3)
C1f C5f . 1.39(2)
C1f H1c1f . 0.96
C2f C3f . 1.387(19)
C2f C7f . 1.373(17)
C3f C4f . 1.38(2)
C3f H1c3f . 0.96
C4f H1c4f . 0.96
C5f C7f . 1.401(16)
C5f H1c5f . 0.96
C6f H1c6f . 0.96
C6f H2c6f . 0.96
C6f H3c6f . 0.96
O24g C6g . 1.44(2)
O24g C7g . 1.372(17)
O24g O24k . 0.358(16)
O24g C6k . 1.26(2)
N1g C2g . 1.46(2)
N1g H1n1g . 0.87(5)
N1g H2n1g . 0.87(4)
N1g N1k . 0.26(3)
N1g C2k . 1.52(2)
N1g H2n1k . 0.67(4)
C1g C4g . 1.38(3)
C1g C5g . 1.39(2)
C1g H1c1g . 0.96
C1g C1k . 0.45(3)
C1g C5k . 0.99(3)
C2g C3g . 1.39(2)
C2g C7g . 1.373(17)
C2g N1k . 1.46(2)
C2g C2k . 0.33(2)
C2g C7k . 1.130(17)
C3g C4g . 1.38(3)
C3g H1c3g . 0.96
C3g C2k . 1.10(2)
C3g C3k . 0.36(3)
C3g C4k . 1.41(3)
C4g H1c4g . 0.96
C4g C1k . 1.03(3)
C4g C3k . 1.46(3)
C4g C4k . 0.42(3)
C5g C7g . 1.401(19)
C5g H1c5g . 0.96
C5g C5k . 0.44(2)
C5g C7k . 1.372(19)
C5g H1c5k . 0.7209
C6g H1c6g . 0.96
C6g H2c6g . 0.96
C6g H3c6g . 0.96
C6g C6k . 0.43(2)
C6g H1c6k . 0.5852
C6g H3c6k . 1.0302
C7g O24k . 1.040(18)
C7g C5k . 1.537(19)
C7g C7k . 0.369(16)
H1c1g C1k . 1.0369
H1c1g H1c1k . 0.4991
H1c3g C3k . 0.6632
H1c3g H1c3k . 0.3586
H1c4g C4k . 0.6612
H1c4g H1c4k . 0.451
H1c5g H1c5k . 0.4779
H1c6g H1c6k . 0.4329
H2c6g C6k . 0.8591
H2c6g H2c6k . 0.4866
H3c6g H3c6k . 0.4395
H1n1g N1k . 0.83(6)
H1n1g H1n1k . 0.28(7)
H2n1g H2n1k . 0.24(6)
O24h C6h . 1.441(19)
O24h C7h . 1.372(17)
O24h O24l . 0.34(2)
O24h C7l . 1.079(17)
N1h C2h . 1.46(2)
N1h H1n1h . 0.87(6)
N1h H2n1h . 0.87(5)
N1h N1l . 0.25(3)
N1h C2l . 1.44(2)
N1h H1n1l . 0.80(6)
C1h C4h . 1.38(3)
C1h C5h . 1.39(2)
C1h H1c1h . 0.96
C1h C1l . 0.38(3)
C1h C4l . 1.10(3)
C1h H1c1l . 0.988
C2h C3h . 1.39(2)
C2h C7h . 1.373(17)
C2h N1l . 1.53(3)
C2h C2l . 0.291(19)
C2h C3l . 1.12(3)
C3h C4h . 1.38(3)
C3h H1c3h . 0.96
C3h C3l . 0.33(2)
C3h C4l . 1.42(3)
C3h H1c3l . 0.7268
C4h H1c4h . 0.96
C4h C3l . 1.43(3)
C4h C4l . 0.37(3)
C4h H1c4l . 0.6897
C5h C7h . 1.401(19)
C5h H1c5h . 0.96
C5h C1l . 1.04(2)
C5h C5l . 0.37(2)
C5h C7l . 1.52(2)
C6h H1c6h . 0.96
C6h H2c6h . 0.96
C6h H3c6h . 0.96
C6h O24l . 1.281(19)
C6h C6l . 0.41(3)
C6h H2c6l . 0.8114
C7h C2l . 1.166(17)
C7h C5l . 1.358(19)
C7h C7l . 0.325(19)
H1c1h H1c1l . 0.4102
H1c3h H1c3l . 0.3333
H1c4h H1c4l . 0.4068
H1c5h C5l . 0.7522
H1c5h H1c5l . 0.3978
H1c6h C6l . 0.6592
H1c6h H1c6l . 0.4299
H2c6h H2c6l . 0.4678
H3c6h C6l . 0.951
H3c6h H3c6l . 0.3824
H1n1h H1n1l . 0.28(6)
H2n1h N1l . 0.65(5)
H2n1h H2n1l . 0.23(6)
O24i C6i . 1.44(2)
O24i C7i . 1.372(18)
O24i O24j . 0.402(17)
O24i C7j . 1.102(19)
N1i C2i . 1.46(2)
N1i H1n1i . 0.87(5)
N1i H2n1i . 0.87(4)
N1i N1j . 0.33(2)
N1i C2j . 1.38(2)
N1i H1n1j . 0.68(5)
C1i C4i . 1.38(3)
C1i C5i . 1.39(3)
C1i H1c1i . 0.96
C1i C1j . 0.35(4)
C1i C4j . 1.22(3)
C1i H1c1j . 0.9213
C2i C3i . 1.39(2)
C2i C7i . 1.373(18)
C2i C2j . 0.291(17)
C2i C3j . 1.11(2)
C2i C7j . 1.567(17)
C3i C4i . 1.38(2)
C3i H1c3i . 0.96
C3i C3j . 0.30(3)
C3i C4j . 1.33(3)
C3i H1c3j . 0.809
C4i H1c4i . 0.96
C4i C3j . 1.50(3)
C4i C4j . 0.36(4)
C4i H1c4j . 0.7152
C5i C7i . 1.401(19)
C5i H1c5i . 0.96
C5i C1j . 1.08(2)
C5i C5j . 0.31(2)
C5i C7j . 1.543(18)
C6i H1c6i . 0.96
C6i H2c6i . 0.96
C6i H3c6i . 0.96
C6i O24j . 1.32(2)
C6i C6j . 0.45(2)
C6i H2c6j . 0.7224
C7i C2j . 1.225(18)
C7i C5j . 1.313(19)
C7i C7j . 0.316(15)
H1c1i H1c1j . 0.3989
H1c3i H1c3j . 0.2971
H1c4i H1c4j . 0.4287
H1c5i C5j . 0.8152
H1c5i H1c5j . 0.3174
H1c6i C6j . 0.7461
H1c6i H1c6j . 0.5292
H2c6i H2c6j . 0.4962
H3c6i C6j . 0.8535
H3c6i H3c6j . 0.3611
H1n1i H1n1j . 0.38(6)
H2n1i N1j . 0.58(5)
H2n1i H2n1j . 0.38(6)
O24j C6j . 1.44(2)
O24j C7j . 1.372(17)
N1j C2j . 1.46(2)
N1j H1n1j . 0.87(5)
N1j H2n1j . 0.87(4)
C1j C4j . 1.38(3)
C1j C5j . 1.39(2)
C1j H1c1j . 0.96
C2j C3j . 1.39(2)
C2j C7j . 1.373(18)
C3j C4j . 1.38(2)
C3j H1c3j . 0.96
C4j H1c4j . 0.96
C5j C7j . 1.401(18)
C5j H1c5j . 0.96
C6j H1c6j . 0.96
C6j H2c6j . 0.96
C6j H3c6j . 0.96
O24k C6k . 1.44(2)
O24k C7k . 1.372(18)
N1k C2k . 1.46(2)
N1k H1n1k . 0.87(5)
N1k H2n1k . 0.87(4)
C1k C4k . 1.38(3)
C1k C5k . 1.39(3)
C1k H1c1k . 0.96
C2k C3k . 1.39(3)
C2k C7k . 1.373(17)
C3k C4k . 1.38(3)
C3k H1c3k . 0.96
C4k H1c4k . 0.96
C5k C7k . 1.401(19)
C5k H1c5k . 0.96
C6k H1c6k . 0.96
C6k H2c6k . 0.96
C6k H3c6k . 0.96
O24l C6l . 1.44(2)
O24l C7l . 1.372(18)
N1l C2l . 1.46(2)
N1l H1n1l . 0.87(6)
N1l H2n1l . 0.87(5)
C1l C4l . 1.38(3)
C1l C5l . 1.39(2)
C1l H1c1l . 0.96
C2l C3l . 1.39(2)
C2l C7l . 1.373(17)
C3l C4l . 1.38(3)
C3l H1c3l . 0.96
C4l H1c4l . 0.96
C5l C7l . 1.40(2)
C5l H1c5l . 0.96
C6l H1c6l . 0.96
C6l H2c6l . 0.96
C6l H3c6l . 0.96
O24m C6m . 1.441(18)
O24m C7m . 1.372(17)
O24m O24n . 0.365(15)
O24m C6n . 1.390(19)
O24m C7n . 1.131(17)
N1m C2m . 1.46(2)
N1m H1n1m . 0.87(6)
N1m H2n1m . 0.87(5)
N1m N1n . 0.19(2)
N1m C2n . 1.49(2)
N1m H2n1n . 0.73(5)
C1m C4m . 1.38(3)
C1m C5m . 1.39(2)
C1m H1c1m . 0.96
C1m C1n . 0.54(3)
C1m C4n . 0.91(3)
C2m C3m . 1.39(2)
C2m C7m . 1.373(17)
C2m N1n . 1.43(2)
C2m C2n . 0.072(18)
C2m C3n . 1.35(2)
C2m C7n . 1.444(17)
C3m C4m . 1.38(2)
C3m H1c3m . 0.96
C3m C2n . 1.43(2)
C3m C3n . 0.30(2)
C3m H1c3n . 0.7107
C4m H1c4m . 0.96
C4m C3n . 1.18(2)
C4m C4n . 0.48(3)
C4m H1c4n . 0.8707
C5m C7m . 1.401(17)
C5m H1c5m . 0.96
C5m C1n . 0.95(2)
C5m C5n . 0.45(2)
C6m H1c6m . 0.96
C6m H2c6m . 0.96
C6m H3c6m . 0.96
C6m C6n . 0.60(2)
C6m H2c6n . 0.852
C6m H3c6n . 0.8146
C7m C2n . 1.303(16)
C7m C5n . 1.261(17)
C7m C7n . 0.249(16)
H1c1m H1c1n . 0.6993
H1c3m H1c3n . 0.3898
H1c4m H1c4n . 0.6248
H1c5m C5n . 0.815
H1c5m H1c5n . 0.5917
H1c6m C6n . 0.5957
H1c6m H1c6n . 0.6989
H2c6m H2c6n . 0.6626
H3c6m H3c6n . 0.6239
H1n1m N1n . 0.84(6)
H1n1m H1n1n . 0.26(6)
H2n1m H2n1n . 0.28(6)
O24n C6n . 1.441(18)
O24n C7n . 1.372(16)
N1n C2n . 1.46(2)
N1n H1n1n . 0.87(6)
N1n H2n1n . 0.87(5)
C1n C4n . 1.38(3)
C1n C5n . 1.39(2)
C1n H1c1n . 0.96
C2n C3n . 1.39(2)
C2n C7n . 1.373(16)
C3n C4n . 1.38(2)
C3n H1c3n . 0.96
C4n H1c4n . 0.96
C5n C7n . 1.401(17)
C5n H1c5n . 0.96
C6n H1c6n . 0.96
C6n H2c6n . 0.96
C6n H3c6n . 0.96
O24o C1o 2_765 0.65(6)
O24o C4o 2_765 1.51(5)
O24o C5o 2_765 0.90(3)
O24o C6o . 1.44(4)
O24o C7o . 1.37(3)
N1o C2o . 1.46(5)
N1o H1n1o . 0.87(5)
N1o H2n1o . 0.87(7)
C1o C4o . 1.38(6)
C1o C5o . 1.39(6)
C1o C6o 2_765 1.56(5)
C1o H1c1o . 0.96
C2o C3o . 1.39(4)
C2o C5o 2_765 1.41(3)
C2o C7o . 1.37(2)
C2o H1c5o 2_765 0.7728
C3o C4o . 1.38(7)
C3o C6o 2_765 0.88(5)
C3o H1c3o . 0.96
C3o H2c6o 2_765 0.8673
C3o H3c6o 2_765 0.8408
C4o C6o 2_765 0.58(7)
C4o H1c4o . 0.96
C4o H1c6o 2_765 0.4922
C5o C7o . 1.40(3)
C5o C7o 2_765 0.74(3)
C5o H1c5o . 0.96
C6o H1c6o . 0.96
C6o H2c6o . 0.96
C6o H3c6o . 0.96
C7o C7o 2_765 0.731(14)
H1c4o H1c6o 2_765 0.5119
Mo1a O1a . 1.898(5)
Mo1a O6a . 1.712(5)
Mo1a O13a . 1.695(7)
Mo1a O18a . 1.942(6)
Mo2a O2a . 1.717(7)
Mo2a O3a . 1.701(5)
Mo2a O12a . 1.960(5)
Mo2a O18a . 1.929(6)
Mo3a O10a . 1.936(6)
Mo3a O12a . 1.922(6)
Mo3a O16a . 1.697(6)
Mo3a O19a . 1.730(6)
Mo4a O1a . 1.919(5)
Mo4a O4a . 1.696(6)
Mo4a O20a . 1.724(7)
Mo4a O21a . 1.943(5)
Mo5a O7a . 1.712(8)
Mo5a O10a . 1.961(5)
Mo5a O21a . 1.913(6)
Mo5a O23a . 1.716(6)
P1a O5a . 1.569(7)
P1a O11a . 1.537(5)
P1a O14a . 1.524(5)
P1a O17a . 1.534(6)
P2a O8a . 1.556(5)
P2a O9a . 1.534(7)
P2a O15a . 1.560(5)
P2a O22a . 1.517(6)
Mo1b O1b . 1.898(5)
Mo1b O6b . 1.712(7)
Mo1b O13b . 1.695(7)
Mo1b O18b . 1.942(6)
Mo2b O2b . 1.717(7)
Mo2b O3b . 1.701(6)
Mo2b O12b . 1.960(6)
Mo2b O18b . 1.929(7)
Mo3b O10b . 1.936(6)
Mo3b O12b . 1.922(6)
Mo3b O16b . 1.697(7)
Mo3b O19b . 1.730(6)
Mo4b O1b . 1.919(5)
Mo4b O4b . 1.696(6)
Mo4b O20b . 1.724(8)
Mo4b O21b . 1.943(6)
Mo5b O7b . 1.712(8)
Mo5b O10b . 1.961(5)
Mo5b O21b . 1.913(6)
Mo5b O23b . 1.716(7)
P1b O5b . 1.569(6)
P1b O11b . 1.537(5)
P1b O14b . 1.524(6)
P1b O17b . 1.534(6)
P2b O8b . 1.556(5)
P2b O9b . 1.534(8)
P2b O15b . 1.560(6)
P2b O22b . 1.517(7)

loop_
_geom_hbond_atom_site_label_D
_geom_hbond_atom_site_label_H
_geom_hbond_atom_site_label_A
_geom_hbond_site_symmetry_D
_geom_hbond_site_symmetry_A
_geom_hbond_distance_DH
_geom_hbond_distance_HA
_geom_hbond_distance_DA
_geom_hbond_angle_DHA
C1a H1c1a O7b . . 0.96 2.43 3.218(11) 139.34
C5a H1c5a O21b . . 0.96 2.44 3.342(11) 156.29
N1a H1n1a O20a . 2_666 0.87(5) 2.10(4) 2.819(11) 140(4)
N1a H2n1a O24a . . 0.87(4) 2.36(4) 2.658(9) 100(2)
N1a H2n1a O6a . 1_455 0.87(4) 2.34(3) 3.187(10) 163(4)
N1a H2n1a O18a . 1_455 0.87(4) 2.45(5) 2.858(12) 109(3)
O3w H1c1b N1b . 2_756 1.17 2.16 2.88(5) 116.74
O3w H1c1b C1b . . 1.17 0.96 1.92(5) 129.17
O3w H1c1b C4b . . 1.17 2.03 2.80(5) 119.87
O3w H1c1b C5b . . 1.17 2.04 2.83(4) 121.42
C1b H1c1b O3w . . 0.96 1.17 1.92(5) 129.17
N1b H1c5b C3b 2_756 2_756 0.35 2.39 2.46(8) 97.79
N1b H1c5b O19a 2_756 2_756 0.35 2.44 2.74(4) 146.30
C5b H1c5b O19a . 2_756 0.96 2.44 3.33(3) 154.60
C6b H2c6b N1b . 2_756 0.96 2.50 2.71(8) 92.09
N1b H1n1b O19a . . 0.87(6) 1.98(6) 2.74(4) 145(7)
C5b H1n1b O19a 2_756 . 1.36(6) 1.98(6) 3.33(3) 175(6)
N1b H2n1b O3w . 2_756 0.87(10) 2.33(7) 2.88(5) 121(4)
N1b H2n1b O24b . . 0.87(10) 2.36(7) 2.66(5) 100(6)
N1b H2n1b C1b . 2_756 0.87(10) 1.18(9) 1.81(8) 124(8)
N1b H2n1b C4b . 2_756 0.87(10) 2.46(9) 3.02(8) 123(6)
C1b H2n1b N1b 2_756 . 1.18(9) 0.87(10) 1.81(8) 124(8)
C1b H2n1b C2b 2_756 . 1.18(9) 2.02(9) 2.47(7) 98(5)
C5b H2n1b O3w 2_756 2_756 0.99(8) 2.33(7) 2.83(4) 110(4)
C6c H2c6c O7a . 2_666 0.96 2.41 3.172(11) 136.20
N1c H1n1c O7bx . . 0.87(6) 2.22(6) 3.07(3) 166(3)
N1c H1n1c O7b . . 0.87(6) 1.95(5) 2.799(17) 164(3)
N1c H2n1c O20bx . . 0.87(4) 2.24(5) 2.779(19) 120(4)
N1c H2n1c O24c . . 0.87(4) 2.36(4) 2.658(12) 100(2)
N1c H2n1c O20b . . 0.87(4) 2.34(4) 2.961(13) 128(5)
N1d H1n1d O21bx . 1_655 0.87(5) 2.16(5) 2.811(17) 131(4)
N1d H1n1d O9bx . 1_655 0.87(5) 2.10(5) 2.695(17) 125(5)
N1d H1n1d O21b . 1_655 0.87(5) 2.43(6) 2.996(17) 123(4)
N1d H1n1d O22b . 1_655 0.87(5) 2.15(4) 2.998(13) 166(5)
N1d H2n1d O24d . . 0.87(4) 2.36(5) 2.658(11) 100(3)
C5e H1c5e C6f . . 0.96 2.12 2.419(19) 96.08
C5f H1c5e C6f . . 1.23 2.12 2.84(2) 113.47
N1e H1n1e O23bx . 1_665 0.87(7) 1.70(6) 2.55(3) 162(5)
N1e H1n1e O23b . 1_665 0.87(7) 1.97(6) 2.82(3) 164(4)
N1f H1n1e O23bx . 1_665 1.38(6) 1.70(6) 2.94(3) 145(3)
N1f H1n1e O23b . 1_665 1.38(6) 1.97(6) 3.17(2) 142(3)
N1e H2n1e O4w . . 0.87(5) 1.73(5) 2.60(3) 175(4)
N1e H2n1e O24e . . 0.87(5) 2.36(5) 2.66(2) 100(3)
N1e H2n1e O24f . . 0.87(5) 2.45(4) 2.62(2) 91(3)
N1f H2n1e O4w . . 1.26(4) 1.73(5) 2.86(3) 146(4)
N1f H2n1e O24e . . 1.26(4) 2.36(5) 2.78(2) 96(2)
C3e H1c3f O2bx . 2_665 1.16 2.44 3.23(2) 123.90
C3f H1c3f O2bx . 2_665 0.96 2.44 3.09(2) 125.19
C6e H3c6f C5e . . 1.19 2.27 2.84(2) 106.76
N1e H1n1f O23bx . 1_665 0.75(5) 2.08(6) 2.55(3) 120(5)
N1e H1n1f C3e . . 0.75(5) 2.31(4) 2.46(2) 93(4)
N1e H1n1f O23b . 1_665 0.75(5) 2.31(6) 2.82(3) 126(5)
N1f H1n1f O23bx . 1_665 0.87(6) 2.08(6) 2.94(3) 168(4)
N1f H1n1f O23b . 1_665 0.87(6) 2.31(6) 3.17(2) 168(4)
N1e H2n1f O4w . . 0.96(6) 2.04(4) 2.60(3) 115(3)
N1e H2n1f O24e . . 0.96(6) 2.38(4) 2.66(2) 96(3)
N1e H2n1f O24f . . 0.96(6) 2.36(4) 2.62(2) 94(3)
N1f H2n1f O4w . . 0.87(5) 2.04(4) 2.86(3) 157(5)
N1f H2n1f O24e . . 0.87(5) 2.38(4) 2.78(2) 109(3)
N1f H2n1f O24f . . 0.87(5) 2.36(4) 2.66(2) 100(3)
C5g H1c5g C6k . . 0.96 2.21 2.45(3) 92.76
C5k H1c5g C6k . . 1.32 2.21 2.84(2) 104.84
C6g H1c6g O3bx . 2_655 0.96 2.46 3.39(2) 163.83
C6g H1c6g O3b . 2_655 0.96 1.85 2.78(2) 163.77
C6k H1c6g O3bx . 2_655 1.37 2.46 3.76(2) 158.65
C6k H1c6g O3b . 2_655 1.37 1.85 3.17(2) 160.45
N1g H1n1g O16a . 2_666 0.87(5) 2.47(4) 3.219(19) 145(5)
N1g H1n1g O23a . 2_666 0.87(5) 2.34(6) 2.75(3) 109(4)
N1k H1n1g O16a . 2_666 0.83(6) 2.47(4) 3.074(19) 131(5)
N1k H1n1g O23a . 2_666 0.83(6) 2.34(6) 2.91(3) 127(4)
N1g H2n1g O24g . . 0.87(4) 2.36(5) 2.66(2) 100(3)
N1g H2n1g O24k . . 0.87(4) 2.28(5) 2.46(2) 92(3)
N1g H2n1g O2a . . 0.87(4) 2.42(5) 2.95(2) 120(5)
N1k H2n1g O24g . . 1.09(4) 2.36(5) 2.87(2) 107(3)
N1k H2n1g O24k . . 1.09(4) 2.28(5) 2.66(2) 98(3)
N1k H2n1g O2a . . 1.09(4) 2.42(5) 3.00(2) 112(4)
C4h H1c4h O2w' . . 0.96 2.44 3.38(3) 167.92
C4l H1c4h O2w' . . 1.29 2.44 3.71(3) 167.42
C6h H2c6h O24i . . 0.96 2.46 3.34(3) 153.24
C6l H2c6h O24i . . 1.25 2.46 3.65(3) 157.76
C6l H2c6h C5l . . 1.25 2.50 2.84(2) 92.69
C6l H3c6h C5l . . 0.95 2.37 2.84(2) 110.43
N1h H1n1h O10bx . 1_565 0.87(6) 2.04(5) 2.77(3) 141(4)
N1h H1n1h O10b . 1_565 0.87(6) 2.16(5) 2.82(3) 133(4)
N1l H1n1h O10bx . 1_565 1.00(6) 2.04(5) 2.78(3) 129(3)
N1l H1n1h O10b . 1_565 1.00(6) 2.16(5) 2.81(3) 121(3)
N1h H2n1h O6bx . 2_665 0.87(5) 2.22(6) 2.90(3) 135(4)
N1h H2n1h O24h . . 0.87(5) 2.36(5) 2.66(2) 100(4)
N1h H2n1h O24l . . 0.87(5) 2.46(5) 2.85(2) 108(4)
N1h H2n1h O6b . 2_665 0.87(5) 2.23(6) 2.95(3) 140(4)
N1l H2n1h O6bx . 2_665 0.65(5) 2.22(6) 2.76(3) 142(5)
N1l H2n1h O24h . . 0.65(5) 2.36(5) 2.48(2) 93(4)
N1l H2n1h O24l . . 0.65(5) 2.46(5) 2.66(2) 101(5)
N1l H2n1h O6b . 2_665 0.65(5) 2.23(6) 2.80(3) 148(5)
C6i H3c6i O23b . 1_565 0.96 2.38 3.132(19) 134.79
C6j H3c6i C5j . . 0.85 2.43 2.84(2) 110.47
C6j H3c6i O23b . 1_565 0.85 2.38 3.097(19) 141.76
N1i H1n1i O7a . 2_666 0.87(5) 2.28(4) 3.084(17) 154(5)
N1i H1n1i O10a . 2_666 0.87(5) 2.04(6) 2.68(3) 129(5)
N1j H1n1i O7a . 2_666 1.14(5) 2.28(4) 3.372(17) 160(5)
N1j H1n1i O10a . 2_666 1.14(5) 2.04(6) 2.82(3) 122(4)
N1i H2n1i O3w . 1_465 0.87(4) 2.37(4) 3.20(2) 159(6)
N1i H2n1i O24i . . 0.87(4) 2.36(5) 2.66(2) 100(3)
N1i H2n1i O24j . . 0.87(4) 2.44(5) 2.83(2) 108(3)
N1j H2n1i O3w . 1_465 0.58(5) 2.37(4) 2.88(2) 147(7)
N1j H2n1i O24i . . 0.58(5) 2.36(5) 2.52(2) 100(4)
N1j H2n1i O24j . . 0.58(5) 2.44(5) 2.66(2) 106(4)
C5i H1c5j O23bx . 1_565 1.17 2.46 3.51(2) 148.52
C5i H1c5j C6i . . 1.17 2.29 2.84(2) 105.93
C5j H1c5j O23bx . 1_565 0.96 2.46 3.33(2) 152.17
C5j H1c5j C6i . . 0.96 2.29 2.54(2) 93.87
C6i H3c6j O23b . 1_565 1.20 2.37 3.132(19) 119.15
C6j H3c6j O23b . 1_565 0.96 2.37 3.097(19) 132.21
N1i H1n1j O5a . 2_666 0.68(5) 2.46(4) 2.795(19) 113(5)
N1i H1n1j O10a . 2_666 0.68(5) 2.09(6) 2.68(3) 146(6)
N1j H1n1j O5a . 2_666 0.87(5) 2.46(4) 2.694(19) 96(3)
N1j H1n1j O10a . 2_666 0.87(5) 2.09(6) 2.82(3) 141(5)
N1i H2n1j O3w . 1_465 1.19(4) 2.02(4) 3.20(2) 169(4)
N1i H2n1j O24i . . 1.19(4) 2.35(5) 2.66(2) 91(2)
N1i H2n1j O24j . . 1.19(4) 2.36(5) 2.83(2) 101(2)
N1j H2n1j O3w . 1_465 0.87(4) 2.02(4) 2.88(2) 167(5)
N1j H2n1j O24i . . 0.87(4) 2.35(5) 2.52(2) 91(3)
N1j H2n1j O24j . . 0.87(4) 2.36(5) 2.66(2) 100(3)
C1g H1c1k O6bx . 2_665 1.10 2.46 3.39(2) 141.18
C1g H1c1k O13bx . 2_665 1.10 2.38 3.39(3) 151.16
C1k H1c1k O6bx . 2_665 0.96 2.46 3.23(2) 136.73
C1k H1c1k O13bx . 2_665 0.96 2.38 3.25(3) 150.31
C6g H1c6k O3b . 2_655 0.59 2.22 2.78(2) 162.75
C6k H1c6k O3b . 2_655 0.96 2.22 3.17(2) 171.45
C6g H2c6k C5g . . 1.24 2.45 2.84(2) 95.46
C6g H2c6k C4h . . 1.24 2.46 3.61(3) 153.63
C6k H2c6k C4h . . 0.96 2.46 3.35(3) 153.78
C6g H3c6k C5g . . 1.03 2.30 2.84(2) 111.51
N1g H1n1k O9a . . 0.99(5) 2.29(5) 2.873(18) 117(4)
N1g H1n1k O16a . 2_666 0.99(5) 2.32(4) 3.219(19) 151(4)
N1k H1n1k O9a . . 0.87(5) 2.29(5) 2.690(18) 108(5)
N1k H1n1k O16a . 2_666 0.87(5) 2.32(4) 3.074(19) 146(4)
N1g H2n1k O24g . . 0.67(4) 2.47(5) 2.66(2) 99(5)
N1g H2n1k O24k . . 0.67(4) 2.36(5) 2.46(2) 91(4)
N1g H2n1k O2a . . 0.67(4) 2.44(5) 2.95(2) 135(6)
N1k H2n1k O24g . . 0.87(4) 2.47(5) 2.87(2) 108(4)
N1k H2n1k O24k . . 0.87(4) 2.36(5) 2.66(2) 100(3)
N1k H2n1k O2a . . 0.87(4) 2.44(5) 3.00(2) 122(5)
C5h H1c5l C6h . . 1.25 2.26 2.84(2) 104.54
C5l H1c5l C6h . . 0.96 2.26 2.50(2) 93.22
N1h H1n1l O10bx . 1_565 0.80(6) 1.98(5) 2.77(3) 166(4)
N1h H1n1l O10b . 1_565 0.80(6) 2.07(5) 2.82(3) 157(4)
N1l H1n1l O10bx . 1_565 0.87(6) 1.98(5) 2.78(3) 151(4)
N1l H1n1l O10b . 1_565 0.87(6) 2.07(5) 2.81(3) 142(4)
N1h H2n1l O6bx . 2_665 1.09(5) 2.09(6) 2.90(3) 129(4)
N1h H2n1l O24h . . 1.09(5) 2.29(5) 2.66(2) 97(3)
N1h H2n1l O24l . . 1.09(5) 2.36(5) 2.85(2) 105(3)
N1h H2n1l O6b . 2_665 1.09(5) 2.08(6) 2.95(3) 134(4)
N1l H2n1l O6bx . 2_665 0.87(5) 2.09(6) 2.76(3) 134(4)
N1l H2n1l O24h . . 0.87(5) 2.29(5) 2.48(2) 92(3)
N1l H2n1l O24l . . 0.87(5) 2.36(5) 2.66(2) 100(4)
N1l H2n1l O6b . 2_665 0.87(5) 2.08(6) 2.80(3) 140(4)
C1m H1c1m O4a . 1_545 0.96 2.43 3.367(17) 164.69
C1n H1c1m O4a . 1_545 1.12 2.43 3.494(17) 158.50
C6m H2c6m O2bx . 2_655 0.96 2.28 2.81(2) 114.26
C6n H2c6m O2bx . 2_655 1.38 2.28 3.00(2) 107.84
C6n H2c6m C5n . . 1.38 2.38 2.84(2) 94.48
C6n H3c6m C5n . . 1.39 2.31 2.84(2) 97.53
N1m H1n1m O12a . . 0.87(6) 1.98(6) 2.76(3) 149(4)
N1n H1n1m O12a . . 0.84(6) 1.98(6) 2.76(3) 154(4)
N1m H2n1m O24m . . 0.87(5) 2.36(4) 2.658(19) 100(3)
N1m H2n1m O24n . . 0.87(5) 2.11(4) 2.506(19) 107(3)
N1n H2n1m O24m . . 1.04(5) 2.36(4) 2.796(19) 104(2)
N1n H2n1m O24n . . 1.04(5) 2.11(4) 2.658(19) 110(3)
C5m H1c5n C6m . . 1.31 2.00 2.84(2) 117.25
C5n H1c5n C6m . . 0.96 2.00 2.39(2) 102.34
C6m H2c6n O2bx . 2_655 0.85 2.33 2.81(2) 116.61
C6n H2c6n O2bx . 2_655 0.96 2.33 3.00(2) 127.12
N1m H1n1n O12a . . 0.95(6) 2.01(6) 2.76(3) 134(4)
N1n H1n1n O12a . . 0.87(6) 2.01(6) 2.76(3) 144(4)
N1m H2n1n O24n . . 0.73(5) 2.36(4) 2.506(19) 93(3)
N1n H2n1n O24n . . 0.87(5) 2.36(4) 2.658(19) 100(3)
C1o H1c1o O16bx . 2_655 0.96 2.33 3.23(5) 155.69
C1o H1c1o O4w . 2_765 0.96 2.46 3.04(4) 118.70
C3o H1c3o O1w . 2_665 0.96 2.41 3.21(4) 140.93
N1o H1c5o O24o 2_765 2_765 1.11 1.77 2.66(4) 133.58
N1o H1c5o C1o 2_765 . 1.11 2.05 2.72(5) 115.75
N1o H1c5o C2o 2_765 2_765 1.11 0.77 1.46(5) 100.28
N1o H1c5o C3o 2_765 2_765 1.11 2.15 2.46(6) 92.47
N1o H1c5o C5o 2_765 . 1.11 0.96 2.01(4) 151.27
N1o H1c5o C7o 2_765 . 1.11 2.06 3.17(4) 172.90
N1o H1c5o C7o 2_765 2_765 1.11 1.34 2.45(4) 175.85
C2o H1c5o O4w 2_765 2_765 0.77 2.35 2.90(3) 129.12
C2o H1c5o O24o 2_765 2_765 0.77 1.77 2.31(3) 126.07
C2o H1c5o N1o 2_765 2_765 0.77 1.11 1.46(5) 100.28
C2o H1c5o C1o 2_765 . 0.77 2.05 2.71(5) 143.91
C2o H1c5o C5o 2_765 . 0.77 0.96 1.41(3) 108.39
C5o H1c5o O4w . 2_765 0.96 2.35 2.98(3) 122.49
C5o H1c5o N1o . 2_765 0.96 1.11 2.01(4) 151.27
C5o H1c5o C2o . 2_765 0.96 0.77 1.41(3) 108.39
C5o H1c5o C3o . 2_765 0.96 2.15 2.71(4) 116.23
C7o H1c5o O4w 2_765 2_765 1.34 2.35 3.61(2) 154.93
C7o H1c5o N1o 2_765 2_765 1.34 1.11 2.45(4) 175.85
C3o H2c6o C1o 2_765 2_765 0.87 2.19 2.40(6) 93.30
C4o H2c6o C2o 2_765 2_765 1.31 1.68 2.38(6) 105.01
C3o H3c6o C1o 2_765 2_765 0.84 2.22 2.40(6) 91.80
C4o H3c6o C2o 2_765 2_765 1.37 1.60 2.38(6) 106.40
C4o H3c6o C7o 2_765 2_765 1.37 2.37 2.76(5) 91.22
N1o H1n1o O13bx . 2_665 0.87(5) 2.25(5) 2.99(3) 143(6)
N1o H1n1o O24e . . 0.87(5) 2.47(6) 3.11(3) 131(6)
O4w H2n1o O24o . . 1.07(6) 2.36(6) 3.28(3) 144(5)
O4w H2n1o N1o . . 1.07(6) 0.87(7) 1.48(5) 99(5)
O4w H2n1o C1o . 2_765 1.07(6) 2.24(6) 3.04(4) 130(5)
O4w H2n1o C2o . . 1.07(6) 2.02(7) 2.90(3) 138(4)
O4w H2n1o C5o . 2_765 1.07(6) 1.98(6) 2.98(3) 154(5)
N1o H2n1o O4w . . 0.87(7) 1.07(6) 1.48(5) 99(5)
N1o H2n1o O24o . . 0.87(7) 2.36(6) 2.66(4) 100(5)
N1o H2n1o C1o . 2_765 0.87(7) 2.24(6) 2.72(5) 115(6)

loop_
_restr_distance_atom_site_label_1
_restr_distance_atom_site_label_2
_restr_distance_target
_restr_distance_target_weight_param
N1 H1n1 0.87 0.001
N1 H2n1 0.87 0.001

loop_
_restr_angle_atom_site_label_1
_restr_angle_atom_site_label_2
_restr_angle_atom_site_label_3
_restr_angle_target
_restr_angle_target_weight_param
H1n1 N1 H2n1 120 0.01

loop_
_restr_equal_distance_atom_site_label_1
_restr_equal_distance_atom_site_label_2
_restr_equal_distance_class_class_id
_restr_equal_distance_class_target_weight_param
P2 O8 1 0.001
P2bx O22bx 1 0.001
P2 O22 2 0.001
P2bx O8bx 2 0.001
P2 O9 3 0.001
P2bx O9bx 3 0.001
P2 O15 4 0.001
P2bx O15bx 4 0.001
P1 O5 5 0.001
P1bx O5bx 5 0.001
P1 O14 6 0.001
P1bx O14bx 6 0.001
P1 O17 7 0.001
P1bx O17bx 7 0.001
P1 O11 8 0.001
P1bx O11bx 8 0.001
Mo5 O7 9 0.001
Mo5bx O7bx 9 0.001
Mo5 O21 10 0.001
Mo5bx O21bx 10 0.001
Mo5 O11 11 0.001
Mo5bx O11bx 11 0.001
Mo5 O15 12 0.001
Mo5bx O15bx 12 0.001
Mo5 O10 13 0.001
Mo5bx O10bx 13 0.001
Mo5 O23 14 0.001
Mo5bx O23bx 14 0.001
Mo3 O10 15 0.001
Mo3bx O10bx 15 0.001
Mo3 O15 16 0.001
Mo3bx O15bx 16 0.001
Mo3 O17 17 0.001
Mo3bx O17bx 17 0.001
Mo3 O12 18 0.001
Mo3bx O12bx 18 0.001
Mo3 O19 19 0.001
Mo3bx O19bx 19 0.001
Mo3 O16 20 0.001
Mo3bx O16bx 20 0.001
Mo2 O12 21 0.001
Mo2bx O12bx 21 0.001
Mo2 O2 22 0.001
Mo2bx O2bx 22 0.001
Mo2 O3 23 0.001
Mo2bx O3bx 23 0.001
Mo2 O18 24 0.001
Mo2bx O18bx 24 0.001
Mo2 O8 25 0.001
Mo2bx O8bx 25 0.001
Mo2 O17 26 0.001
Mo2bx O17bx 26 0.001
Mo1 O18 27 0.001
Mo1bx O18bx 27 0.001
Mo1 O6 28 0.001
Mo1bx O6bx 28 0.001
Mo1 O1 29 0.001
Mo1bx O1bx 29 0.001
Mo1 O14 30 0.001
Mo1bx O14bx 30 0.001
Mo1 O13 31 0.001
Mo1bx O13bx 31 0.001
Mo1 O8 32 0.001
Mo1bx O22bx 32 0.001
Mo4 O1 33 0.001
Mo4bx O1bx 33 0.001
Mo4 O20 34 0.001
Mo4bx O20bx 34 0.001
Mo4 O4 35 0.001
Mo4bx O4bx 35 0.001
Mo4 O21 36 0.001
Mo4bx O21bx 36 0.001
Mo4 O11 37 0.001
Mo4bx O11bx 37 0.001
Mo4 O22 38 0.001
Mo4bx O22bx 38 0.001

_cod_database_fobs_code 2021964
